data_7040165
loop_
_publ_author_name
'Li, Lei-Lei'
'Pan, Rui'
'Zhao, Jun-Wei'
'Yang, Bai-Feng'
'Yang, Guo-Yu'

_publ_section_title
;
 A series of lanthanide germanate cluster organic frameworks.
;
_journal_issue 30
_journal_name_full 'Dalton transactions (Cambridge, England : 2003)'
_journal_page_first 11958
_journal_page_last 11967
_journal_paper_doi 10.1039/c6dt01629d
_journal_volume 45
_journal_year 2016
_chemical_formula_sum 'C77 H103 Dy11 Ge12 N16 O81'
_chemical_formula_weight 5207.33
_chemical_name_systematic
; 
 ? 
;
_space_group_IT_number 19
_symmetry_cell_setting orthorhombic
_symmetry_space_group_name_Hall 'P 2ac 2ab'
_symmetry_space_group_name_H-M 'P 21 21 21'
_atom_sites_solution_hydrogens geom
_atom_sites_solution_primary direct
_atom_sites_solution_secondary difmap
_audit_creation_method SHELXL-97
_audit_update_record
;
2016-05-23 deposited with the CCDC.
2016-05-25 downloaded from the CCDC.
;
_cell_angle_alpha 90.00
_cell_angle_beta 90.00
_cell_angle_gamma 90.00
_cell_formula_units_Z 4
_cell_length_a 19.3746(2)
_cell_length_b 21.4307(3)
_cell_length_c 33.7110(4)
_cell_measurement_reflns_used 32653
_cell_measurement_temperature 293(2)
_cell_measurement_theta_max 2.8289
_cell_measurement_theta_min 29.4759
_cell_volume 13997.2(3)
_computing_cell_refinement
;
CrysAlisPro, Agilent Technologies,
Version 1.171.35.19 (release 27-10-2011 CrysAlis171 .NET)
(compiled Oct 27 2011,15:02:11)
;
_computing_data_collection
;
CrysAlisPro, Agilent Technologies,
Version 1.171.35.19 (release 27-10-2011 CrysAlis171 .NET)
(compiled Oct 27 2011,15:02:11)
;
_computing_data_reduction
;
CrysAlisPro, Agilent Technologies,
Version 1.171.35.19 (release 27-10-2011 CrysAlis171 .NET)
(compiled Oct 27 2011,15:02:11)
;
_computing_molecular_graphics 'Olex2 (Dolomanov et al., 2009)'
_computing_publication_material 'Olex2 (Dolomanov et al., 2009)'
_computing_structure_refinement 'SHELXL-97 (Sheldrick, 1997)'
_computing_structure_solution 'SHELXS-97 (Sheldrick, 1990)'
_diffrn_ambient_temperature 293(2)
_diffrn_detector_area_resol_mean 10.4170
_diffrn_measured_fraction_theta_full 0.997
_diffrn_measured_fraction_theta_max 0.997
_diffrn_measurement_device_type 'Xcalibur, Atlas, Gemini ultra'
_diffrn_measurement_method '\w scans'
_diffrn_radiation_monochromator graphite
_diffrn_radiation_source 'Enhance (Mo) X-ray Source'
_diffrn_radiation_type MoK\a
_diffrn_radiation_wavelength 0.71073
_diffrn_reflns_av_R_equivalents 0.0347
_diffrn_reflns_av_sigmaI/netI 0.0420
_diffrn_reflns_limit_h_max 23
_diffrn_reflns_limit_h_min -21
_diffrn_reflns_limit_k_max 25
_diffrn_reflns_limit_k_min -23
_diffrn_reflns_limit_l_max 40
_diffrn_reflns_limit_l_min -40
_diffrn_reflns_number 58456
_diffrn_reflns_theta_full 25.00
_diffrn_reflns_theta_max 25.00
_diffrn_reflns_theta_min 2.83
_diffrn_standards_decay_% none
_diffrn_standards_interval_count none
_diffrn_standards_interval_time none
_diffrn_standards_number 69832
_exptl_absorpt_coefficient_mu 8.426
_exptl_absorpt_correction_T_max 0.3646
_exptl_absorpt_correction_T_min 0.1735
_exptl_absorpt_correction_type multi-scan
_exptl_absorpt_process_details sadabs
_exptl_crystal_colour colourless
_exptl_crystal_density_diffrn 2.471
_exptl_crystal_density_method 'not measured'
_exptl_crystal_description block
_exptl_crystal_F_000 9740
_exptl_crystal_size_max 0.32
_exptl_crystal_size_mid 0.26
_exptl_crystal_size_min 0.15
_refine_diff_density_max 2.006
_refine_diff_density_min -1.162
_refine_diff_density_rms 0.194
_refine_ls_abs_structure_details 'Flack H D (1983), Acta Cryst. A39, 876-881'
_refine_ls_abs_structure_Flack 0.00
_refine_ls_extinction_method none
_refine_ls_goodness_of_fit_ref 1.040
_refine_ls_hydrogen_treatment constr
_refine_ls_matrix_type full
_refine_ls_number_parameters 1774
_refine_ls_number_reflns 23439
_refine_ls_number_restraints 124
_refine_ls_restrained_S_all 1.038
_refine_ls_R_factor_all 0.0407
_refine_ls_R_factor_gt 0.0354
_refine_ls_shift/su_max 0.003
_refine_ls_shift/su_mean 0.000
_refine_ls_structure_factor_coef Fsqd
_refine_ls_weighting_details 'calc w=1/[\s^2^(Fo^2^)+(0.0483P)^2^+105.4200P] where P=(Fo^2^+2Fc^2^)/3'
_refine_ls_weighting_scheme calc
_refine_ls_wR_factor_gt 0.0931
_refine_ls_wR_factor_ref 0.0964
_reflns_number_gt 21814
_reflns_number_total 23439
_reflns_threshold_expression >2sigma(I)
_cod_data_source_file c6dt01629d2.cif
_cod_data_source_block 6
_cod_depositor_comments
;
The following automatic conversions were performed:

'_symmetry_cell_setting' value 'Orthorhombic' changed to
'orthorhombic' according to
/usr/data/users/saulius/crontab/automatic-downloads/current/RSC/lib/dictionaries/cif_core.dic
dictionary named 'cif_core.dic' version 2.4.2 from 2011-04-26.

Automatic conversion script
Id: cif_fix_values 4268 2015-11-12 08:31:59Z antanas 
;
_cod_original_sg_symbol_H-M P2(1)2(1)2(1)
_cod_database_code 7040165

loop_
_symmetry_equiv_pos_as_xyz
'x, y, z'
'-x+1/2, -y, z+1/2'
'-x, y+1/2, -z+1/2'
'x+1/2, -y+1/2, -z'

loop_
_atom_site_label
_atom_site_type_symbol
_atom_site_fract_x
_atom_site_fract_y
_atom_site_fract_z
_atom_site_U_iso_or_equiv
_atom_site_adp_type
_atom_site_occupancy
_atom_site_symmetry_multiplicity
_atom_site_calc_flag
_atom_site_refinement_flags
Dy1 Dy 0.73379(3) 0.02066(2) 0.982091(14) 0.02030(11) Uani 1 1 d .
Dy2 Dy 0.57908(3) 0.00363(2) 0.912645(14) 0.01954(11) Uani 1 1 d .
Dy3 Dy 0.59703(3) 0.00925(2) 0.800247(14) 0.02098(11) Uani 1 1 d .
Dy4 Dy 0.77880(3) 0.03156(2) 0.760453(14) 0.01953(11) Uani 1 1 d .
Dy5 Dy 0.94182(3) 0.04877(3) 0.821857(14) 0.02256(12) Uani 1 1 d .
Dy6 Dy 0.90837(3) 0.03910(2) 0.933844(14) 0.01990(11) Uani 1 1 d .
Dy7 Dy 0.78758(3) -0.18045(2) 0.864575(15) 0.02460(12) Uani 1 1 d .
Dy8 Dy 0.72869(3) 0.23287(3) 0.870904(17) 0.02856(13) Uani 1 1 d .
Dy9 Dy 0.80480(3) 0.04947(3) 0.642401(14) 0.02650(12) Uani 1 1 d .
Dy10 Dy 1.06918(3) 0.05456(3) 1.009475(16) 0.02685(12) Uani 1 1 d .
Dy11 Dy 0.38578(3) -0.02110(3) 0.948988(17) 0.02928(13) Uani 1 1 d .
Ge1 Ge 0.84898(6) -0.11242(5) 0.95188(3) 0.0158(2) Uani 1 1 d .
Ge2 Ge 0.68214(5) -0.12811(5) 0.94565(3) 0.0146(2) Uani 1 1 d U
Ge3 Ge 0.61119(5) -0.13514(5) 0.85957(3) 0.0146(2) Uani 1 1 d .
Ge4 Ge 0.70366(6) -0.12135(5) 0.78065(3) 0.0151(2) Uani 1 1 d .
Ge5 Ge 0.86906(6) -0.10366(5) 0.78510(3) 0.0156(2) Uani 1 1 d .
Ge6 Ge 0.94015(6) -0.09630(5) 0.87106(3) 0.0169(2) Uani 1 1 d .
Ge7 Ge 0.56928(6) 0.14923(5) 0.86403(3) 0.0175(2) Uani 1 1 d .
Ge8 Ge 0.66240(6) 0.16125(5) 0.78465(3) 0.0173(2) Uani 1 1 d .
Ge9 Ge 0.82641(6) 0.18212(5) 0.79016(3) 0.0171(2) Uani 1 1 d .
Ge10 Ge 0.90122(6) 0.18558(5) 0.87536(3) 0.0164(2) Uani 1 1 d .
Ge11 Ge 0.81027(6) 0.17322(5) 0.95543(3) 0.0165(2) Uani 1 1 d .
Ge12 Ge 0.64370(5) 0.15469(5) 0.94958(3) 0.0168(2) Uani 1 1 d .
N1 N 0.6684(5) 0.0670(6) 0.6288(3) 0.035(3) Uani 1 1 d .
N2 N 0.5254(8) 0.0699(7) 0.6182(5) 0.071(4) Uani 1 1 d U
N3 N 0.9248(6) 0.1156(7) 0.6494(3) 0.051(3) Uani 1 1 d .
N4 N 1.0456(9) 0.1816(8) 0.6635(5) 0.073(4) Uani 1 1 d U
N5 N 0.9950(5) 0.0784(6) 1.0750(3) 0.034(3) Uani 1 1 d .
N6 N 0.9142(10) 0.1196(9) 1.1379(5) 0.086(5) Uani 1 1 d U
N7 N 1.1479(5) 0.1159(5) 0.9554(3) 0.027(2) Uani 1 1 d .
N8 N 1.2266(7) 0.1655(7) 0.8923(4) 0.057(4) Uani 1 1 d .
N9 N 0.3202(5) -0.0071(5) 0.8775(3) 0.034(2) Uani 1 1 d .
N10 N 0.2652(7) 0.0206(8) 0.8042(4) 0.069(4) Uani 1 1 d .
N11 N 0.4020(5) 0.0506(5) 1.0124(3) 0.029(2) Uani 1 1 d .
N12 N 0.4324(8) 0.1250(6) 1.0773(4) 0.053(3) Uani 1 1 d .
N13 N 0.2835(5) -0.1052(5) 0.9414(3) 0.036(3) Uani 1 1 d .
N14 N 0.1676(6) -0.1847(7) 0.9415(6) 0.073(5) Uani 1 1 d .
N15 N 0.7193(7) -0.2821(5) 0.8818(5) 0.059(4) Uani 1 1 d .
N16 N 0.6448(14) -0.3741(12) 0.9194(7) 0.123(6) Uani 1 1 d U
O1 O 0.8803(4) -0.1346(3) 0.9049(2) 0.0227(17) Uani 1 1 d .
O2 O 0.7685(4) -0.1524(3) 0.9441(2) 0.0247(17) Uani 1 1 d .
O3 O 0.6657(4) -0.1622(3) 0.89796(19) 0.0171(15) Uani 1 1 d .
O4 O 0.6732(4) -0.1617(3) 0.82334(19) 0.0167(15) Uani 1 1 d .
O5 O 0.7901(4) -0.1452(3) 0.79216(19) 0.0174(15) Uani 1 1 d .
O6 O 0.9001(4) -0.1368(3) 0.83136(19) 0.0187(15) Uani 1 1 d .
O7 O 0.8264(3) -0.0343(3) 0.9553(2) 0.0190(16) Uani 1 1 d .
O8 O 0.6707(3) -0.0480(3) 0.94296(18) 0.0160(15) Uani 1 1 d .
O9 O 0.6102(4) -0.0540(3) 0.8567(2) 0.0187(15) Uani 1 1 d .
O10 O 0.7028(4) -0.0412(3) 0.78922(19) 0.0174(15) Uani 1 1 d .
O11 O 0.8621(4) -0.0232(3) 0.79529(19) 0.0194(16) Uani 1 1 d .
O12 O 0.9174(4) -0.0179(3) 0.87563(19) 0.0200(16) Uani 1 1 d .
O13 O 0.9618(4) -0.0611(3) 0.9547(2) 0.0213(16) Uani 1 1 d .
O14 O 1.0343(4) -0.0554(4) 1.0059(2) 0.0261(17) Uani 1 1 d .
O15 O 0.7232(4) -0.0703(4) 1.0238(2) 0.0273(18) Uani 1 1 d .
O16 O 0.6934(5) -0.1070(4) 1.0830(2) 0.036(2) Uani 1 1 d .
O17 O 0.5416(4) -0.1070(4) 0.9202(2) 0.0264(18) Uani 1 1 d .
O18 O 0.4311(4) -0.1212(4) 0.9337(3) 0.034(2) Uani 1 1 d .
O19 O 0.5704(5) -0.0926(4) 0.7746(2) 0.032(2) Uani 1 1 d .
O20 O 0.4842(5) -0.1326(6) 0.7399(3) 0.060(3) Uani 1 1 d .
O21 O 0.8075(4) -0.0694(4) 0.7278(2) 0.0247(17) Uani 1 1 d .
O22 O 0.8368(5) -0.0546(4) 0.6642(2) 0.033(2) Uani 1 1 d .
O23 O 1.0086(4) -0.0478(4) 0.8148(2) 0.035(2) Uani 1 1 d .
O24 O 1.1012(6) -0.0787(6) 0.7817(3) 0.070(4) Uani 1 1 d .
O25 O 0.6181(4) 0.1878(3) 0.9023(2) 0.0206(16) Uani 1 1 d .
O26 O 0.6196(4) 0.1901(4) 0.8276(2) 0.0282(19) Uani 1 1 d .
O27 O 0.7389(4) 0.2047(3) 0.7987(2) 0.0174(15) Uani 1 1 d .
O28 O 0.8486(4) 0.2173(3) 0.8374(2) 0.0203(16) Uani 1 1 d .
O29 O 0.8355(4) 0.2112(3) 0.9108(2) 0.0191(16) Uani 1 1 d .
O30 O 0.7228(4) 0.1968(3) 0.9476(2) 0.0213(16) Uani 1 1 d .
O31 O 0.5900(4) 0.0712(3) 0.8587(2) 0.0240(17) Uani 1 1 d .
O32 O 0.6866(3) 0.0827(3) 0.7903(2) 0.0162(15) Uani 1 1 d .
O33 O 0.8434(4) 0.1028(3) 0.7962(2) 0.0187(15) Uani 1 1 d .
O34 O 0.8964(4) 0.1045(3) 0.87798(18) 0.0178(15) Uani 1 1 d .
O35 O 0.8091(4) 0.0917(3) 0.9539(2) 0.0199(16) Uani 1 1 d .
O36 O 0.6520(4) 0.0749(3) 0.9444(2) 0.0193(15) Uani 1 1 d .
O37 O 0.5062(4) 0.1022(4) 0.9213(2) 0.0267(18) Uani 1 1 d .
O38 O 0.3938(4) 0.0875(4) 0.9308(2) 0.0319(19) Uani 1 1 d .
O39 O 0.5458(5) 0.1031(4) 0.7760(3) 0.038(2) Uani 1 1 d .
O40 O 0.4570(6) 0.1144(6) 0.7356(4) 0.080(4) Uani 1 1 d .
O41 O 0.7726(4) 0.1402(3) 0.7315(2) 0.0233(17) Uani 1 1 d .
O42 O 0.7833(5) 0.1532(4) 0.6668(2) 0.032(2) Uani 1 1 d .
O43 O 0.9749(4) 0.1588(4) 0.8189(2) 0.0316(19) Uani 1 1 d .
O44 O 1.0757(6) 0.1873(6) 0.7961(3) 0.068(4) Uani 1 1 d .
O45 O 0.9350(4) 0.1476(3) 0.9563(2) 0.0241(17) Uani 1 1 d .
O46 O 1.0172(4) 0.1582(4) 1.0026(2) 0.0282(18) Uani 1 1 d .
O47 O 0.7010(4) 0.1109(4) 1.0192(2) 0.0302(19) Uani 1 1 d .
O48 O 0.6674(8) 0.1292(6) 1.0807(3) 0.074(4) Uani 1 1 d .
O49 O 0.6167(4) 0.0163(4) 0.7233(2) 0.034(2) Uani 1 1 d .
O50 O 0.7204(4) 0.0275(3) 0.69566(19) 0.0204(16) Uani 1 1 d .
O51 O 0.8664(3) 0.0511(4) 0.70731(19) 0.0206(16) Uani 1 1 d .
O52 O 0.9586(4) 0.0620(4) 0.7463(2) 0.033(2) Uani 1 1 d .
O53 O 1.0423(5) 0.0690(4) 0.8752(2) 0.037(2) Uani 1 1 d .
O54 O 1.0347(4) 0.0505(4) 0.9400(2) 0.0288(18) Uani 1 1 d .
O55 O 0.9380(4) 0.0437(4) 1.0068(2) 0.0211(16) Uani 1 1 d .
O56 O 0.8333(4) 0.0390(4) 1.0350(2) 0.0266(18) Uani 1 1 d .
O57 O 0.5035(4) -0.0065(4) 0.9726(2) 0.0232(17) Uani 1 1 d .
O58 O 0.5813(5) 0.0147(5) 1.0203(2) 0.048(3) Uani 1 1 d .
O59 O 0.2738(4) 0.0098(4) 0.9686(3) 0.041(2) Uani 1 1 d .
O60 O 0.1659(5) -0.0047(5) 0.9880(4) 0.062(3) Uani 1 1 d .
O61 O 0.4575(4) -0.0123(4) 0.8878(2) 0.0225(16) Uani 1 1 d .
O62 O 0.4733(4) -0.0031(4) 0.8226(2) 0.0288(18) Uani 1 1 d .
O63 O 0.7030(5) 0.3189(4) 0.9153(3) 0.045(2) Uani 1 1 d .
O64 O 0.6490(4) 0.3816(4) 0.9555(2) 0.035(2) Uani 1 1 d .
O65 O 0.8445(6) -0.2572(4) 0.9067(3) 0.051(3) Uani 1 1 d .
O66 O 0.8297(9) -0.3119(8) 0.9622(5) 0.107(5) Uani 1 1 d U
O1W O 0.7450(4) 0.1175(3) 0.8688(2) 0.0231(17) Uani 1 1 d .
O2W O 0.7857(7) 0.3301(5) 0.8480(4) 0.072(4) Uani 1 1 d .
O3W O 0.6437(7) 0.3095(6) 0.8385(4) 0.080(4) Uani 1 1 d .
O4W O 0.7696(4) -0.0656(3) 0.8655(2) 0.0213(16) Uani 1 1 d .
O5W O 0.8261(5) -0.2642(4) 0.8215(3) 0.042(2) Uani 1 1 d .
O6W O 1.0704(6) 0.0632(7) 0.7959(4) 0.076(4) Uani 1 1 d .
O7W O 0.9065(5) 0.0045(7) 0.6038(3) 0.071(4) Uani 1 1 d .
O8W O 0.7602(5) -0.0278(4) 0.5973(2) 0.039(2) Uani 1 1 d .
O9W O 0.3752(6) -0.0789(5) 1.0115(3) 0.055(3) Uani 1 1 d .
O10W O 1.1103(8) -0.0051(6) 1.0677(3) 0.079(4) Uani 1 1 d .
O11W O 0.1950(8) 0.2155(11) 0.7601(5) 0.128(8) Uani 1 1 d .
O12W O 0.7324(8) 0.4505(6) 0.8898(4) 0.089(4) Uani 1 1 d .
O13W O 0.8445(10) 0.5337(9) 0.9093(5) 0.119(6) Uani 1 1 d .
O14W O 0.9086(14) 0.3727(15) 0.8238(14) 0.32(3) Uani 1 1 d .
O15W O 0.4315(7) 0.9905(6) 0.7200(4) 0.073(3) Uani 1 1 d .
C1 C 0.8943(5) -0.1571(5) 0.9943(3) 0.018(2) Uani 1 1 d .
H1C H 0.8768 -0.1422 1.0195 0.022 Uiso 1 1 calc R
H1D H 0.8831 -0.2011 0.9922 0.022 Uiso 1 1 calc R
C2 C 0.9713(6) -0.1495(5) 0.9935(3) 0.025(3) Uani 1 1 d .
H2C H 0.9907 -0.1766 0.9734 0.030 Uiso 1 1 calc R
H2D H 0.9902 -0.1620 1.0190 0.030 Uiso 1 1 calc R
C3 C 0.9918(5) -0.0828(5) 0.9850(3) 0.019(2) Uani 1 1 d .
C4 C 0.6367(6) -0.1698(5) 0.9898(3) 0.0248(17) Uani 1 1 d U
H4C H 0.5922 -0.1501 0.9940 0.030 Uiso 1 1 calc R
H4D H 0.6280 -0.2128 0.9822 0.030 Uiso 1 1 calc R
C5 C 0.6737(8) -0.1702(7) 1.0276(4) 0.046(3) Uani 1 1 d U
H5C H 0.7156 -0.1944 1.0241 0.055 Uiso 1 1 calc R
H5D H 0.6454 -0.1921 1.0468 0.055 Uiso 1 1 calc R
C6 C 0.6934(7) -0.1085(6) 1.0453(4) 0.036(2) Uani 1 1 d U
C7 C 0.5274(6) -0.1839(5) 0.8531(3) 0.025(2) Uani 1 1 d .
H7C H 0.4958 -0.1615 0.8359 0.030 Uiso 1 1 calc R
H7D H 0.5387 -0.2232 0.8404 0.030 Uiso 1 1 calc R
C8 C 0.4912(7) -0.1973(6) 0.8932(4) 0.039(3) Uani 1 1 d .
H8C H 0.4450 -0.2130 0.8885 0.047 Uiso 1 1 calc R
H8D H 0.5168 -0.2287 0.9078 0.047 Uiso 1 1 calc R
C9 C 0.4875(6) -0.1375(6) 0.9172(4) 0.029(3) Uani 1 1 d .
C10 C 0.6692(6) -0.1556(6) 0.7323(3) 0.031(3) Uani 1 1 d .
H10C H 0.6716 -0.1240 0.7118 0.037 Uiso 1 1 calc R
H10D H 0.6986 -0.1900 0.7243 0.037 Uiso 1 1 calc R
C11 C 0.5958(7) -0.1787(6) 0.7356(4) 0.037(3) Uani 1 1 d .
H11A H 0.5806 -0.1925 0.7096 0.045 Uiso 1 1 calc R
H11B H 0.5949 -0.2146 0.7531 0.045 Uiso 1 1 calc R
C12 C 0.5456(7) -0.1311(6) 0.7508(4) 0.031(3) Uani 1 1 d .
C13 C 0.9266(6) -0.1350(6) 0.7434(3) 0.027(3) Uani 1 1 d .
H13A H 0.9704 -0.1132 0.7443 0.032 Uiso 1 1 calc R
H13B H 0.9357 -0.1788 0.7484 0.032 Uiso 1 1 calc R
C14 C 0.8974(9) -0.1287(8) 0.7024(5) 0.061(4) Uani 1 1 d U
H14A H 0.9350 -0.1202 0.6842 0.073 Uiso 1 1 calc R
H14B H 0.8771 -0.1683 0.6948 0.073 Uiso 1 1 calc R
C15 C 0.8441(6) -0.0788(6) 0.6977(3) 0.029(3) Uani 1 1 d U
C16 C 1.0343(6) -0.1219(6) 0.8799(4) 0.034(3) Uani 1 1 d .
H16A H 1.0586 -0.0898 0.8946 0.040 Uiso 1 1 calc R
H16B H 1.0350 -0.1599 0.8955 0.040 Uiso 1 1 calc R
C17 C 1.0703(7) -0.1331(7) 0.8399(4) 0.044(3) Uani 1 1 d .
H17A H 1.1193 -0.1390 0.8446 0.052 Uiso 1 1 calc R
H17B H 1.0525 -0.1714 0.8285 0.052 Uiso 1 1 calc R
C18 C 1.0609(6) -0.0809(6) 0.8103(4) 0.032(3) Uani 1 1 d .
C19 C 0.4769(6) 0.1802(6) 0.8568(4) 0.031(3) Uani 1 1 d .
H19A H 0.4796 0.2235 0.8485 0.037 Uiso 1 1 calc R
H19B H 0.4554 0.1570 0.8354 0.037 Uiso 1 1 calc R
C20 C 0.4306(8) 0.1760(6) 0.8933(4) 0.045(4) Uani 1 1 d .
H20A H 0.4390 0.2118 0.9103 0.054 Uiso 1 1 calc R
H20B H 0.3826 0.1772 0.8851 0.054 Uiso 1 1 calc R
C21 C 0.4439(5) 0.1164(6) 0.9166(3) 0.022(2) Uani 1 1 d .
C22 C 0.6207(7) 0.1927(7) 0.7362(3) 0.035(3) Uani 1 1 d .
H22A H 0.6373 0.2347 0.7315 0.042 Uiso 1 1 calc R
H22B H 0.6358 0.1670 0.7142 0.042 Uiso 1 1 calc R
C23 C 0.5436(7) 0.1937(7) 0.7368(4) 0.044(4) Uani 1 1 d .
H23A H 0.5269 0.2040 0.7105 0.053 Uiso 1 1 calc R
H23B H 0.5283 0.2262 0.7547 0.053 Uiso 1 1 calc R
C24 C 0.5117(7) 0.1318(7) 0.7497(4) 0.040(3) Uani 1 1 d .
C25 C 0.8703(7) 0.2288(6) 0.7482(3) 0.034(3) Uani 1 1 d .
H25A H 0.8790 0.2710 0.7574 0.041 Uiso 1 1 calc R
H25B H 0.9146 0.2098 0.7422 0.041 Uiso 1 1 calc R
C26 C 0.8274(8) 0.2318(6) 0.7103(3) 0.038(3) Uani 1 1 d .
H26A H 0.7932 0.2646 0.7129 0.046 Uiso 1 1 calc R
H26B H 0.8572 0.2423 0.6882 0.046 Uiso 1 1 calc R
C27 C 0.7914(6) 0.1706(5) 0.7018(3) 0.024(2) Uani 1 1 d .
C28 C 0.9863(6) 0.2301(6) 0.8855(4) 0.033(3) Uani 1 1 d .
H28A H 0.9761 0.2681 0.9001 0.039 Uiso 1 1 calc R
H28B H 1.0161 0.2045 0.9019 0.039 Uiso 1 1 calc R
C29 C 1.0242(7) 0.2469(6) 0.8473(4) 0.043(3) Uani 1 1 d .
H29A H 1.0023 0.2830 0.8354 0.052 Uiso 1 1 calc R
H29B H 1.0714 0.2582 0.8537 0.052 Uiso 1 1 calc R
C30 C 1.0249(6) 0.1948(6) 0.8179(4) 0.031(3) Uani 1 1 d .
C31 C 0.8441(6) 0.2159(6) 1.0030(3) 0.030(3) Uani 1 1 d .
H31A H 0.8202 0.2555 1.0054 0.036 Uiso 1 1 calc R
H31B H 0.8323 0.1909 1.0260 0.036 Uiso 1 1 calc R
C32 C 0.9190(7) 0.2278(6) 1.0035(4) 0.038(3) Uani 1 1 d .
H32A H 0.9332 0.2361 1.0306 0.046 Uiso 1 1 calc R
H32B H 0.9286 0.2648 0.9879 0.046 Uiso 1 1 calc R
C33 C 0.9617(6) 0.1734(5) 0.9872(3) 0.024(2) Uani 1 1 d U
C34 C 0.5864(6) 0.1845(5) 0.9914(3) 0.026(2) Uani 1 1 d .
H34A H 0.5649 0.2232 0.9830 0.031 Uiso 1 1 calc R
H34B H 0.5499 0.1544 0.9961 0.031 Uiso 1 1 calc R
C35 C 0.6251(7) 0.1961(5) 1.0308(3) 0.032(3) Uani 1 1 d .
H35A H 0.6562 0.2311 1.0272 0.039 Uiso 1 1 calc R
H35B H 0.5917 0.2078 1.0509 0.039 Uiso 1 1 calc R
C36 C 0.6656(7) 0.1418(7) 1.0456(4) 0.042(3) Uani 1 1 d .
C37 C 0.6554(6) 0.0284(6) 0.6957(3) 0.027(3) Uani 1 1 d .
C38 C 0.6236(6) 0.0501(7) 0.6567(3) 0.034(3) Uani 1 1 d .
C39 C 0.5530(8) 0.0498(7) 0.6515(4) 0.047(3) Uani 1 1 d U
H39 H 0.5246 0.0353 0.6718 0.057 Uiso 1 1 calc R
C40 C 0.5694(8) 0.0859(12) 0.5900(5) 0.088(8) Uani 1 1 d .
H40 H 0.5519 0.0985 0.5656 0.106 Uiso 1 1 calc R
C41 C 0.6399(9) 0.0850(8) 0.5951(5) 0.053(4) Uani 1 1 d U
H41 H 0.6683 0.0974 0.5743 0.064 Uiso 1 1 calc R
C42 C 0.9273(5) 0.0716(6) 0.7163(3) 0.027(3) Uani 1 1 d .
C43 C 0.9580(6) 0.1127(7) 0.6845(4) 0.037(3) Uani 1 1 d .
C44 C 1.0180(9) 0.1449(8) 0.6903(4) 0.057(5) Uani 1 1 d .
H44 H 1.0404 0.1407 0.7146 0.069 Uiso 1 1 calc R
C45 C 0.9548(10) 0.1534(10) 0.6226(5) 0.075(6) Uani 1 1 d .
H45 H 0.9353 0.1559 0.5974 0.090 Uiso 1 1 calc R
C46 C 1.0140(10) 0.1893(11) 0.6304(6) 0.083(7) Uani 1 1 d .
H46 H 1.0299 0.2181 0.6119 0.100 Uiso 1 1 calc R
C47 C 0.8967(6) 0.0501(5) 1.0351(3) 0.024(2) Uani 1 1 d .
C48 C 0.9271(7) 0.0770(6) 1.0734(3) 0.030(3) Uani 1 1 d .
C49 C 0.8867(8) 0.0994(11) 1.1035(4) 0.077(7) Uani 1 1 d .
H49 H 0.8391 0.1008 1.1001 0.093 Uiso 1 1 calc R
C50 C 0.9846(11) 0.1122(9) 1.1403(6) 0.073(5) Uani 1 1 d U
H50 H 1.0062 0.1190 1.1646 0.088 Uiso 1 1 calc R
C51 C 1.0224(9) 0.0958(9) 1.1097(4) 0.064(5) Uani 1 1 d .
H51 H 1.0702 0.0963 1.1123 0.076 Uiso 1 1 calc R
C52 C 1.0631(6) 0.0741(6) 0.9094(4) 0.028(3) Uani 1 1 d .
C53 C 1.1289(6) 0.1101(6) 0.9166(4) 0.028(3) Uani 1 1 d .
C54 C 1.1656(7) 0.1367(7) 0.8877(4) 0.043(3) Uani 1 1 d .
H54 H 1.1474 0.1351 0.8621 0.051 Uiso 1 1 calc R
C55 C 1.2073(6) 0.1476(7) 0.9609(4) 0.038(3) Uani 1 1 d .
H55 H 1.2236 0.1532 0.9866 0.045 Uiso 1 1 calc R
C56 C 1.2443(7) 0.1718(7) 0.9298(4) 0.043(3) Uani 1 1 d .
H56 H 1.2844 0.1940 0.9356 0.052 Uiso 1 1 calc R
C57 C 0.4377(6) -0.0079(5) 0.8523(3) 0.025(3) Uani 1 1 d .
C58 C 0.3603(6) -0.0001(6) 0.8463(3) 0.030(3) Uani 1 1 d .
C59 C 0.3347(8) 0.0131(10) 0.8102(4) 0.064(5) Uani 1 1 d .
H59 H 0.3647 0.0171 0.7888 0.077 Uiso 1 1 calc R
C60 C 0.2249(7) 0.0087(8) 0.8352(4) 0.051(4) Uani 1 1 d .
H60 H 0.1771 0.0095 0.8323 0.062 Uiso 1 1 calc R
C61 C 0.2530(7) -0.0044(9) 0.8711(5) 0.054(4) Uani 1 1 d .
H61 H 0.2234 -0.0120 0.8923 0.065 Uiso 1 1 calc R
C62 C 0.5220(7) 0.0175(5) 1.0054(3) 0.029(3) Uani 1 1 d .
C63 C 0.4658(7) 0.0537(6) 1.0274(3) 0.031(3) Uani 1 1 d .
C64 C 0.4797(8) 0.0922(7) 1.0597(4) 0.045(4) Uani 1 1 d .
H64 H 0.5248 0.0946 1.0690 0.054 Uiso 1 1 calc R
C65 C 0.3708(9) 0.1228(7) 1.0619(5) 0.054(4) Uani 1 1 d .
H65 H 0.3363 0.1480 1.0724 0.065 Uiso 1 1 calc R
C66 C 0.3561(8) 0.0852(8) 1.0315(5) 0.056(4) Uani 1 1 d .
H66 H 0.3104 0.0832 1.0232 0.067 Uiso 1 1 calc R
C67 C 0.2217(6) -0.0214(6) 0.9721(4) 0.035(3) Uani 1 1 d .
C68 C 0.2244(7) -0.0883(7) 0.9557(4) 0.040(3) Uani 1 1 d .
C69 C 0.1684(7) -0.1268(7) 0.9572(5) 0.051(4) Uani 1 1 d .
H69 H 0.1286 -0.1123 0.9696 0.062 Uiso 1 1 calc R
C70 C 0.2841(8) -0.1591(8) 0.9253(6) 0.064(5) Uani 1 1 d .
H70 H 0.3246 -0.1731 0.9134 0.077 Uiso 1 1 calc R
C71 C 0.2257(11) -0.1977(9) 0.9248(6) 0.071(5) Uani 1 1 d U
H71 H 0.2292 -0.2356 0.9115 0.085 Uiso 1 1 calc R
C72 C 0.6539(7) 0.3324(6) 0.9365(4) 0.035(3) Uani 1 1 d .
H72 H 0.6180 0.3037 0.9385 0.042 Uiso 1 1 calc R
C73 C 0.8106(8) -0.2908(9) 0.9292(6) 0.066(5) Uani 1 1 d DU
C74 C 0.7416(8) -0.3097(10) 0.9130(6) 0.074(5) Uani 1 1 d DU
C75 C 0.7039(16) -0.3582(14) 0.9348(9) 0.121(6) Uani 1 1 d U
H75 H 0.7208 -0.3762 0.9580 0.145 Uiso 1 1 calc R
C76 C 0.6215(19) -0.3519(16) 0.8849(10) 0.139(11) Uani 1 1 d U
H76 H 0.5817 -0.3688 0.8738 0.167 Uiso 1 1 calc R
C77 C 0.6588(13) -0.2997(11) 0.8636(7) 0.090(6) Uani 1 1 d U
H77 H 0.6424 -0.2813 0.8404 0.108 Uiso 1 1 calc R

loop_
_atom_site_aniso_label
_atom_site_aniso_U_11
_atom_site_aniso_U_22
_atom_site_aniso_U_33
_atom_site_aniso_U_23
_atom_site_aniso_U_13
_atom_site_aniso_U_12
Dy1 0.0185(2) 0.0249(3) 0.0174(2) -0.00156(19) 0.0005(2) -0.0012(2)
Dy2 0.0154(2) 0.0252(3) 0.0181(2) -0.0014(2) 0.00124(19) 0.0004(2)
Dy3 0.0182(3) 0.0265(3) 0.0183(2) 0.0005(2) 0.0015(2) 0.0010(2)
Dy4 0.0195(3) 0.0236(3) 0.0155(2) -0.00004(19) 0.0026(2) 0.0006(2)
Dy5 0.0246(3) 0.0252(3) 0.0179(2) -0.0017(2) 0.0012(2) 0.0002(2)
Dy6 0.0183(2) 0.0244(3) 0.0169(2) -0.00275(19) 0.0001(2) -0.0008(2)
Dy7 0.0252(3) 0.0233(3) 0.0252(3) 0.0005(2) 0.0007(2) 0.0035(2)
Dy8 0.0268(3) 0.0275(3) 0.0313(3) -0.0070(2) 0.0061(2) -0.0012(2)
Dy9 0.0243(3) 0.0396(3) 0.0156(2) -0.0008(2) -0.0003(2) -0.0018(2)
Dy10 0.0163(3) 0.0353(3) 0.0289(3) -0.0065(2) -0.0009(2) -0.0020(2)
Dy11 0.0180(3) 0.0380(3) 0.0319(3) -0.0012(2) 0.0072(2) -0.0010(2)
Ge1 0.0151(5) 0.0189(5) 0.0134(5) -0.0005(4) -0.0025(4) 0.0008(4)
Ge2 0.0134(5) 0.0189(5) 0.0117(5) -0.0004(4) 0.0000(4) -0.0020(4)
Ge3 0.0121(5) 0.0182(5) 0.0137(5) -0.0018(4) -0.0005(4) -0.0018(4)
Ge4 0.0168(5) 0.0174(5) 0.0111(5) -0.0021(4) 0.0006(4) -0.0011(4)
Ge5 0.0167(5) 0.0181(5) 0.0119(5) -0.0027(4) 0.0038(4) 0.0015(4)
Ge6 0.0161(5) 0.0193(5) 0.0154(5) -0.0022(4) -0.0022(4) 0.0033(4)
Ge7 0.0136(5) 0.0202(5) 0.0187(5) 0.0010(4) 0.0019(4) 0.0027(4)
Ge8 0.0168(5) 0.0195(5) 0.0156(5) 0.0022(4) 0.0018(4) 0.0031(4)
Ge9 0.0183(6) 0.0173(5) 0.0159(5) 0.0006(4) 0.0046(4) 0.0010(5)
Ge10 0.0152(5) 0.0168(5) 0.0171(5) -0.0015(4) 0.0024(4) -0.0034(4)
Ge11 0.0150(5) 0.0187(5) 0.0158(5) -0.0043(4) 0.0022(4) -0.0017(4)
Ge12 0.0135(5) 0.0189(5) 0.0181(5) -0.0030(4) 0.0040(4) -0.0001(4)
N1 0.020(5) 0.071(8) 0.016(5) 0.014(5) -0.002(4) 0.009(5)
N2 0.070(4) 0.072(4) 0.070(4) 0.0006(10) -0.0003(10) 0.0004(10)
N3 0.036(7) 0.080(9) 0.036(6) 0.009(6) -0.002(5) -0.021(7)
N4 0.073(4) 0.073(4) 0.073(4) 0.0006(10) 0.0000(10) -0.0008(10)
N5 0.021(5) 0.057(7) 0.024(5) -0.005(5) -0.001(4) -0.010(5)
N6 0.086(5) 0.087(5) 0.086(5) -0.0008(10) 0.0002(10) -0.0002(10)
N7 0.015(5) 0.035(6) 0.032(5) -0.006(4) 0.002(4) -0.003(4)
N8 0.035(7) 0.073(9) 0.062(8) 0.012(7) 0.014(6) -0.023(7)
N9 0.014(5) 0.053(7) 0.036(6) 0.010(5) 0.003(4) 0.007(5)
N10 0.037(7) 0.118(13) 0.053(8) 0.018(8) -0.022(7) 0.003(8)
N11 0.032(6) 0.032(5) 0.022(5) -0.008(4) 0.013(4) -0.006(5)
N12 0.063(9) 0.049(7) 0.047(7) -0.021(6) 0.011(7) 0.004(7)
N13 0.016(5) 0.032(6) 0.061(7) -0.009(5) 0.010(5) 0.000(4)
N14 0.020(6) 0.055(9) 0.146(15) -0.012(9) 0.023(8) 0.003(6)
N15 0.040(7) 0.024(6) 0.114(12) 0.007(7) 0.024(8) 0.003(6)
N16 0.123(6) 0.123(6) 0.123(6) 0.0001(10) 0.0000(10) -0.0003(10)
O1 0.030(4) 0.027(4) 0.010(3) 0.000(3) -0.001(3) -0.001(3)
O2 0.014(4) 0.018(4) 0.042(5) 0.003(3) -0.004(3) 0.001(3)
O3 0.018(4) 0.025(4) 0.008(3) -0.004(3) 0.000(3) 0.002(3)
O4 0.022(4) 0.014(3) 0.014(3) -0.003(3) 0.004(3) 0.001(3)
O5 0.011(3) 0.023(4) 0.018(3) 0.000(3) -0.002(3) 0.002(3)
O6 0.021(4) 0.022(4) 0.013(3) -0.004(3) -0.002(3) 0.000(3)
O7 0.013(3) 0.021(4) 0.023(4) -0.012(3) 0.003(3) 0.002(3)
O8 0.014(3) 0.023(4) 0.011(3) -0.004(3) -0.003(3) -0.003(3)
O9 0.022(4) 0.017(4) 0.017(3) -0.003(3) 0.006(3) 0.001(3)
O10 0.015(4) 0.017(4) 0.020(3) -0.002(3) 0.005(3) -0.003(3)
O11 0.024(4) 0.024(4) 0.010(3) -0.006(3) -0.009(3) 0.003(3)
O12 0.026(4) 0.020(4) 0.014(3) -0.002(3) 0.003(3) 0.003(3)
O13 0.018(4) 0.023(4) 0.023(4) -0.001(3) -0.001(3) 0.003(3)
O14 0.014(4) 0.036(4) 0.029(4) -0.004(4) -0.008(3) -0.003(4)
O15 0.028(4) 0.039(5) 0.015(3) 0.012(3) -0.003(3) -0.008(4)
O16 0.062(6) 0.038(5) 0.008(3) 0.003(3) -0.002(4) -0.019(5)
O17 0.014(4) 0.028(4) 0.037(4) -0.002(4) 0.006(3) -0.004(3)
O18 0.024(4) 0.035(5) 0.042(5) -0.008(4) 0.013(4) -0.003(4)
O19 0.034(5) 0.042(5) 0.021(4) -0.009(4) 0.004(4) -0.010(4)
O20 0.032(6) 0.085(8) 0.062(7) -0.025(6) -0.022(5) 0.011(6)
O21 0.023(4) 0.038(5) 0.013(3) -0.006(3) 0.003(3) 0.001(4)
O22 0.048(5) 0.033(5) 0.017(4) -0.001(3) -0.006(4) 0.005(4)
O23 0.022(4) 0.045(5) 0.039(5) -0.010(4) 0.000(4) 0.009(4)
O24 0.053(7) 0.102(9) 0.056(6) 0.025(6) 0.034(6) 0.030(7)
O25 0.020(4) 0.020(4) 0.022(4) 0.002(3) 0.000(3) -0.003(3)
O26 0.035(5) 0.021(4) 0.028(4) 0.005(3) 0.025(4) 0.009(4)
O27 0.016(4) 0.013(3) 0.024(4) 0.002(3) 0.001(3) 0.000(3)
O28 0.031(4) 0.015(4) 0.015(3) -0.001(3) -0.003(3) 0.005(3)
O29 0.019(4) 0.021(4) 0.018(3) -0.003(3) 0.005(3) -0.003(3)
O30 0.013(4) 0.020(4) 0.031(4) -0.001(3) -0.001(3) -0.005(3)
O31 0.024(4) 0.027(4) 0.022(4) -0.003(3) 0.003(3) 0.008(3)
O32 0.009(3) 0.017(4) 0.022(4) 0.003(3) 0.004(3) 0.005(3)
O33 0.020(4) 0.018(4) 0.018(3) -0.004(3) -0.007(3) 0.000(3)
O34 0.026(4) 0.019(3) 0.009(3) -0.006(3) 0.004(3) -0.006(3)
O35 0.012(4) 0.023(4) 0.024(4) -0.009(3) 0.012(3) -0.001(3)
O36 0.013(4) 0.026(4) 0.019(4) -0.003(3) -0.001(3) 0.004(3)
O37 0.020(4) 0.038(5) 0.022(4) -0.005(3) 0.006(3) 0.005(4)
O38 0.020(4) 0.038(5) 0.038(5) 0.000(4) 0.009(4) 0.004(4)
O39 0.037(5) 0.038(5) 0.038(5) 0.012(4) 0.006(4) 0.011(4)
O40 0.042(7) 0.078(9) 0.120(11) 0.033(8) -0.032(7) -0.011(6)
O41 0.034(5) 0.021(4) 0.014(3) 0.005(3) 0.002(3) -0.003(3)
O42 0.046(5) 0.035(5) 0.016(4) 0.005(3) 0.002(4) -0.005(4)
O43 0.029(5) 0.036(5) 0.030(4) -0.001(4) 0.006(4) -0.006(4)
O44 0.073(8) 0.075(8) 0.055(6) -0.013(6) 0.043(6) -0.031(7)
O45 0.024(4) 0.022(4) 0.027(4) -0.003(3) -0.005(3) 0.000(3)
O46 0.017(4) 0.036(5) 0.032(4) -0.005(4) -0.006(3) -0.002(4)
O47 0.025(4) 0.035(5) 0.030(4) -0.020(4) 0.003(4) 0.005(4)
O48 0.128(12) 0.067(8) 0.026(5) -0.003(5) 0.013(6) 0.045(8)
O49 0.030(5) 0.056(6) 0.015(4) 0.002(4) 0.005(4) 0.004(4)
O50 0.015(4) 0.032(4) 0.015(3) 0.001(3) 0.001(3) 0.003(3)
O51 0.011(4) 0.035(4) 0.016(3) 0.001(3) 0.007(3) -0.002(3)
O52 0.019(4) 0.061(6) 0.019(4) 0.005(4) -0.001(3) -0.005(4)
O53 0.034(5) 0.048(5) 0.030(4) 0.005(4) -0.003(4) -0.011(4)
O54 0.020(4) 0.041(5) 0.025(4) -0.003(4) 0.006(3) -0.003(4)
O55 0.016(4) 0.030(4) 0.017(3) -0.009(3) 0.004(3) -0.002(3)
O56 0.010(4) 0.052(5) 0.018(4) -0.006(4) 0.007(3) -0.004(4)
O57 0.019(4) 0.035(4) 0.015(3) -0.007(3) 0.002(3) -0.004(3)
O58 0.042(6) 0.072(7) 0.029(5) -0.015(5) -0.006(4) 0.006(5)
O59 0.022(4) 0.038(5) 0.063(6) -0.010(4) 0.019(4) -0.001(4)
O60 0.034(5) 0.039(6) 0.112(9) 0.001(6) 0.039(6) 0.003(5)
O61 0.014(4) 0.037(4) 0.016(4) -0.001(3) -0.001(3) 0.001(3)
O62 0.019(4) 0.048(5) 0.020(4) -0.008(4) 0.004(3) -0.003(4)
O63 0.058(6) 0.033(5) 0.043(5) -0.004(4) 0.025(5) 0.013(5)
O64 0.031(5) 0.043(5) 0.031(4) -0.019(4) 0.010(4) 0.007(4)
O65 0.065(7) 0.029(5) 0.058(6) -0.001(5) -0.014(6) 0.014(5)
O66 0.108(5) 0.107(5) 0.107(5) 0.0004(10) -0.0002(10) 0.0002(10)
O1W 0.024(4) 0.021(4) 0.024(4) 0.004(3) 0.000(3) -0.007(3)
O2W 0.089(9) 0.028(5) 0.099(9) 0.001(6) 0.043(8) -0.001(6)
O3W 0.080(9) 0.048(7) 0.112(10) -0.019(7) -0.022(8) 0.009(7)
O4W 0.023(4) 0.022(4) 0.019(4) -0.006(3) -0.003(3) -0.003(3)
O5W 0.042(6) 0.035(5) 0.050(6) -0.003(4) 0.002(5) 0.006(4)
O6W 0.052(7) 0.108(10) 0.067(7) -0.005(7) -0.017(6) 0.015(7)
O7W 0.037(6) 0.126(11) 0.050(6) -0.016(7) 0.004(5) 0.004(7)
O8W 0.036(5) 0.043(5) 0.037(5) -0.012(4) -0.024(4) 0.002(4)
O9W 0.074(8) 0.046(6) 0.044(6) 0.009(5) 0.012(6) -0.017(6)
O10W 0.118(11) 0.061(7) 0.058(7) 0.002(6) -0.060(7) 0.016(8)
O11W 0.070(10) 0.21(2) 0.106(12) 0.064(13) -0.003(9) -0.036(12)
O12W 0.098(11) 0.066(8) 0.102(10) 0.017(8) 0.018(9) -0.015(8)
O13W 0.131(15) 0.127(14) 0.099(11) -0.012(11) -0.031(11) -0.014(12)
O14W 0.15(2) 0.19(3) 0.63(7) -0.14(4) 0.23(4) -0.05(2)
O15W 0.070(8) 0.072(8) 0.077(8) 0.014(7) 0.007(7) 0.010(7)
C1 0.018(5) 0.022(5) 0.014(5) 0.001(4) -0.002(4) 0.001(5)
C2 0.026(6) 0.024(6) 0.025(6) 0.009(5) -0.011(5) 0.000(5)
C3 0.008(5) 0.034(6) 0.016(5) 0.002(5) 0.003(4) -0.002(5)
C4 0.0252(19) 0.0255(19) 0.0238(18) 0.0015(10) 0.0013(10) -0.0018(10)
C5 0.047(3) 0.045(3) 0.046(3) -0.0012(10) -0.0002(10) -0.0011(10)
C6 0.036(3) 0.037(3) 0.036(3) 0.0009(10) 0.0003(10) 0.0004(10)
C7 0.016(5) 0.028(6) 0.030(6) -0.011(5) 0.005(5) -0.008(5)
C8 0.037(8) 0.029(7) 0.052(8) -0.001(6) 0.019(7) -0.011(6)
C9 0.012(6) 0.035(7) 0.039(7) 0.006(5) 0.014(5) -0.007(5)
C10 0.028(7) 0.045(7) 0.018(5) -0.010(5) 0.006(5) -0.004(6)
C11 0.036(7) 0.043(7) 0.033(6) -0.009(6) -0.013(6) 0.004(6)
C12 0.029(7) 0.034(7) 0.031(6) -0.004(5) -0.001(5) -0.003(6)
C13 0.031(7) 0.032(6) 0.017(5) -0.007(5) 0.012(5) 0.011(5)
C14 0.062(4) 0.061(4) 0.061(4) 0.0001(10) 0.0001(10) 0.0007(10)
C15 0.029(3) 0.029(3) 0.028(3) -0.0009(10) 0.0000(10) 0.0001(10)
C16 0.022(6) 0.039(7) 0.040(7) 0.000(6) -0.001(5) 0.015(6)
C17 0.031(7) 0.053(9) 0.047(8) -0.008(7) -0.001(6) 0.012(7)
C18 0.013(6) 0.031(6) 0.052(8) -0.007(6) 0.007(6) 0.006(5)
C19 0.011(5) 0.049(8) 0.032(6) -0.001(6) 0.008(5) 0.011(5)
C20 0.044(8) 0.038(7) 0.053(8) 0.023(7) 0.022(7) 0.018(7)
C21 0.009(5) 0.041(7) 0.015(5) 0.007(5) 0.002(4) 0.006(5)
C22 0.032(7) 0.053(8) 0.020(6) 0.016(6) -0.005(5) 0.007(6)
C23 0.036(8) 0.047(8) 0.050(8) 0.021(7) -0.016(7) 0.004(7)
C24 0.035(8) 0.045(8) 0.040(7) 0.011(6) -0.007(6) 0.004(7)
C25 0.046(8) 0.031(7) 0.026(6) 0.006(5) 0.004(6) -0.019(6)
C26 0.064(9) 0.033(7) 0.018(6) -0.004(5) 0.001(6) -0.021(7)
C27 0.028(6) 0.024(6) 0.019(5) -0.003(5) -0.004(5) 0.000(5)
C28 0.027(7) 0.035(7) 0.035(7) 0.000(5) 0.001(6) -0.010(6)
C29 0.037(8) 0.034(7) 0.058(9) 0.004(6) 0.013(7) -0.020(6)
C30 0.024(6) 0.035(7) 0.034(7) 0.005(5) 0.006(5) -0.015(6)
C31 0.030(7) 0.034(7) 0.028(6) -0.014(5) -0.008(5) -0.009(5)
C32 0.031(7) 0.034(7) 0.050(8) -0.033(6) -0.010(6) 0.007(6)
C33 0.024(3) 0.024(3) 0.024(3) -0.0004(10) -0.0005(10) -0.0007(10)
C34 0.025(6) 0.024(6) 0.029(6) -0.005(5) 0.004(5) -0.003(5)
C35 0.049(8) 0.015(6) 0.032(6) -0.010(5) 0.013(6) 0.008(5)
C36 0.039(8) 0.056(9) 0.032(7) -0.013(6) -0.001(6) 0.008(7)
C37 0.035(7) 0.031(6) 0.015(5) 0.002(5) 0.001(5) 0.016(5)
C38 0.021(6) 0.068(9) 0.012(5) 0.004(6) -0.003(5) 0.011(6)
C39 0.047(4) 0.048(4) 0.047(4) 0.0003(10) -0.0004(10) 0.0004(10)
C40 0.021(7) 0.21(3) 0.039(8) 0.049(12) 0.002(7) 0.007(11)
C41 0.053(4) 0.054(4) 0.053(4) 0.0004(10) 0.0001(10) 0.0002(10)
C42 0.007(5) 0.043(7) 0.030(6) 0.008(5) 0.003(5) 0.001(5)
C43 0.021(6) 0.061(9) 0.029(6) 0.003(6) 0.002(5) -0.008(6)
C44 0.053(10) 0.081(12) 0.038(8) 0.022(8) -0.005(7) -0.029(9)
C45 0.073(12) 0.114(16) 0.038(8) 0.035(10) -0.013(9) -0.040(12)
C46 0.059(12) 0.127(18) 0.063(11) 0.035(12) -0.009(10) -0.038(13)
C47 0.033(7) 0.020(5) 0.020(5) -0.006(4) 0.002(5) -0.004(5)
C48 0.035(7) 0.041(7) 0.016(5) -0.011(5) -0.005(5) -0.001(6)
C49 0.033(8) 0.16(2) 0.035(8) -0.049(10) 0.014(7) -0.044(11)
C50 0.073(5) 0.074(5) 0.073(5) -0.0004(10) -0.0001(10) -0.0005(10)
C51 0.045(9) 0.118(15) 0.027(7) -0.021(8) 0.008(7) -0.032(10)
C52 0.010(5) 0.041(7) 0.034(7) 0.002(5) -0.001(5) 0.004(5)
C53 0.014(5) 0.035(7) 0.034(6) 0.002(5) 0.004(5) -0.002(5)
C54 0.034(7) 0.055(9) 0.040(7) 0.008(7) 0.005(6) 0.000(7)
C55 0.016(6) 0.066(9) 0.031(6) -0.012(6) 0.004(5) -0.004(6)
C56 0.020(6) 0.052(9) 0.058(9) -0.003(7) -0.002(6) -0.020(6)
C57 0.034(6) 0.015(5) 0.027(6) -0.001(4) 0.003(5) 0.009(5)
C58 0.020(6) 0.042(7) 0.029(6) 0.001(5) -0.004(5) 0.004(5)
C59 0.025(7) 0.126(17) 0.041(8) 0.003(10) -0.004(6) 0.003(9)
C60 0.014(6) 0.085(12) 0.055(9) 0.004(8) -0.005(6) 0.003(7)
C61 0.016(6) 0.090(12) 0.056(9) 0.023(9) 0.002(6) -0.009(7)
C62 0.034(7) 0.027(6) 0.026(6) 0.007(5) 0.003(5) -0.001(5)
C63 0.048(8) 0.030(6) 0.015(5) 0.004(5) 0.005(5) -0.002(6)
C64 0.055(9) 0.048(8) 0.033(7) -0.005(6) -0.005(7) 0.004(7)
C65 0.054(10) 0.045(9) 0.063(10) -0.014(8) 0.020(9) 0.019(8)
C66 0.030(8) 0.080(12) 0.058(9) -0.015(9) 0.017(7) 0.006(8)
C67 0.018(6) 0.038(7) 0.050(8) 0.002(6) 0.006(6) 0.002(6)
C68 0.019(6) 0.049(8) 0.052(8) 0.018(7) 0.005(6) -0.006(6)
C69 0.022(7) 0.041(8) 0.091(12) 0.005(8) 0.013(8) 0.004(6)
C70 0.022(7) 0.064(11) 0.105(14) -0.020(10) 0.002(8) -0.012(7)
C71 0.071(5) 0.071(5) 0.072(5) -0.0003(10) 0.0001(10) -0.0003(10)
C72 0.027(7) 0.033(7) 0.044(7) 0.004(6) 0.006(6) 0.003(6)
C73 0.066(5) 0.066(5) 0.066(5) 0.0003(10) -0.0001(10) 0.0004(10)
C74 0.074(5) 0.073(5) 0.074(5) 0.0003(10) 0.0003(10) 0.0000(10)
C75 0.121(6) 0.121(6) 0.121(6) 0.0004(10) 0.0004(10) 0.0001(10)
C76 0.139(11) 0.139(11) 0.140(11) 0.0000(10) 0.0000(10) -0.0001(10)
C77 0.090(6) 0.090(6) 0.090(6) 0.0001(10) 0.0001(10) -0.0001(10)

loop_
_atom_type_symbol
_atom_type_description
_atom_type_scat_dispersion_real
_atom_type_scat_dispersion_imag
_atom_type_scat_source
H H 0.0000 0.0000 'International Tables Vol C Tables 4.2.6.8 and 6.1.1.4'
C C 0.0033 0.0016 'International Tables Vol C Tables 4.2.6.8 and 6.1.1.4'
N N 0.0061 0.0033 'International Tables Vol C Tables 4.2.6.8 and 6.1.1.4'
O O 0.0106 0.0060 'International Tables Vol C Tables 4.2.6.8 and 6.1.1.4'
Ge Ge 0.1547 1.8001 'International Tables Vol C Tables 4.2.6.8 and 6.1.1.4'
Dy Dy -0.1892 4.4098 'International Tables Vol C Tables 4.2.6.8 and 6.1.1.4'

loop_
_geom_angle_atom_site_label_1
_geom_angle_atom_site_label_2
_geom_angle_atom_site_label_3
_geom_angle
_geom_angle_site_symmetry_1
_geom_angle_site_symmetry_3
O35 Dy1 O8 121.0(2) . .
O35 Dy1 O7 71.8(2) . .
O8 Dy1 O7 82.2(2) . .
O35 Dy1 O36 82.9(3) . .
O8 Dy1 O36 69.5(2) . .
O7 Dy1 O36 124.2(2) . .
O35 Dy1 O47 81.4(3) . .
O8 Dy1 O47 132.1(3) . .
O7 Dy1 O47 144.8(3) . .
O36 Dy1 O47 72.7(3) . .
O35 Dy1 O15 145.6(3) . .
O8 Dy1 O15 76.9(2) . .
O7 Dy1 O15 83.3(3) . .
O36 Dy1 O15 131.3(3) . .
O47 Dy1 O15 109.0(3) . .
O35 Dy1 O56 73.8(2) . .
O8 Dy1 O56 148.9(3) . .
O7 Dy1 O56 77.0(2) . .
O36 Dy1 O56 141.5(3) . .
O47 Dy1 O56 73.9(3) . .
O15 Dy1 O56 77.9(3) . .
O35 Dy1 Dy6 35.77(17) . .
O8 Dy1 Dy6 107.02(16) . .
O7 Dy1 Dy6 36.42(18) . .
O36 Dy1 Dy6 108.71(17) . .
O47 Dy1 Dy6 112.3(2) . .
O15 Dy1 Dy6 114.3(2) . .
O56 Dy1 Dy6 67.85(15) . .
O35 Dy1 Dy2 107.79(19) . .
O8 Dy1 Dy2 34.83(17) . .
O7 Dy1 Dy2 108.61(17) . .
O36 Dy1 Dy2 35.24(18) . .
O47 Dy1 Dy2 100.9(2) . .
O15 Dy1 Dy2 102.29(18) . .
O56 Dy1 Dy2 174.39(16) . .
Dy6 Dy1 Dy2 116.683(16) . .
O8 Dy2 O31 124.6(3) . .
O8 Dy2 O9 84.6(2) . .
O31 Dy2 O9 71.1(2) . .
O8 Dy2 O36 69.5(2) . .
O31 Dy2 O36 84.0(3) . .
O9 Dy2 O36 124.0(2) . .
O8 Dy2 O17 74.0(2) . .
O31 Dy2 O17 134.2(3) . .
O9 Dy2 O17 69.8(2) . .
O36 Dy2 O17 138.6(3) . .
O8 Dy2 O57 92.9(2) . .
O31 Dy2 O57 137.3(3) . .
O9 Dy2 O57 139.2(2) . .
O36 Dy2 O57 92.3(2) . .
O17 Dy2 O57 70.4(3) . .
O8 Dy2 O61 142.5(2) . .
O31 Dy2 O61 84.9(3) . .
O9 Dy2 O61 84.4(2) . .
O36 Dy2 O61 143.5(2) . .
O17 Dy2 O61 68.5(3) . .
O57 Dy2 O61 73.1(2) . .
O8 Dy2 O37 139.8(2) . .
O31 Dy2 O37 68.1(2) . .
O9 Dy2 O37 132.2(2) . .
O36 Dy2 O37 75.1(3) . .
O17 Dy2 O37 127.8(3) . .
O57 Dy2 O37 69.9(3) . .
O61 Dy2 O37 68.5(3) . .
O8 Dy2 Dy3 112.46(16) . .
O31 Dy2 Dy3 36.57(18) . .
O9 Dy2 Dy3 35.77(17) . .
O36 Dy2 Dy3 112.29(17) . .
O17 Dy2 Dy3 99.15(18) . .
O57 Dy2 Dy3 149.20(16) . .
O61 Dy2 Dy3 76.10(15) . .
O37 Dy2 Dy3 97.93(17) . .
O8 Dy2 Dy1 34.74(17) . .
O31 Dy2 Dy1 110.28(19) . .
O9 Dy2 Dy1 110.07(18) . .
O36 Dy2 Dy1 35.29(18) . .
O17 Dy2 Dy1 104.85(18) . .
O57 Dy2 Dy1 88.44(16) . .
O61 Dy2 Dy1 161.53(15) . .
O37 Dy2 Dy1 106.53(18) . .
Dy3 Dy2 Dy1 122.355(17) . .
O8 Dy2 Dy11 121.32(17) . .
O31 Dy2 Dy11 114.10(19) . .
O9 Dy2 Dy11 114.95(18) . .
O36 Dy2 Dy11 120.99(17) . .
O17 Dy2 Dy11 64.36(17) . .
O57 Dy2 Dy11 35.82(16) . .
O61 Dy2 Dy11 37.30(15) . .
O37 Dy2 Dy11 63.56(18) . .
Dy3 Dy2 Dy11 113.390(16) . .
Dy1 Dy2 Dy11 124.255(16) . .
O10 Dy3 O9 76.6(2) . .
O10 Dy3 O32 69.1(2) . .
O9 Dy3 O32 114.8(2) . .
O10 Dy3 O31 116.0(2) . .
O9 Dy3 O31 70.0(2) . .
O32 Dy3 O31 77.8(3) . .
O10 Dy3 O39 134.2(3) . .
O9 Dy3 O39 143.9(3) . .
O32 Dy3 O39 72.3(3) . .
O31 Dy3 O39 77.8(3) . .
O10 Dy3 O19 73.3(3) . .
O9 Dy3 O19 77.9(3) . .
O32 Dy3 O19 135.3(3) . .
O31 Dy3 O19 142.4(3) . .
O39 Dy3 O19 123.6(3) . .
O10 Dy3 O62 145.9(3) . .
O9 Dy3 O62 78.6(3) . .
O32 Dy3 O62 143.8(3) . .
O31 Dy3 O62 76.0(3) . .
O39 Dy3 O62 78.2(3) . .
O19 Dy3 O62 79.0(3) . .
O10 Dy3 O49 75.1(2) . .
O9 Dy3 O49 144.8(3) . .
O32 Dy3 O49 73.5(3) . .
O31 Dy3 O49 142.6(3) . .
O39 Dy3 O49 71.0(3) . .
O19 Dy3 O49 74.2(3) . .
O62 Dy3 O49 116.0(3) . .
O10 Dy3 Dy4 36.14(16) . .
O9 Dy3 Dy4 104.94(18) . .
O32 Dy3 Dy4 35.58(16) . .
O31 Dy3 Dy4 105.96(19) . .
O39 Dy3 Dy4 99.1(2) . .
O19 Dy3 Dy4 100.8(2) . .
O62 Dy3 Dy4 176.39(18) . .
O49 Dy3 Dy4 60.61(19) . .
O10 Dy3 Dy2 102.88(16) . .
O9 Dy3 Dy2 35.51(16) . .
O32 Dy3 Dy2 103.23(17) . .
O31 Dy3 Dy2 35.74(18) . .
O39 Dy3 Dy2 109.2(2) . .
O19 Dy3 Dy2 108.02(19) . .
O62 Dy3 Dy2 67.25(17) . .
O49 Dy3 Dy2 176.5(2) . .
Dy4 Dy3 Dy2 116.115(16) . .
O33 Dy4 O11 72.1(2) . .
O33 Dy4 O32 83.0(3) . .
O11 Dy4 O32 123.7(2) . .
O33 Dy4 O10 124.1(2) . .
O11 Dy4 O10 83.8(2) . .
O32 Dy4 O10 69.7(2) . .
O33 Dy4 O50 137.3(2) . .
O11 Dy4 O50 138.8(2) . .
O32 Dy4 O50 92.7(2) . .
O10 Dy4 O50 93.1(2) . .
O33 Dy4 O21 133.1(3) . .
O11 Dy4 O21 68.2(2) . .
O32 Dy4 O21 140.6(3) . .
O10 Dy4 O21 75.3(2) . .
O50 Dy4 O21 71.3(2) . .
O33 Dy4 O51 84.0(2) . .
O11 Dy4 O51 88.6(2) . .
O32 Dy4 O51 138.7(2) . .
O10 Dy4 O51 146.1(2) . .
O50 Dy4 O51 71.5(2) . .
O21 Dy4 O51 71.2(3) . .
O33 Dy4 O41 67.6(2) . .
O11 Dy4 O41 134.1(3) . .
O32 Dy4 O41 72.3(2) . .
O10 Dy4 O41 137.7(3) . .
O50 Dy4 O41 70.6(2) . .
O21 Dy4 O41 129.8(2) . .
O51 Dy4 O41 66.6(3) . .
O33 Dy4 Dy5 36.97(18) . .
O11 Dy4 Dy5 36.16(18) . .
O32 Dy4 Dy5 110.95(17) . .
O10 Dy4 Dy5 111.14(17) . .
O50 Dy4 Dy5 150.47(16) . .
O21 Dy4 Dy5 98.06(18) . .
O51 Dy4 Dy5 79.02(16) . .
O41 Dy4 Dy5 99.24(18) . .
O33 Dy4 Dy3 113.62(18) . .
O11 Dy4 Dy3 113.77(18) . .
O32 Dy4 Dy3 36.33(17) . .
O10 Dy4 Dy3 35.99(17) . .
O50 Dy4 Dy3 83.28(16) . .
O21 Dy4 Dy3 104.69(18) . .
O51 Dy4 Dy3 154.49(16) . .
O41 Dy4 Dy3 102.00(18) . .
Dy5 Dy4 Dy3 126.248(16) . .
O12 Dy5 O11 76.3(2) . .
O12 Dy5 O33 114.3(3) . .
O11 Dy5 O33 70.0(2) . .
O12 Dy5 O34 67.8(2) . .
O11 Dy5 O34 112.6(2) . .
O33 Dy5 O34 75.6(2) . .
O12 Dy5 O43 132.0(3) . .
O11 Dy5 O43 141.9(3) . .
O33 Dy5 O43 74.2(3) . .
O34 Dy5 O43 69.4(2) . .
O12 Dy5 O23 70.7(3) . .
O11 Dy5 O23 75.9(3) . .
O33 Dy5 O23 142.6(3) . .
O34 Dy5 O23 133.5(3) . .
O43 Dy5 O23 132.2(3) . .
O12 Dy5 O52 148.2(3) . .
O11 Dy5 O52 77.3(3) . .
O33 Dy5 O52 72.0(3) . .
O34 Dy5 O52 140.1(3) . .
O43 Dy5 O52 79.7(3) . .
O23 Dy5 O52 86.0(3) . .
O12 Dy5 O6W 120.8(3) . .
O11 Dy5 O6W 124.4(3) . .
O33 Dy5 O6W 124.9(3) . .
O34 Dy5 O6W 123.0(3) . .
O43 Dy5 O6W 68.2(4) . .
O23 Dy5 O6W 64.7(4) . .
O52 Dy5 O6W 62.9(3) . .
O12 Dy5 O53 74.3(3) . .
O11 Dy5 O53 146.6(3) . .
O33 Dy5 O53 137.8(3) . .
O34 Dy5 O53 70.0(3) . .
O43 Dy5 O53 71.4(3) . .
O23 Dy5 O53 79.6(3) . .
O52 Dy5 O53 123.4(3) . .
O6W Dy5 O53 61.4(3) . .
O12 Dy5 Dy4 101.16(18) . .
O11 Dy5 Dy4 35.37(17) . .
O33 Dy5 Dy4 35.57(16) . .
O34 Dy5 Dy4 99.96(18) . .
O43 Dy5 Dy4 106.9(2) . .
O23 Dy5 Dy4 107.7(2) . .
O52 Dy5 Dy4 65.00(18) . .
O6W Dy5 Dy4 127.7(3) . .
O53 Dy5 Dy4 169.90(19) . .
O12 Dy5 Dy6 34.54(16) . .
O11 Dy5 Dy6 103.15(17) . .
O33 Dy5 Dy6 104.29(17) . .
O34 Dy5 Dy6 35.97(17) . .
O43 Dy5 Dy6 97.84(19) . .
O23 Dy5 Dy6 98.0(2) . .
O52 Dy5 Dy6 176.0(2) . .
O6W Dy5 Dy6 119.2(3) . .
O53 Dy5 Dy6 58.17(18) . .
Dy4 Dy5 Dy6 113.016(17) . .
O12 Dy6 O35 124.2(3) . .
O12 Dy6 O7 87.7(2) . .
O35 Dy6 O7 71.1(2) . .
O12 Dy6 O34 69.2(2) . .
O35 Dy6 O34 82.1(3) . .
O7 Dy6 O34 125.3(2) . .
O12 Dy6 O54 92.7(3) . .
O35 Dy6 O54 138.3(3) . .
O7 Dy6 O54 135.3(3) . .
O34 Dy6 O54 96.0(3) . .
O12 Dy6 O13 75.7(2) . .
O35 Dy6 O13 132.8(2) . .
O7 Dy6 O13 67.4(2) . .
O34 Dy6 O13 141.3(2) . .
O54 Dy6 O13 69.4(3) . .
O12 Dy6 O45 137.0(2) . .
O35 Dy6 O45 68.5(3) . .
O7 Dy6 O45 132.0(2) . .
O34 Dy6 O45 73.1(2) . .
O54 Dy6 O45 71.2(3) . .
O13 Dy6 O45 129.2(2) . .
O12 Dy6 O55 145.8(2) . .
O35 Dy6 O55 83.5(2) . .
O7 Dy6 O55 83.1(2) . .
O34 Dy6 O55 140.9(2) . .
O54 Dy6 O55 71.9(2) . .
O13 Dy6 O55 70.3(2) . .
O45 Dy6 O55 67.8(2) . .
O12 Dy6 Dy1 112.16(19) . .
O35 Dy6 Dy1 35.48(18) . .
O7 Dy6 Dy1 36.04(16) . .
O34 Dy6 Dy1 108.55(18) . .
O54 Dy6 Dy1 149.67(17) . .
O13 Dy6 Dy1 99.26(17) . .
O45 Dy6 Dy1 98.75(18) . .
O55 Dy6 Dy1 77.76(16) . .
O12 Dy6 Dy5 35.19(17) . .
O35 Dy6 Dy5 113.48(18) . .
O7 Dy6 Dy5 116.99(16) . .
O34 Dy6 Dy5 36.77(16) . .
O54 Dy6 Dy5 84.79(17) . .
O13 Dy6 Dy5 104.76(16) . .
O45 Dy6 Dy5 102.29(17) . .
O55 Dy6 Dy5 156.53(16) . .
Dy1 Dy6 Dy5 125.538(17) . .
O5W Dy7 O65 73.2(3) . .
O5W Dy7 O1 113.7(3) . .
O65 Dy7 O1 67.4(3) . .
O5W Dy7 O4W 141.5(3) . .
O65 Dy7 O4W 136.4(3) . .
O1 Dy7 O4W 72.6(2) . .
O5W Dy7 O5 69.0(3) . .
O65 Dy7 O5 138.4(3) . .
O1 Dy7 O5 113.4(2) . .
O4W Dy7 O5 73.8(2) . .
O5W Dy7 N15 70.9(4) . .
O65 Dy7 N15 62.4(4) . .
O1 Dy7 N15 125.4(4) . .
O4W Dy7 N15 138.7(3) . .
O5 Dy7 N15 117.9(4) . .
O5W Dy7 O6 75.7(3) . .
O65 Dy7 O6 96.5(3) . .
O1 Dy7 O6 59.1(2) . .
O4W Dy7 O6 76.6(2) . .
O5 Dy7 O6 58.1(2) . .
N15 Dy7 O6 144.3(3) . .
O5W Dy7 O3 129.7(3) . .
O65 Dy7 O3 104.8(3) . .
O1 Dy7 O3 111.0(2) . .
O4W Dy7 O3 73.9(2) . .
O5 Dy7 O3 112.3(2) . .
N15 Dy7 O3 65.0(3) . .
O6 Dy7 O3 150.6(2) . .
O5W Dy7 O4 93.2(3) . .
O65 Dy7 O4 141.9(3) . .
O1 Dy7 O4 147.4(2) . .
O4W Dy7 O4 74.9(2) . .
O5 Dy7 O4 57.9(2) . .
N15 Dy7 O4 79.6(4) . .
O6 Dy7 O4 114.7(2) . .
O3 Dy7 O4 56.9(2) . .
O5W Dy7 O2 141.3(3) . .
O65 Dy7 O2 69.1(3) . .
O1 Dy7 O2 58.4(2) . .
O4W Dy7 O2 75.8(2) . .
O5 Dy7 O2 149.5(2) . .
N15 Dy7 O2 84.2(4) . .
O6 Dy7 O2 116.5(2) . .
O3 Dy7 O2 55.8(2) . .
O4 Dy7 O2 111.3(2) . .
O5W Dy7 Ge6 99.2(2) . .
O65 Dy7 Ge6 85.9(3) . .
O1 Dy7 Ge6 30.09(16) . .
O4W Dy7 Ge6 66.68(17) . .
O5 Dy7 Ge6 83.72(16) . .
N15 Dy7 Ge6 148.2(3) . .
O6 Dy7 Ge6 29.96(14) . .
O3 Dy7 Ge6 131.08(15) . .
O4 Dy7 Ge6 131.89(15) . .
O2 Dy7 Ge6 86.56(15) . .
O63 Dy8 O2W 69.2(3) . .
O63 Dy8 O1W 142.9(3) . .
O2W Dy8 O1W 140.1(3) . .
O63 Dy8 O29 88.8(3) . .
O2W Dy8 O29 87.4(4) . .
O1W Dy8 O29 74.2(2) . .
O63 Dy8 O27 142.7(3) . .
O2W Dy8 O27 82.3(3) . .
O1W Dy8 O27 74.0(2) . .
O29 Dy8 O27 114.2(2) . .
O63 Dy8 O3W 69.2(4) . .
O2W Dy8 O3W 67.4(4) . .
O1W Dy8 O3W 134.7(3) . .
O29 Dy8 O3W 150.9(3) . .
O27 Dy8 O3W 78.1(3) . .
O63 Dy8 O25 82.0(3) . .
O2W Dy8 O25 144.3(3) . .
O1W Dy8 O25 75.3(2) . .
O29 Dy8 O25 113.3(2) . .
O27 Dy8 O25 111.9(2) . .
O3W Dy8 O25 83.2(4) . .
O63 Dy8 O28 123.2(3) . .
O2W Dy8 O28 64.9(3) . .
O1W Dy8 O28 75.4(2) . .
O29 Dy8 O28 58.3(2) . .
O27 Dy8 O28 58.6(2) . .
O3W Dy8 O28 118.0(4) . .
O25 Dy8 O28 150.6(2) . .
O63 Dy8 O30 67.6(3) . .
O2W Dy8 O30 123.8(4) . .
O1W Dy8 O30 75.4(2) . .
O29 Dy8 O30 57.9(2) . .
O27 Dy8 O30 149.4(2) . .
O3W Dy8 O30 124.2(4) . .
O25 Dy8 O30 57.6(2) . .
O28 Dy8 O30 114.6(2) . .
O63 Dy8 O26 115.2(3) . .
O2W Dy8 O26 117.4(4) . .
O1W Dy8 O26 75.5(2) . .
O29 Dy8 O26 149.7(2) . .
O27 Dy8 O26 57.5(2) . .
O3W Dy8 O26 59.4(3) . .
O25 Dy8 O26 56.6(2) . .
O28 Dy8 O26 114.6(2) . .
O30 Dy8 O26 112.5(2) . .
O16 Dy9 O42 79.0(3) 2_654 .
O16 Dy9 O8W 80.1(3) 2_654 .
O42 Dy9 O8W 142.0(3) . .
O16 Dy9 O22 137.3(3) 2_654 .
O42 Dy9 O22 142.1(2) . .
O8W Dy9 O22 69.6(3) . .
O16 Dy9 O50 136.7(3) 2_654 .
O42 Dy9 O50 79.3(3) . .
O8W Dy9 O50 95.2(3) . .
O22 Dy9 O50 77.0(3) . .
O16 Dy9 O51 137.1(3) 2_654 .
O42 Dy9 O51 76.7(3) . .
O8W Dy9 O51 137.4(3) . .
O22 Dy9 O51 68.0(3) . .
O50 Dy9 O51 71.5(2) . .
O16 Dy9 O7W 75.7(4) 2_654 .
O42 Dy9 O7W 131.1(4) . .
O8W Dy9 O7W 72.3(4) . .
O22 Dy9 O7W 67.0(4) . .
O50 Dy9 O7W 144.0(4) . .
O51 Dy9 O7W 94.8(3) . .
O16 Dy9 N1 78.3(3) 2_654 .
O42 Dy9 N1 76.1(3) . .
O8W Dy9 N1 68.8(3) . .
O22 Dy9 N1 115.3(3) . .
O50 Dy9 N1 60.3(3) . .
O51 Dy9 N1 127.9(3) . .
O7W Dy9 N1 136.1(3) . .
O16 Dy9 N3 77.8(3) 2_654 .
O42 Dy9 N3 68.8(4) . .
O8W Dy9 N3 135.7(4) . .
O22 Dy9 N3 103.5(4) . .
O50 Dy9 N3 126.8(3) . .
O51 Dy9 N3 60.6(3) . .
O7W Dy9 N3 65.3(4) . .
N1 Dy9 N3 140.6(4) . .
O60 Dy10 O64 86.9(4) 1_655 4_557
O60 Dy10 O54 84.5(4) 1_655 .
O64 Dy10 O54 132.5(3) 4_557 .
O60 Dy10 O46 141.2(3) 1_655 .
O64 Dy10 O46 78.0(3) 4_557 .
O54 Dy10 O46 80.2(3) . .
O60 Dy10 O14 71.9(3) 1_655 .
O64 Dy10 O14 139.1(3) 4_557 .
O54 Dy10 O14 80.9(3) . .
O46 Dy10 O14 138.8(2) . .
O60 Dy10 O10W 73.2(5) 1_655 .
O64 Dy10 O10W 72.2(4) 4_557 .
O54 Dy10 O10W 146.3(3) . .
O46 Dy10 O10W 132.5(3) . .
O14 Dy10 O10W 68.4(3) . .
O60 Dy10 O55 136.5(3) 1_655 .
O64 Dy10 O55 135.8(3) 4_557 .
O54 Dy10 O55 72.0(2) . .
O46 Dy10 O55 70.8(2) . .
O14 Dy10 O55 68.7(2) . .
O10W Dy10 O55 107.5(4) . .
O60 Dy10 N5 140.8(4) 1_655 .
O64 Dy10 N5 80.2(3) 4_557 .
O54 Dy10 N5 130.6(3) . .
O46 Dy10 N5 71.6(3) . .
O14 Dy10 N5 94.4(3) . .
O10W Dy10 N5 67.6(4) . .
O55 Dy10 N5 60.9(3) . .
O60 Dy10 N7 67.1(3) 1_655 .
O64 Dy10 N7 72.0(3) 4_557 .
O54 Dy10 N7 61.7(3) . .
O46 Dy10 N7 74.3(3) . .
O14 Dy10 N7 125.9(3) . .
O10W Dy10 N7 127.0(4) . .
O55 Dy10 N7 125.4(3) . .
N5 Dy10 N7 139.5(3) . .
O59 Dy11 O18 130.8(3) . .
O59 Dy11 O38 81.9(3) . .
O18 Dy11 O38 142.5(3) . .
O59 Dy11 O57 137.1(3) . .
O18 Dy11 O57 80.8(3) . .
O38 Dy11 O57 84.2(3) . .
O59 Dy11 O9W 79.9(4) . .
O18 Dy11 O9W 76.2(3) . .
O38 Dy11 O9W 135.3(3) . .
O57 Dy11 O9W 82.1(3) . .
O59 Dy11 O61 136.2(3) . .
O18 Dy11 O61 71.5(3) . .
O38 Dy11 O61 71.4(3) . .
O57 Dy11 O61 74.8(2) . .
O9W Dy11 O61 142.7(3) . .
O59 Dy11 N11 73.8(3) . .
O18 Dy11 N11 130.9(3) . .
O38 Dy11 N11 68.7(3) . .
O57 Dy11 N11 63.3(3) . .
O9W Dy11 N11 67.1(3) . .
O61 Dy11 N11 123.8(3) . .
O59 Dy11 N13 62.5(3) . .
O18 Dy11 N13 69.3(3) . .
O38 Dy11 N13 132.0(3) . .
O57 Dy11 N13 143.8(3) . .
O9W Dy11 N13 71.5(4) . .
O61 Dy11 N13 112.5(3) . .
N11 Dy11 N13 123.5(3) . .
O59 Dy11 N9 77.9(3) . .
O18 Dy11 N9 94.6(3) . .
O38 Dy11 N9 72.6(3) . .
O57 Dy11 N9 135.0(3) . .
O9W Dy11 N9 140.5(4) . .
O61 Dy11 N9 61.5(3) . .
N11 Dy11 N9 134.4(3) . .
N13 Dy11 N9 69.4(3) . .
O59 Dy11 Dy2 156.0(2) . .
O18 Dy11 Dy2 72.9(2) . .
O38 Dy11 Dy2 74.50(19) . .
O57 Dy11 Dy2 37.02(16) . .
O9W Dy11 Dy2 114.3(3) . .
O61 Dy11 Dy2 37.82(16) . .
N11 Dy11 Dy2 93.4(2) . .
N13 Dy11 Dy2 138.9(2) . .
N9 Dy11 Dy2 98.7(2) . .
O7 Ge1 O1 114.1(3) . .
O7 Ge1 O2 104.5(3) . .
O1 Ge1 O2 92.2(4) . .
O7 Ge1 C1 122.9(4) . .
O1 Ge1 C1 112.0(4) . .
O2 Ge1 C1 105.5(4) . .
O8 Ge2 O2 114.4(3) . .
O8 Ge2 O3 109.5(3) . .
O2 Ge2 O3 91.2(3) . .
O8 Ge2 C4 115.9(4) . .
O2 Ge2 C4 108.6(4) . .
O3 Ge2 C4 114.7(4) . .
O9 Ge3 O3 112.0(3) . .
O9 Ge3 O4 106.5(3) . .
O3 Ge3 O4 89.7(3) . .
O9 Ge3 C7 121.4(4) . .
O3 Ge3 C7 113.9(4) . .
O4 Ge3 C7 108.1(4) . .
O10 Ge4 O4 110.0(3) . .
O10 Ge4 O5 104.7(3) . .
O4 Ge4 O5 89.8(3) . .
O10 Ge4 C10 121.2(5) . .
O4 Ge4 C10 112.8(4) . .
O5 Ge4 C10 113.7(4) . .
O11 Ge5 O5 113.3(3) . .
O11 Ge5 O6 103.9(3) . .
O5 Ge5 O6 88.5(3) . .
O11 Ge5 C13 122.0(4) . .
O5 Ge5 C13 114.9(4) . .
O6 Ge5 C13 107.5(4) . .
O12 Ge6 O6 115.3(3) . .
O12 Ge6 O1 102.6(3) . .
O6 Ge6 O1 88.4(3) . .
O12 Ge6 C16 120.0(5) . .
O6 Ge6 C16 113.1(5) . .
O1 Ge6 C16 112.1(5) . .
O12 Ge6 Dy7 106.9(3) . .
O6 Ge6 Dy7 47.6(2) . .
O1 Ge6 Dy7 42.5(2) . .
C16 Ge6 Dy7 131.9(4) . .
O31 Ge7 O26 105.9(3) . .
O31 Ge7 O25 113.3(3) . .
O26 Ge7 O25 88.9(4) . .
O31 Ge7 C19 122.4(5) . .
O26 Ge7 C19 104.4(5) . .
O25 Ge7 C19 114.9(5) . .
O32 Ge8 O26 111.6(3) . .
O32 Ge8 O27 104.2(3) . .
O26 Ge8 O27 89.5(4) . .
O32 Ge8 C22 122.3(5) . .
O26 Ge8 C22 111.7(5) . .
O27 Ge8 C22 112.4(5) . .
O33 Ge9 O27 115.1(3) . .
O33 Ge9 O28 104.9(3) . .
O27 Ge9 O28 88.3(3) . .
O33 Ge9 C25 120.5(5) . .
O27 Ge9 C25 113.3(5) . .
O28 Ge9 C25 108.9(4) . .
O34 Ge10 O28 112.8(3) . .
O34 Ge10 O29 103.2(3) . .
O28 Ge10 O29 87.5(3) . .
O34 Ge10 C28 121.9(5) . .
O28 Ge10 C28 115.4(5) . .
O29 Ge10 C28 109.2(4) . .
O35 Ge11 O29 115.8(3) . .
O35 Ge11 O30 105.4(3) . .
O29 Ge11 O30 90.3(3) . .
O35 Ge11 C31 119.7(5) . .
O29 Ge11 C31 112.7(4) . .
O30 Ge11 C31 107.9(4) . .
O36 Ge12 O30 114.7(3) . .
O36 Ge12 O25 108.9(3) . .
O30 Ge12 O25 90.2(3) . .
O36 Ge12 C34 117.5(4) . .
O30 Ge12 C34 111.1(4) . .
O25 Ge12 C34 111.1(4) . .
C41 N1 C38 114.6(11) . .
C41 N1 Dy9 126.4(9) . .
C38 N1 Dy9 118.6(7) . .
C39 N2 C40 115.9(15) . .
C45 N3 C43 114.2(13) . .
C45 N3 Dy9 128.5(10) . .
C43 N3 Dy9 117.2(8) . .
C46 N4 C44 118.8(17) . .
C48 N5 C51 115.9(11) . .
C48 N5 Dy10 119.8(7) . .
C51 N5 Dy10 124.2(9) . .
C49 N6 C50 113.9(18) . .
C55 N7 C53 114.1(10) . .
C55 N7 Dy10 129.1(8) . .
C53 N7 Dy10 116.6(7) . .
C56 N8 C54 112.8(12) . .
C58 N9 C61 116.5(11) . .
C58 N9 Dy11 116.2(7) . .
C61 N9 Dy11 127.3(9) . .
C60 N10 C59 116.0(13) . .
C66 N11 C63 114.1(11) . .
C66 N11 Dy11 129.6(10) . .
C63 N11 Dy11 116.4(7) . .
C64 N12 C65 116.4(13) . .
C70 N13 C68 114.9(12) . .
C70 N13 Dy11 129.7(9) . .
C68 N13 Dy11 115.4(9) . .
C71 N14 C69 111.1(15) . .
C74 N15 C77 121.9(16) . .
C74 N15 Dy7 113.3(11) . .
C77 N15 Dy7 124.0(13) . .
C75 N16 C76 124(3) . .
Ge1 O1 Ge6 131.3(4) . .
Ge1 O1 Dy7 110.7(4) . .
Ge6 O1 Dy7 107.4(3) . .
Ge2 O2 Ge1 133.0(4) . .
Ge2 O2 Dy7 102.8(3) . .
Ge1 O2 Dy7 97.4(3) . .
Ge3 O3 Ge2 128.9(4) . .
Ge3 O3 Dy7 105.7(3) . .
Ge2 O3 Dy7 106.4(3) . .
Ge4 O4 Ge3 127.9(4) . .
Ge4 O4 Dy7 102.8(3) . .
Ge3 O4 Dy7 104.5(3) . .
Ge5 O5 Ge4 129.0(4) . .
Ge5 O5 Dy7 106.9(3) . .
Ge4 O5 Dy7 105.9(3) . .
Ge6 O6 Ge5 126.9(4) . .
Ge6 O6 Dy7 102.5(3) . .
Ge5 O6 Dy7 103.4(3) . .
Ge1 O7 Dy1 135.1(4) . .
Ge1 O7 Dy6 117.1(3) . .
Dy1 O7 Dy6 107.5(3) . .
Ge2 O8 Dy1 122.1(3) . .
Ge2 O8 Dy2 126.2(3) . .
Dy1 O8 Dy2 110.4(3) . .
Ge3 O9 Dy2 119.1(3) . .
Ge3 O9 Dy3 128.5(3) . .
Dy2 O9 Dy3 108.7(3) . .
Ge4 O10 Dy3 119.3(3) . .
Ge4 O10 Dy4 125.3(3) . .
Dy3 O10 Dy4 107.9(3) . .
Ge5 O11 Dy4 116.8(3) . .
Ge5 O11 Dy5 131.5(4) . .
Dy4 O11 Dy5 108.5(3) . .
Ge6 O12 Dy6 127.0(3) . .
Ge6 O12 Dy5 117.8(3) . .
Dy6 O12 Dy5 110.3(3) . .
C3 O13 Dy6 137.6(7) . .
C3 O14 Dy10 132.0(7) . .
C6 O15 Dy1 156.4(8) . .
C6 O16 Dy9 149.8(8) . 2_655
C9 O17 Dy2 137.7(8) . .
C9 O18 Dy11 131.2(8) . .
C12 O19 Dy3 156.1(8) . .
C15 O21 Dy4 128.6(8) . .
C15 O22 Dy9 133.0(8) . .
C18 O23 Dy5 157.1(8) . .
Ge7 O25 Ge12 126.4(4) . .
Ge7 O25 Dy8 108.3(3) . .
Ge12 O25 Dy8 106.3(3) . .
Ge8 O26 Ge7 129.8(5) . .
Ge8 O26 Dy8 101.0(3) . .
Ge7 O26 Dy8 102.7(3) . .
Ge9 O27 Ge8 126.5(4) . .
Ge9 O27 Dy8 107.2(3) . .
Ge8 O27 Dy8 108.1(3) . .
Ge10 O28 Ge9 127.7(4) . .
Ge10 O28 Dy8 104.4(3) . .
Ge9 O28 Dy8 102.9(3) . .
Ge11 O29 Ge10 127.3(4) . .
Ge11 O29 Dy8 108.2(3) . .
Ge10 O29 Dy8 106.2(3) . .
Ge12 O30 Ge11 131.9(4) . .
Ge12 O30 Dy8 102.6(3) . .
Ge11 O30 Dy8 100.5(3) . .
Ge7 O31 Dy2 119.9(4) . .
Ge7 O31 Dy3 129.7(4) . .
Dy2 O31 Dy3 107.7(3) . .
Ge8 O32 Dy4 127.6(3) . .
Ge8 O32 Dy3 117.2(3) . .
Dy4 O32 Dy3 108.1(3) . .
Ge9 O33 Dy4 118.7(3) . .
Ge9 O33 Dy5 131.7(4) . .
Dy4 O33 Dy5 107.5(3) . .
Ge10 O34 Dy6 128.9(3) . .
Ge10 O34 Dy5 115.9(3) . .
Dy6 O34 Dy5 107.3(3) . .
Ge11 O35 Dy1 130.8(3) . .
Ge11 O35 Dy6 118.8(3) . .
Dy1 O35 Dy6 108.8(3) . .
Ge12 O36 Dy2 129.6(4) . .
Ge12 O36 Dy1 119.9(3) . .
Dy2 O36 Dy1 109.5(3) . .
C21 O37 Dy2 135.8(8) . .
C21 O38 Dy11 128.8(7) . .
C24 O39 Dy3 150.0(9) . .
C27 O41 Dy4 140.8(7) . .
C27 O42 Dy9 125.2(7) . .
C30 O43 Dy5 143.8(8) . .
C33 O45 Dy6 136.6(7) . .
C33 O46 Dy10 129.3(7) . .
C36 O47 Dy1 155.2(9) . .
C37 O49 Dy3 148.5(8) . .
C37 O50 Dy4 117.2(6) . .
C37 O50 Dy9 131.2(7) . .
Dy4 O50 Dy9 109.5(3) . .
C42 O51 Dy9 130.2(7) . .
C42 O51 Dy4 120.5(6) . .
Dy9 O51 Dy4 107.5(3) . .
C42 O52 Dy5 142.0(7) . .
C52 O53 Dy5 151.8(8) . .
C52 O54 Dy10 130.2(7) . .
C52 O54 Dy6 113.6(7) . .
Dy10 O54 Dy6 110.8(3) . .
C47 O55 Dy6 126.9(7) . .
C47 O55 Dy10 126.8(7) . .
Dy6 O55 Dy10 105.3(2) . .
C47 O56 Dy1 138.1(7) . .
C62 O57 Dy11 126.9(7) . .
C62 O57 Dy2 120.1(7) . .
Dy11 O57 Dy2 107.2(3) . .
C67 O59 Dy11 129.4(8) . .
C67 O60 Dy10 163.5(10) . 1_455
C57 O61 Dy11 128.4(7) . .
C57 O61 Dy2 126.0(7) . .
Dy11 O61 Dy2 104.9(2) . .
C57 O62 Dy3 142.1(7) . .
C72 O63 Dy8 134.3(9) . .
C72 O64 Dy10 142.8(9) . 4_457
C73 O65 Dy7 120.7(10) . .
C2 C1 Ge1 112.7(7) . .
C2 C1 H1C 109.1 . .
Ge1 C1 H1C 109.1 . .
C2 C1 H1D 109.1 . .
Ge1 C1 H1D 109.1 . .
H1C C1 H1D 107.8 . .
C1 C2 C3 111.5(9) . .
C1 C2 H2C 109.3 . .
C3 C2 H2C 109.3 . .
C1 C2 H2D 109.3 . .
C3 C2 H2D 109.3 . .
H2C C2 H2D 108.0 . .
O14 C3 O13 126.5(10) . .
O14 C3 C2 121.1(10) . .
O13 C3 C2 112.5(9) . .
C5 C4 Ge2 116.5(9) . .
C5 C4 H4C 108.2 . .
Ge2 C4 H4C 108.2 . .
C5 C4 H4D 108.2 . .
Ge2 C4 H4D 108.2 . .
H4C C4 H4D 107.3 . .
C4 C5 C6 117.8(12) . .
C4 C5 H5C 107.8 . .
C6 C5 H5C 107.8 . .
C4 C5 H5D 107.8 . .
C6 C5 H5D 107.8 . .
H5C C5 H5D 107.2 . .
O15 C6 O16 124.7(12) . .
O15 C6 C5 118.1(12) . .
O16 C6 C5 114.8(12) . .
C8 C7 Ge3 112.3(8) . .
C8 C7 H7C 109.1 . .
Ge3 C7 H7C 109.1 . .
C8 C7 H7D 109.1 . .
Ge3 C7 H7D 109.1 . .
H7C C7 H7D 107.9 . .
C9 C8 C7 109.3(10) . .
C9 C8 H8C 109.8 . .
C7 C8 H8C 109.8 . .
C9 C8 H8D 109.8 . .
C7 C8 H8D 109.8 . .
H8C C8 H8D 108.3 . .
O17 C9 O18 123.0(11) . .
O17 C9 C8 116.7(10) . .
O18 C9 C8 120.2(11) . .
C11 C10 Ge4 113.2(8) . .
C11 C10 H10C 108.9 . .
Ge4 C10 H10C 108.9 . .
C11 C10 H10D 108.9 . .
Ge4 C10 H10D 108.9 . .
H10C C10 H10D 107.8 . .
C12 C11 C10 114.4(11) . .
C12 C11 H11A 108.7 . .
C10 C11 H11A 108.7 . .
C12 C11 H11B 108.7 . .
C10 C11 H11B 108.7 . .
H11A C11 H11B 107.6 . .
O20 C12 O19 125.1(13) . .
O20 C12 C11 120.0(11) . .
O19 C12 C11 114.9(11) . .
C14 C13 Ge5 115.2(10) . .
C14 C13 H13A 108.5 . .
Ge5 C13 H13A 108.5 . .
C14 C13 H13B 108.5 . .
Ge5 C13 H13B 108.5 . .
H13A C13 H13B 107.5 . .
C15 C14 C13 115.0(13) . .
C15 C14 H14A 108.5 . .
C13 C14 H14A 108.5 . .
C15 C14 H14B 108.5 . .
C13 C14 H14B 108.5 . .
H14A C14 H14B 107.5 . .
O22 C15 O21 126.9(11) . .
O22 C15 C14 118.1(12) . .
O21 C15 C14 114.8(11) . .
C17 C16 Ge6 109.8(9) . .
C17 C16 H16A 109.7 . .
Ge6 C16 H16A 109.7 . .
C17 C16 H16B 109.7 . .
Ge6 C16 H16B 109.7 . .
H16A C16 H16B 108.2 . .
C18 C17 C16 114.1(11) . .
C18 C17 H17A 108.7 . .
C16 C17 H17A 108.7 . .
C18 C17 H17B 108.7 . .
C16 C17 H17B 108.7 . .
H17A C17 H17B 107.6 . .
O24 C18 O23 125.6(13) . .
O24 C18 C17 117.8(11) . .
O23 C18 C17 116.1(11) . .
C20 C19 Ge7 115.1(9) . .
C20 C19 H19A 108.5 . .
Ge7 C19 H19A 108.5 . .
C20 C19 H19B 108.5 . .
Ge7 C19 H19B 108.5 . .
H19A C19 H19B 107.5 . .
C21 C20 C19 111.5(10) . .
C21 C20 H20A 109.3 . .
C19 C20 H20A 109.3 . .
C21 C20 H20B 109.3 . .
C19 C20 H20B 109.3 . .
H20A C20 H20B 108.0 . .
O38 C21 O37 125.4(10) . .
O38 C21 C20 119.0(10) . .
O37 C21 C20 115.5(11) . .
C23 C22 Ge8 114.1(9) . .
C23 C22 H22A 108.7 . .
Ge8 C22 H22A 108.7 . .
C23 C22 H22B 108.7 . .
Ge8 C22 H22B 108.7 . .
H22A C22 H22B 107.6 . .
C22 C23 C24 113.4(12) . .
C22 C23 H23A 108.9 . .
C24 C23 H23A 108.9 . .
C22 C23 H23B 108.9 . .
C24 C23 H23B 108.9 . .
H23A C23 H23B 107.7 . .
O40 C24 O39 125.4(14) . .
O40 C24 C23 120.3(13) . .
O39 C24 C23 114.3(12) . .
C26 C25 Ge9 113.2(9) . .
C26 C25 H25A 108.9 . .
Ge9 C25 H25A 108.9 . .
C26 C25 H25B 108.9 . .
Ge9 C25 H25B 108.9 . .
H25A C25 H25B 107.7 . .
C27 C26 C25 112.0(10) . .
C27 C26 H26A 109.2 . .
C25 C26 H26A 109.2 . .
C27 C26 H26B 109.2 . .
C25 C26 H26B 109.2 . .
H26A C26 H26B 107.9 . .
O41 C27 O42 124.6(10) . .
O41 C27 C26 115.7(9) . .
O42 C27 C26 119.7(10) . .
C29 C28 Ge10 112.2(9) . .
C29 C28 H28A 109.2 . .
Ge10 C28 H28A 109.2 . .
C29 C28 H28B 109.2 . .
Ge10 C28 H28B 109.2 . .
H28A C28 H28B 107.9 . .
C30 C29 C28 112.9(10) . .
C30 C29 H29A 109.0 . .
C28 C29 H29A 109.0 . .
C30 C29 H29B 109.0 . .
C28 C29 H29B 109.0 . .
H29A C29 H29B 107.8 . .
O43 C30 O44 123.8(12) . .
O43 C30 C29 116.2(11) . .
O44 C30 C29 119.8(11) . .
C32 C31 Ge11 114.9(9) . .
C32 C31 H31A 108.5 . .
Ge11 C31 H31A 108.5 . .
C32 C31 H31B 108.5 . .
Ge11 C31 H31B 108.5 . .
H31A C31 H31B 107.5 . .
C31 C32 C33 113.3(10) . .
C31 C32 H32A 108.9 . .
C33 C32 H32A 108.9 . .
C31 C32 H32B 108.9 . .
C33 C32 H32B 108.9 . .
H32A C32 H32B 107.7 . .
O46 C33 O45 125.2(11) . .
O46 C33 C32 121.2(10) . .
O45 C33 C32 113.6(10) . .
C35 C34 Ge12 114.1(8) . .
C35 C34 H34A 108.7 . .
Ge12 C34 H34A 108.7 . .
C35 C34 H34B 108.7 . .
Ge12 C34 H34B 108.7 . .
H34A C34 H34B 107.6 . .
C36 C35 C34 114.7(10) . .
C36 C35 H35A 108.6 . .
C34 C35 H35A 108.6 . .
C36 C35 H35B 108.6 . .
C34 C35 H35B 108.6 . .
H35A C35 H35B 107.6 . .
O48 C36 O47 122.5(14) . .
O48 C36 C35 121.0(12) . .
O47 C36 C35 116.4(11) . .
O49 C37 O50 127.7(10) . .
O49 C37 C38 118.2(10) . .
O50 C37 C38 114.1(10) . .
N1 C38 C39 123.9(11) . .
N1 C38 C37 115.5(10) . .
C39 C38 C37 120.6(11) . .
N2 C39 C38 120.6(15) . .
N2 C39 H39 119.7 . .
C38 C39 H39 119.7 . .
N2 C40 C41 123.1(15) . .
N2 C40 H40 118.4 . .
C41 C40 H40 118.4 . .
N1 C41 C40 121.7(15) . .
N1 C41 H41 119.1 . .
C40 C41 H41 119.1 . .
O52 C42 O51 126.9(11) . .
O52 C42 C43 120.1(10) . .
O51 C42 C43 113.0(10) . .
N3 C43 C44 120.6(12) . .
N3 C43 C42 117.5(11) . .
C44 C43 C42 121.8(11) . .
N4 C44 C43 123.4(15) . .
N4 C44 H44 118.3 . .
C43 C44 H44 118.3 . .
N3 C45 C46 123.9(15) . .
N3 C45 H45 118.0 . .
C46 C45 H45 118.0 . .
N4 C46 C45 118.7(17) . .
N4 C46 H46 120.6 . .
C45 C46 H46 120.6 . .
O56 C47 O55 127.0(10) . .
O56 C47 C48 117.0(10) . .
O55 C47 C48 116.0(10) . .
N5 C48 C49 122.2(11) . .
N5 C48 C47 115.3(10) . .
C49 C48 C47 122.4(12) . .
N6 C49 C48 121.7(15) . .
N6 C49 H49 119.1 . .
C48 C49 H49 119.1 . .
C51 C50 N6 122(2) . .
C51 C50 H50 118.8 . .
N6 C50 H50 118.8 . .
C50 C51 N5 122.8(17) . .
C50 C51 H51 118.6 . .
N5 C51 H51 118.6 . .
O53 C52 O54 125.8(11) . .
O53 C52 C53 118.3(11) . .
O54 C52 C53 116.0(10) . .
C54 C53 N7 121.2(12) . .
C54 C53 C52 123.4(12) . .
N7 C53 C52 115.4(10) . .
C53 C54 N8 125.5(14) . .
C53 C54 H54 117.3 . .
N8 C54 H54 117.3 . .
N7 C55 C56 122.1(12) . .
N7 C55 H55 119.0 . .
C56 C55 H55 119.0 . .
N8 C56 C55 124.0(12) . .
N8 C56 H56 118.0 . .
C55 C56 H56 118.0 . .
O62 C57 O61 128.0(11) . .
O62 C57 C58 115.9(10) . .
O61 C57 C58 115.8(10) . .
N9 C58 C59 122.0(12) . .
N9 C58 C57 117.5(10) . .
C59 C58 C57 120.6(11) . .
C58 C59 N10 121.4(14) . .
C58 C59 H59 119.3 . .
N10 C59 H59 119.3 . .
N10 C60 C61 120.3(12) . .
N10 C60 H60 119.9 . .
C61 C60 H60 119.9 . .
N9 C61 C60 123.4(13) . .
N9 C61 H61 118.3 . .
C60 C61 H61 118.3 . .
O58 C62 O57 125.9(11) . .
O58 C62 C63 118.8(11) . .
O57 C62 C63 115.2(10) . .
N11 C63 C64 120.3(12) . .
N11 C63 C62 116.7(10) . .
C64 C63 C62 122.8(13) . .
N12 C64 C63 122.9(15) . .
N12 C64 H64 118.6 . .
C63 C64 H64 118.6 . .
N12 C65 C66 121.6(14) . .
N12 C65 H65 119.2 . .
C66 C65 H65 119.2 . .
N11 C66 C65 124.6(15) . .
N11 C66 H66 117.7 . .
C65 C66 H66 117.7 . .
O59 C67 O60 126.6(12) . .
O59 C67 C68 116.8(11) . .
O60 C67 C68 116.6(11) . .
N13 C68 C69 123.2(14) . .
N13 C68 C67 115.2(11) . .
C69 C68 C67 121.6(12) . .
N14 C69 C68 123.5(14) . .
N14 C69 H69 118.3 . .
C68 C69 H69 118.3 . .
N13 C70 C71 122.0(16) . .
N13 C70 H70 119.0 . .
C71 C70 H70 119.0 . .
N14 C71 C70 125.0(18) . .
N14 C71 H71 117.5 . .
C70 C71 H71 117.5 . .
O63 C72 O64 124.2(13) . .
O63 C72 H72 117.9 . .
O64 C72 H72 117.9 . .
O65 C73 O66 126.6(16) . .
O65 C73 C74 114.0(16) . .
O66 C73 C74 119.2(18) . .
N15 C74 C75 124.8(18) . .
N15 C74 C73 118.4(17) . .
C75 C74 C73 117(2) . .
N16 C75 C74 115(3) . .
N16 C75 H75 122.6 . .
C74 C75 H75 122.6 . .
N16 C76 C77 121(3) . .
N16 C76 H76 119.5 . .
C77 C76 H76 119.5 . .
N15 C77 C76 113(2) . .
N15 C77 H77 123.3 . .
C76 C77 H77 123.3 . .

loop_
_geom_bond_atom_site_label_1
_geom_bond_atom_site_label_2
_geom_bond_distance
_geom_bond_site_symmetry_2
Dy1 O35 2.313(7) .
Dy1 O8 2.323(7) .
Dy1 O7 2.329(7) .
Dy1 O36 2.341(7) .
Dy1 O47 2.389(7) .
Dy1 O15 2.413(7) .
Dy1 O56 2.655(7) .
Dy1 Dy6 3.7739(7) .
Dy1 Dy2 3.8208(7) .
Dy2 O8 2.329(7) .
Dy2 O31 2.334(7) .
Dy2 O9 2.335(7) .
Dy2 O36 2.338(7) .
Dy2 O17 2.494(8) .
Dy2 O57 2.505(7) .
Dy2 O61 2.523(7) .
Dy2 O37 2.559(8) .
Dy2 Dy3 3.8069(7) .
Dy2 Dy11 3.9758(7) .
Dy3 O10 2.345(7) .
Dy3 O9 2.350(7) .
Dy3 O32 2.367(7) .
Dy3 O31 2.381(7) .
Dy3 O39 2.387(8) .
Dy3 O19 2.403(8) .
Dy3 O62 2.527(8) .
Dy3 O49 2.626(7) .
Dy3 Dy4 3.7987(7) .
Dy4 O33 2.314(7) .
Dy4 O11 2.316(7) .
Dy4 O32 2.325(7) .
Dy4 O10 2.354(7) .
Dy4 O50 2.461(7) .
Dy4 O21 2.491(8) .
Dy4 O51 2.504(6) .
Dy4 O41 2.527(7) .
Dy4 Dy5 3.7943(7) .
Dy5 O12 2.357(7) .
Dy5 O11 2.360(7) .
Dy5 O33 2.392(7) .
Dy5 O34 2.405(6) .
Dy5 O43 2.446(8) .
Dy5 O23 2.453(9) .
Dy5 O52 2.584(7) .
Dy5 O6W 2.659(13) .
Dy5 O53 2.685(9) .
Dy5 Dy6 3.8360(7) .
Dy6 O12 2.318(7) .
Dy6 O35 2.329(7) .
Dy6 O7 2.350(7) .
Dy6 O34 2.359(7) .
Dy6 O54 2.468(8) .
Dy6 O13 2.485(7) .
Dy6 O45 2.499(7) .
Dy6 O55 2.528(7) .
Dy7 O5W 2.428(9) .
Dy7 O65 2.437(9) .
Dy7 O1 2.457(7) .
Dy7 O4W 2.486(7) .
Dy7 O5 2.556(7) .
Dy7 N15 2.615(12) .
Dy7 O6 2.622(7) .
Dy7 O3 2.645(7) .
Dy7 O4 2.646(7) .
Dy7 O2 2.772(8) .
Dy7 Ge6 3.4695(13) .
Dy8 O63 2.425(9) .
Dy8 O2W 2.481(11) .
Dy8 O1W 2.493(7) .
Dy8 O29 2.511(7) .
Dy8 O27 2.516(7) .
Dy8 O3W 2.569(13) .
Dy8 O25 2.578(7) .
Dy8 O28 2.605(8) .
Dy8 O30 2.701(7) .
Dy8 O26 2.727(9) .
Dy9 O16 2.352(8) 2_654
Dy9 O42 2.406(8) .
Dy9 O8W 2.407(8) .
Dy9 O22 2.429(8) .
Dy9 O50 2.473(7) .
Dy9 O51 2.493(7) .
Dy9 O7W 2.550(11) .
Dy9 N1 2.709(10) .
Dy9 N3 2.732(12) .
Dy10 O60 2.376(9) 1_655
Dy10 O64 2.378(8) 4_557
Dy10 O54 2.439(8) .
Dy10 O46 2.450(8) .
Dy10 O14 2.455(8) .
Dy10 O10W 2.473(10) .
Dy10 O55 2.554(7) .
Dy10 N5 2.683(10) .
Dy10 N7 2.716(10) .
Dy11 O59 2.363(8) .
Dy11 O18 2.375(8) .
Dy11 O38 2.412(9) .
Dy11 O57 2.435(7) .
Dy11 O9W 2.453(9) .
Dy11 O61 2.493(7) .
Dy11 N11 2.650(9) .
Dy11 N13 2.691(10) .
Dy11 N9 2.741(10) .
Ge1 O7 1.734(7) .
Ge1 O1 1.761(7) .
Ge1 O2 1.798(7) .
Ge1 C1 1.932(10) .
Ge2 O8 1.733(7) .
Ge2 O2 1.753(7) .
Ge2 O3 1.794(6) .
Ge2 C4 1.947(11) .
Ge3 O9 1.741(7) .
Ge3 O3 1.768(7) .
Ge3 O4 1.806(7) .
Ge3 C7 1.943(11) .
Ge4 O10 1.743(7) .
Ge4 O4 1.780(7) .
Ge4 O5 1.793(7) .
Ge4 C10 1.908(11) .
Ge5 O11 1.762(7) .
Ge5 O5 1.786(7) .
Ge5 O6 1.816(7) .
Ge5 C13 1.916(10) .
Ge6 O12 1.743(7) .
Ge6 O6 1.775(7) .
Ge6 O1 1.823(7) .
Ge6 C16 1.928(12) .
Ge7 O31 1.729(7) .
Ge7 O26 1.795(7) .
Ge7 O25 1.801(7) .
Ge7 C19 1.924(11) .
Ge8 O32 1.757(7) .
Ge8 O26 1.780(7) .
Ge8 O27 1.813(7) .
Ge8 C22 1.943(11) .
Ge9 O33 1.743(7) .
Ge9 O27 1.786(7) .
Ge9 O28 1.812(7) .
Ge9 C25 1.932(11) .
Ge10 O34 1.742(7) .
Ge10 O28 1.773(7) .
Ge10 O29 1.832(7) .
Ge10 C28 1.936(12) .
Ge11 O35 1.748(7) .
Ge11 O29 1.778(7) .
Ge11 O30 1.787(7) .
Ge11 C31 1.958(11) .
Ge12 O36 1.727(7) .
Ge12 O30 1.780(7) .
Ge12 O25 1.814(7) .
Ge12 C34 1.906(11) .
N1 C41 1.320(18) .
N1 C38 1.330(15) .
N2 C39 1.32(2) .
N2 C40 1.32(2) .
N3 C45 1.346(19) .
N3 C43 1.349(17) .
N4 C46 1.28(2) .
N4 C44 1.31(2) .
N5 C48 1.317(16) .
N5 C51 1.340(17) .
N6 C49 1.35(2) .
N6 C50 1.38(3) .
N7 C55 1.349(16) .
N7 C53 1.364(15) .
N8 C56 1.319(19) .
N8 C54 1.343(19) .
N9 C58 1.317(15) .
N9 C61 1.321(16) .
N10 C60 1.33(2) .
N10 C59 1.37(2) .
N11 C66 1.326(17) .
N11 C63 1.336(17) .
N12 C64 1.297(19) .
N12 C65 1.30(2) .
N13 C70 1.277(19) .
N13 C68 1.294(17) .
N14 C71 1.29(2) .
N14 C69 1.35(2) .
N15 C74 1.28(2) .
N15 C77 1.38(3) .
N16 C75 1.30(3) .
N16 C76 1.33(4) .
O13 C3 1.263(13) .
O14 C3 1.231(13) .
O15 C6 1.236(15) .
O16 C6 1.274(15) .
O16 Dy9 2.352(8) 2_655
O17 C9 1.239(14) .
O18 C9 1.275(14) .
O19 C12 1.247(14) .
O20 C12 1.245(16) .
O21 C15 1.255(14) .
O22 C15 1.250(14) .
O23 C18 1.246(14) .
O24 C18 1.243(15) .
O37 C21 1.255(13) .
O38 C21 1.247(13) .
O39 C24 1.265(15) .
O40 C24 1.220(18) .
O41 C27 1.248(13) .
O42 C27 1.249(13) .
O43 C30 1.237(14) .
O44 C30 1.240(16) .
O45 C33 1.288(13) .
O46 C33 1.238(14) .
O47 C36 1.305(15) .
O48 C36 1.213(16) .
O49 C37 1.223(14) .
O50 C37 1.260(14) .
O51 C42 1.294(13) .
O52 C42 1.198(13) .
O53 C52 1.227(14) .
O54 C52 1.272(14) .
O55 C47 1.253(13) .
O56 C47 1.252(14) .
O57 C62 1.271(14) .
O58 C62 1.256(16) .
O59 C67 1.217(15) .
O60 C67 1.259(16) .
O60 Dy10 2.376(9) 1_455
O61 C57 1.260(13) .
O62 C57 1.221(13) .
O63 C72 1.225(15) .
O64 C72 1.239(15) .
O64 Dy10 2.378(8) 4_457
O65 C73 1.24(2) .
O66 C73 1.26(2) .
C1 C2 1.501(16) .
C1 H1C 0.9700 .
C1 H1D 0.9700 .
C2 C3 1.512(15) .
C2 H2C 0.9700 .
C2 H2D 0.9700 .
C4 C5 1.462(18) .
C4 H4C 0.9700 .
C4 H4D 0.9700 .
C5 C6 1.498(19) .
C5 H5C 0.9700 .
C5 H5D 0.9700 .
C7 C8 1.551(16) .
C7 H7C 0.9700 .
C7 H7D 0.9700 .
C8 C9 1.516(18) .
C8 H8C 0.9700 .
C8 H8D 0.9700 .
C10 C11 1.510(18) .
C10 H10C 0.9700 .
C10 H10D 0.9700 .
C11 C12 1.499(18) .
C11 H11A 0.9700 .
C11 H11B 0.9700 .
C13 C14 1.50(2) .
C13 H13A 0.9700 .
C13 H13B 0.9700 .
C14 C15 1.49(2) .
C14 H14A 0.9700 .
C14 H14B 0.9700 .
C16 C17 1.538(18) .
C16 H16A 0.9700 .
C16 H16B 0.9700 .
C17 C18 1.510(19) .
C17 H17A 0.9700 .
C17 H17B 0.9700 .
C19 C20 1.527(17) .
C19 H19A 0.9700 .
C19 H19B 0.9700 .
C20 C21 1.521(16) .
C20 H20A 0.9700 .
C20 H20B 0.9700 .
C22 C23 1.495(19) .
C22 H22A 0.9700 .
C22 H22B 0.9700 .
C23 C24 1.53(2) .
C23 H23A 0.9700 .
C23 H23B 0.9700 .
C25 C26 1.523(17) .
C25 H25A 0.9700 .
C25 H25B 0.9700 .
C26 C27 1.515(16) .
C26 H26A 0.9700 .
C26 H26B 0.9700 .
C28 C29 1.525(18) .
C28 H28A 0.9700 .
C28 H28B 0.9700 .
C29 C30 1.493(19) .
C29 H29A 0.9700 .
C29 H29B 0.9700 .
C31 C32 1.472(18) .
C31 H31A 0.9700 .
C31 H31B 0.9700 .
C32 C33 1.533(16) .
C32 H32A 0.9700 .
C32 H32B 0.9700 .
C34 C35 1.544(17) .
C34 H34A 0.9700 .
C34 H34B 0.9700 .
C35 C36 1.490(19) .
C35 H35A 0.9700 .
C35 H35B 0.9700 .
C37 C38 1.524(14) .
C38 C39 1.380(19) .
C39 H39 0.9300 .
C40 C41 1.38(2) .
C40 H40 0.9300 .
C41 H41 0.9300 .
C42 C43 1.508(17) .
C43 C44 1.37(2) .
C44 H44 0.9300 .
C45 C46 1.40(3) .
C45 H45 0.9300 .
C46 H46 0.9300 .
C47 C48 1.530(15) .
C48 C49 1.368(19) .
C49 H49 0.9300 .
C50 C51 1.31(2) .
C50 H50 0.9300 .
C51 H51 0.9300 .
C52 C53 1.510(16) .
C53 C54 1.336(18) .
C54 H54 0.9300 .
C55 C56 1.372(19) .
C55 H55 0.9300 .
C56 H56 0.9300 .
C57 C58 1.524(17) .
C58 C59 1.343(19) .
C59 H59 0.9300 .
C60 C61 1.36(2) .
C60 H60 0.9300 .
C61 H61 0.9300 .
C62 C63 1.529(17) .
C63 C64 1.393(18) .
C64 H64 0.9300 .
C65 C66 1.33(2) .
C65 H65 0.9300 .
C66 H66 0.9300 .
C67 C68 1.536(19) .
C68 C69 1.364(19) .
C69 H69 0.9300 .
C70 C71 1.40(2) .
C70 H70 0.9300 .
C71 H71 0.9300 .
C72 H72 0.9300 .
C73 C74 1.5000(10) .
C74 C75 1.47(3) .
C75 H75 0.9300 .
C76 C77 1.51(4) .
C76 H76 0.9300 .
C77 H77 0.9300 .

loop_
_geom_torsion_atom_site_label_1
_geom_torsion_atom_site_label_2
_geom_torsion_atom_site_label_3
_geom_torsion_atom_site_label_4
_geom_torsion
_geom_torsion_site_symmetry_1
O35 Dy1 Dy2 O8 119.0(3) .
O7 Dy1 Dy2 O8 42.8(3) .
O36 Dy1 Dy2 O8 166.3(4) .
O47 Dy1 Dy2 O8 -156.6(4) .
O15 Dy1 Dy2 O8 -44.1(3) .
O56 Dy1 Dy2 O8 -135.5(19) .
Dy6 Dy1 Dy2 O8 81.5(3) .
O35 Dy1 Dy2 O31 -2.9(3) .
O8 Dy1 Dy2 O31 -121.9(3) .
O7 Dy1 Dy2 O31 -79.1(3) .
O36 Dy1 Dy2 O31 44.4(3) .
O47 Dy1 Dy2 O31 81.5(3) .
O15 Dy1 Dy2 O31 -166.0(3) .
O56 Dy1 Dy2 O31 102.6(19) .
Dy6 Dy1 Dy2 O31 -40.45(19) .
O35 Dy1 Dy2 O9 73.6(3) .
O8 Dy1 Dy2 O9 -45.4(3) .
O7 Dy1 Dy2 O9 -2.6(3) .
O36 Dy1 Dy2 O9 120.9(3) .
O47 Dy1 Dy2 O9 158.0(3) .
O15 Dy1 Dy2 O9 -89.5(3) .
O56 Dy1 Dy2 O9 179(41) .
Dy6 Dy1 Dy2 O9 36.05(18) .
O35 Dy1 Dy2 O36 -47.3(3) .
O8 Dy1 Dy2 O36 -166.3(4) .
O7 Dy1 Dy2 O36 -123.5(4) .
O47 Dy1 Dy2 O36 37.1(4) .
O15 Dy1 Dy2 O36 149.5(4) .
O56 Dy1 Dy2 O36 58.2(19) .
Dy6 Dy1 Dy2 O36 -84.9(3) .
O35 Dy1 Dy2 O17 147.2(2) .
O8 Dy1 Dy2 O17 28.1(3) .
O7 Dy1 Dy2 O17 71.0(3) .
O36 Dy1 Dy2 O17 -165.5(3) .
O47 Dy1 Dy2 O17 -128.4(3) .
O15 Dy1 Dy2 O17 -16.0(3) .
O56 Dy1 Dy2 O17 -107.3(19) .
Dy6 Dy1 Dy2 O17 109.60(18) .
O35 Dy1 Dy2 O57 -143.6(3) .
O8 Dy1 Dy2 O57 97.4(3) .
O7 Dy1 Dy2 O57 140.2(3) .
O36 Dy1 Dy2 O57 -96.3(3) .
O47 Dy1 Dy2 O57 -59.2(3) .
O15 Dy1 Dy2 O57 53.3(3) .
O56 Dy1 Dy2 O57 -38.1(19) .
Dy6 Dy1 Dy2 O57 178.84(18) .
O35 Dy1 Dy2 O61 -146.6(6) .
O8 Dy1 Dy2 O61 94.4(6) .
O7 Dy1 Dy2 O61 137.2(6) .
O36 Dy1 Dy2 O61 -99.3(6) .
O47 Dy1 Dy2 O61 -62.2(6) .
O15 Dy1 Dy2 O61 50.3(6) .
O56 Dy1 Dy2 O61 -41(2) .
Dy6 Dy1 Dy2 O61 175.8(6) .
O35 Dy1 Dy2 O37 -75.1(3) .
O8 Dy1 Dy2 O37 165.9(3) .
O7 Dy1 Dy2 O37 -151.3(3) .
O36 Dy1 Dy2 O37 -27.8(3) .
O47 Dy1 Dy2 O37 9.3(3) .
O15 Dy1 Dy2 O37 121.8(3) .
O56 Dy1 Dy2 O37 30.4(19) .
Dy6 Dy1 Dy2 O37 -112.65(18) .
O35 Dy1 Dy2 Dy3 35.92(17) .
O8 Dy1 Dy2 Dy3 -83.1(3) .
O7 Dy1 Dy2 Dy3 -40.30(19) .
O36 Dy1 Dy2 Dy3 83.2(3) .
O47 Dy1 Dy2 Dy3 120.3(2) .
O15 Dy1 Dy2 Dy3 -127.2(2) .
O56 Dy1 Dy2 Dy3 141.4(19) .
Dy6 Dy1 Dy2 Dy3 -1.66(3) .
O35 Dy1 Dy2 Dy11 -143.98(17) .
O8 Dy1 Dy2 Dy11 97.0(3) .
O7 Dy1 Dy2 Dy11 139.80(19) .
O36 Dy1 Dy2 Dy11 -96.7(3) .
O47 Dy1 Dy2 Dy11 -59.6(2) .
O15 Dy1 Dy2 Dy11 52.9(2) .
O56 Dy1 Dy2 Dy11 -38.5(19) .
Dy6 Dy1 Dy2 Dy11 178.439(19) .
O8 Dy2 Dy3 O10 -1.4(3) .
O31 Dy2 Dy3 O10 116.8(4) .
O9 Dy2 Dy3 O10 -43.0(4) .
O36 Dy2 Dy3 O10 74.7(3) .
O17 Dy2 Dy3 O10 -77.8(2) .
O57 Dy2 Dy3 O10 -144.6(4) .
O61 Dy2 Dy3 O10 -142.8(3) .
O37 Dy2 Dy3 O10 151.7(3) .
Dy1 Dy2 Dy3 O10 36.34(17) .
Dy11 Dy2 Dy3 O10 -143.75(17) .
O8 Dy2 Dy3 O9 41.6(4) .
O31 Dy2 Dy3 O9 159.9(4) .
O36 Dy2 Dy3 O9 117.7(4) .
O17 Dy2 Dy3 O9 -34.8(4) .
O57 Dy2 Dy3 O9 -101.6(5) .
O61 Dy2 Dy3 O9 -99.8(4) .
O37 Dy2 Dy3 O9 -165.3(4) .
Dy1 Dy2 Dy3 O9 79.4(3) .
Dy11 Dy2 Dy3 O9 -100.7(3) .
O8 Dy2 Dy3 O32 -72.7(2) .
O31 Dy2 Dy3 O32 45.6(4) .
O9 Dy2 Dy3 O32 -114.3(3) .
O36 Dy2 Dy3 O32 3.4(3) .
O17 Dy2 Dy3 O32 -149.1(2) .
O57 Dy2 Dy3 O32 144.1(4) .
O61 Dy2 Dy3 O32 145.9(2) .
O37 Dy2 Dy3 O32 80.4(2) .
Dy1 Dy2 Dy3 O32 -34.91(17) .
Dy11 Dy2 Dy3 O32 145.00(16) .
O8 Dy2 Dy3 O31 -118.2(4) .
O9 Dy2 Dy3 O31 -159.9(4) .
O36 Dy2 Dy3 O31 -42.2(4) .
O17 Dy2 Dy3 O31 165.4(4) .
O57 Dy2 Dy3 O31 98.5(5) .
O61 Dy2 Dy3 O31 100.3(4) .
O37 Dy2 Dy3 O31 34.9(4) .
Dy1 Dy2 Dy3 O31 -80.5(3) .
Dy11 Dy2 Dy3 O31 99.4(3) .
O8 Dy2 Dy3 O39 -148.2(3) .
O31 Dy2 Dy3 O39 -30.0(4) .
O9 Dy2 Dy3 O39 170.1(4) .
O36 Dy2 Dy3 O39 -72.2(3) .
O17 Dy2 Dy3 O39 135.3(3) .
O57 Dy2 Dy3 O39 68.5(4) .
O61 Dy2 Dy3 O39 70.3(3) .
O37 Dy2 Dy3 O39 4.9(3) .
Dy1 Dy2 Dy3 O39 -110.5(2) .
Dy11 Dy2 Dy3 O39 69.4(2) .
O8 Dy2 Dy3 O19 74.9(3) .
O31 Dy2 Dy3 O19 -166.8(4) .
O9 Dy2 Dy3 O19 33.3(4) .
O36 Dy2 Dy3 O19 151.0(3) .
O17 Dy2 Dy3 O19 -1.5(3) .
O57 Dy2 Dy3 O19 -68.3(4) .
O61 Dy2 Dy3 O19 -66.5(3) .
O37 Dy2 Dy3 O19 -132.0(3) .
Dy1 Dy2 Dy3 O19 112.7(2) .
Dy11 Dy2 Dy3 O19 -67.4(2) .
O8 Dy2 Dy3 O62 144.2(3) .
O31 Dy2 Dy3 O62 -97.6(4) .
O9 Dy2 Dy3 O62 102.5(4) .
O36 Dy2 Dy3 O62 -139.8(3) .
O17 Dy2 Dy3 O62 67.8(3) .
O57 Dy2 Dy3 O62 0.9(4) .
O61 Dy2 Dy3 O62 2.7(3) .
O37 Dy2 Dy3 O62 -62.7(3) .
Dy1 Dy2 Dy3 O62 -178.1(2) .
Dy11 Dy2 Dy3 O62 1.8(2) .
O8 Dy2 Dy3 O49 -56(3) .
O31 Dy2 Dy3 O49 63(3) .
O9 Dy2 Dy3 O49 -97(3) .
O36 Dy2 Dy3 O49 21(3) .
O17 Dy2 Dy3 O49 -132(3) .
O57 Dy2 Dy3 O49 161(3) .
O61 Dy2 Dy3 O49 163(3) .
O37 Dy2 Dy3 O49 98(3) .
Dy1 Dy2 Dy3 O49 -18(3) .
Dy11 Dy2 Dy3 O49 162(3) .
O8 Dy2 Dy3 Dy4 -37.26(18) .
O31 Dy2 Dy3 Dy4 81.0(3) .
O9 Dy2 Dy3 Dy4 -78.9(3) .
O36 Dy2 Dy3 Dy4 38.80(19) .
O17 Dy2 Dy3 Dy4 -113.67(18) .
O57 Dy2 Dy3 Dy4 179.5(4) .
O61 Dy2 Dy3 Dy4 -178.70(18) .
O37 Dy2 Dy3 Dy4 115.84(18) .
Dy1 Dy2 Dy3 Dy4 0.49(3) .
Dy11 Dy2 Dy3 Dy4 -179.603(17) .
O10 Dy3 Dy4 O33 -116.1(3) .
O9 Dy3 Dy4 O33 -76.7(3) .
O32 Dy3 Dy4 O33 35.1(3) .
O31 Dy3 Dy4 O33 -3.7(3) .
O39 Dy3 Dy4 O33 76.2(3) .
O19 Dy3 Dy4 O33 -156.9(3) .
O62 Dy3 Dy4 O33 118(3) .
O49 Dy3 Dy4 O33 138.2(3) .
Dy2 Dy3 Dy4 O33 -40.58(19) .
O10 Dy3 Dy4 O11 -36.1(3) .
O9 Dy3 Dy4 O11 3.3(2) .
O32 Dy3 Dy4 O11 115.1(3) .
O31 Dy3 Dy4 O11 76.3(3) .
O39 Dy3 Dy4 O11 156.2(3) .
O19 Dy3 Dy4 O11 -76.9(3) .
O62 Dy3 Dy4 O11 -162(3) .
O49 Dy3 Dy4 O11 -141.8(3) .
Dy2 Dy3 Dy4 O11 39.45(18) .
O10 Dy3 Dy4 O32 -151.2(4) .
O9 Dy3 Dy4 O32 -111.8(3) .
O31 Dy3 Dy4 O32 -38.8(3) .
O39 Dy3 Dy4 O32 41.1(4) .
O19 Dy3 Dy4 O32 168.0(3) .
O62 Dy3 Dy4 O32 83(3) .
O49 Dy3 Dy4 O32 103.1(4) .
Dy2 Dy3 Dy4 O32 -75.7(3) .
O9 Dy3 Dy4 O10 39.4(3) .
O32 Dy3 Dy4 O10 151.2(4) .
O31 Dy3 Dy4 O10 112.4(3) .
O39 Dy3 Dy4 O10 -167.7(4) .
O19 Dy3 Dy4 O10 -40.8(3) .
O62 Dy3 Dy4 O10 -126(3) .
O49 Dy3 Dy4 O10 -105.7(4) .
Dy2 Dy3 Dy4 O10 75.5(3) .
O10 Dy3 Dy4 O50 104.8(3) .
O9 Dy3 Dy4 O50 144.2(2) .
O32 Dy3 Dy4 O50 -104.0(3) .
O31 Dy3 Dy4 O50 -142.8(3) .
O39 Dy3 Dy4 O50 -62.9(3) .
O19 Dy3 Dy4 O50 64.0(3) .
O62 Dy3 Dy4 O50 -21(3) .
O49 Dy3 Dy4 O50 -0.9(3) .
Dy2 Dy3 Dy4 O50 -179.68(18) .
O10 Dy3 Dy4 O21 36.2(3) .
O9 Dy3 Dy4 O21 75.6(2) .
O32 Dy3 Dy4 O21 -172.6(3) .
O31 Dy3 Dy4 O21 148.6(3) .
O39 Dy3 Dy4 O21 -131.5(3) .
O19 Dy3 Dy4 O21 -4.6(3) .
O62 Dy3 Dy4 O21 -90(3) .
O49 Dy3 Dy4 O21 -69.5(3) .
Dy2 Dy3 Dy4 O21 111.73(17) .
O10 Dy3 Dy4 O51 113.2(5) .
O9 Dy3 Dy4 O51 152.6(5) .
O32 Dy3 Dy4 O51 -95.5(5) .
O31 Dy3 Dy4 O51 -134.4(5) .
O39 Dy3 Dy4 O51 -54.5(5) .
O19 Dy3 Dy4 O51 72.4(5) .
O62 Dy3 Dy4 O51 -13(3) .
O49 Dy3 Dy4 O51 7.5(5) .
Dy2 Dy3 Dy4 O51 -171.2(4) .
O10 Dy3 Dy4 O41 173.3(3) .
O9 Dy3 Dy4 O41 -147.3(2) .
O32 Dy3 Dy4 O41 -35.5(3) .
O31 Dy3 Dy4 O41 -74.3(2) .
O39 Dy3 Dy4 O41 5.6(3) .
O19 Dy3 Dy4 O41 132.5(3) .
O62 Dy3 Dy4 O41 48(3) .
O49 Dy3 Dy4 O41 67.6(3) .
Dy2 Dy3 Dy4 O41 -111.16(16) .
O10 Dy3 Dy4 Dy5 -75.6(3) .
O9 Dy3 Dy4 Dy5 -36.25(17) .
O32 Dy3 Dy4 Dy5 75.6(3) .
O31 Dy3 Dy4 Dy5 36.77(19) .
O39 Dy3 Dy4 Dy5 116.6(2) .
O19 Dy3 Dy4 Dy5 -116.4(2) .
O62 Dy3 Dy4 Dy5 159(3) .
O49 Dy3 Dy4 Dy5 178.7(2) .
Dy2 Dy3 Dy4 Dy5 -0.10(3) .
O33 Dy4 Dy5 O12 116.4(3) .
O11 Dy4 Dy5 O12 -46.1(3) .
O32 Dy4 Dy5 O12 72.8(2) .
O10 Dy4 Dy5 O12 -2.7(2) .
O50 Dy4 Dy5 O12 -145.9(4) .
O21 Dy4 Dy5 O12 -80.0(2) .
O51 Dy4 Dy5 O12 -148.9(3) .
O41 Dy4 Dy5 O12 147.3(2) .
Dy3 Dy4 Dy5 O12 34.94(17) .
O33 Dy4 Dy5 O11 162.5(4) .
O32 Dy4 Dy5 O11 118.9(3) .
O10 Dy4 Dy5 O11 43.4(3) .
O50 Dy4 Dy5 O11 -99.8(5) .
O21 Dy4 Dy5 O11 -33.9(3) .
O51 Dy4 Dy5 O11 -102.9(3) .
O41 Dy4 Dy5 O11 -166.6(3) .
Dy3 Dy4 Dy5 O11 81.0(3) .
O11 Dy4 Dy5 O33 -162.5(4) .
O32 Dy4 Dy5 O33 -43.6(4) .
O10 Dy4 Dy5 O33 -119.1(3) .
O50 Dy4 Dy5 O33 97.7(5) .
O21 Dy4 Dy5 O33 163.6(3) .
O51 Dy4 Dy5 O33 94.6(4) .
O41 Dy4 Dy5 O33 30.9(3) .
Dy3 Dy4 Dy5 O33 -81.5(3) .
O33 Dy4 Dy5 O34 47.3(3) .
O11 Dy4 Dy5 O34 -115.2(3) .
O32 Dy4 Dy5 O34 3.7(2) .
O10 Dy4 Dy5 O34 -71.8(2) .
O50 Dy4 Dy5 O34 144.9(4) .
O21 Dy4 Dy5 O34 -149.1(2) .
O51 Dy4 Dy5 O34 141.9(2) .
O41 Dy4 Dy5 O34 78.1(2) .
Dy3 Dy4 Dy5 O34 -34.22(17) .
O33 Dy4 Dy5 O43 -24.1(4) .
O11 Dy4 Dy5 O43 173.4(4) .
O32 Dy4 Dy5 O43 -67.7(3) .
O10 Dy4 Dy5 O43 -143.2(3) .
O50 Dy4 Dy5 O43 73.6(4) .
O21 Dy4 Dy5 O43 139.5(3) .
O51 Dy4 Dy5 O43 70.5(3) .
O41 Dy4 Dy5 O43 6.8(3) .
Dy3 Dy4 Dy5 O43 -105.6(2) .
O33 Dy4 Dy5 O23 -170.5(4) .
O11 Dy4 Dy5 O23 27.0(4) .
O32 Dy4 Dy5 O23 145.9(3) .
O10 Dy4 Dy5 O23 70.4(3) .
O50 Dy4 Dy5 O23 -72.9(4) .
O21 Dy4 Dy5 O23 -6.9(3) .
O51 Dy4 Dy5 O23 -75.9(3) .
O41 Dy4 Dy5 O23 -139.6(3) .
Dy3 Dy4 Dy5 O23 108.0(2) .
O33 Dy4 Dy5 O52 -93.8(4) .
O11 Dy4 Dy5 O52 103.7(4) .
O32 Dy4 Dy5 O52 -137.4(3) .
O10 Dy4 Dy5 O52 147.1(3) .
O50 Dy4 Dy5 O52 3.9(4) .
O21 Dy4 Dy5 O52 69.8(3) .
O51 Dy4 Dy5 O52 0.8(3) .
O41 Dy4 Dy5 O52 -62.9(3) .
Dy3 Dy4 Dy5 O52 -175.3(2) .
O33 Dy4 Dy5 O6W -99.2(5) .
O11 Dy4 Dy5 O6W 98.3(5) .
O32 Dy4 Dy5 O6W -142.8(4) .
O10 Dy4 Dy5 O6W 141.7(4) .
O50 Dy4 Dy5 O6W -1.6(5) .
O21 Dy4 Dy5 O6W 64.3(4) .
O51 Dy4 Dy5 O6W -4.6(4) .
O41 Dy4 Dy5 O6W -68.4(4) .
Dy3 Dy4 Dy5 O6W 179.3(4) .
O33 Dy4 Dy5 O53 54.3(11) .
O11 Dy4 Dy5 O53 -108.2(11) .
O32 Dy4 Dy5 O53 10.8(11) .
O10 Dy4 Dy5 O53 -64.8(11) .
O50 Dy4 Dy5 O53 152.0(11) .
O21 Dy4 Dy5 O53 -142.1(11) .
O51 Dy4 Dy5 O53 149.0(11) .
O41 Dy4 Dy5 O53 85.2(11) .
Dy3 Dy4 Dy5 O53 -27.2(11) .
O33 Dy4 Dy5 Dy6 82.4(3) .
O11 Dy4 Dy5 Dy6 -80.1(3) .
O32 Dy4 Dy5 Dy6 38.78(18) .
O10 Dy4 Dy5 Dy6 -36.74(18) .
O50 Dy4 Dy5 Dy6 -180.0(4) .
O21 Dy4 Dy5 Dy6 -114.05(17) .
O51 Dy4 Dy5 Dy6 177.00(18) .
O41 Dy4 Dy5 Dy6 113.24(17) .
Dy3 Dy4 Dy5 Dy6 0.87(3) .
O35 Dy1 Dy6 O12 -118.4(4) .
O8 Dy1 Dy6 O12 1.4(3) .
O7 Dy1 Dy6 O12 50.6(3) .
O36 Dy1 Dy6 O12 -72.2(3) .
O47 Dy1 Dy6 O12 -150.6(3) .
O15 Dy1 Dy6 O12 84.4(3) .
O56 Dy1 Dy6 O12 148.8(3) .
Dy2 Dy1 Dy6 O12 -34.85(19) .
O8 Dy1 Dy6 O35 119.7(4) .
O7 Dy1 Dy6 O35 169.0(4) .
O36 Dy1 Dy6 O35 46.2(4) .
O47 Dy1 Dy6 O35 -32.3(4) .
O15 Dy1 Dy6 O35 -157.2(4) .
O56 Dy1 Dy6 O35 -92.8(4) .
Dy2 Dy1 Dy6 O35 83.5(3) .
O35 Dy1 Dy6 O7 -169.0(4) .
O8 Dy1 Dy6 O7 -49.2(3) .
O36 Dy1 Dy6 O7 -122.8(3) .
O47 Dy1 Dy6 O7 158.8(4) .
O15 Dy1 Dy6 O7 33.8(4) .
O56 Dy1 Dy6 O7 98.2(4) .
Dy2 Dy1 Dy6 O7 -85.4(3) .
O35 Dy1 Dy6 O34 -43.9(3) .
O8 Dy1 Dy6 O34 75.9(2) .
O7 Dy1 Dy6 O34 125.1(3) .
O36 Dy1 Dy6 O34 2.3(2) .
O47 Dy1 Dy6 O34 -76.2(3) .
O15 Dy1 Dy6 O34 158.9(3) .
O56 Dy1 Dy6 O34 -136.7(3) .
Dy2 Dy1 Dy6 O34 39.64(17) .
O35 Dy1 Dy6 O54 98.6(5) .
O8 Dy1 Dy6 O54 -141.7(4) .
O7 Dy1 Dy6 O54 -92.4(5) .
O36 Dy1 Dy6 O54 144.8(4) .
O47 Dy1 Dy6 O54 66.3(5) .
O15 Dy1 Dy6 O54 -58.6(4) .
O56 Dy1 Dy6 O54 5.8(4) .
Dy2 Dy1 Dy6 O54 -177.9(4) .
O35 Dy1 Dy6 O13 163.4(4) .
O8 Dy1 Dy6 O13 -76.9(2) .
O7 Dy1 Dy6 O13 -27.6(3) .
O36 Dy1 Dy6 O13 -150.4(2) .
O47 Dy1 Dy6 O13 131.1(3) .
O15 Dy1 Dy6 O13 6.2(3) .
O56 Dy1 Dy6 O13 70.6(3) .
Dy2 Dy1 Dy6 O13 -113.06(17) .
O35 Dy1 Dy6 O45 31.1(4) .
O8 Dy1 Dy6 O45 150.8(2) .
O7 Dy1 Dy6 O45 -159.9(3) .
O36 Dy1 Dy6 O45 77.3(3) .
O47 Dy1 Dy6 O45 -1.2(3) .
O15 Dy1 Dy6 O45 -126.1(3) .
O56 Dy1 Dy6 O45 -61.7(3) .
Dy2 Dy1 Dy6 O45 114.64(17) .
O35 Dy1 Dy6 O55 96.0(4) .
O8 Dy1 Dy6 O55 -144.3(3) .
O7 Dy1 Dy6 O55 -95.0(3) .
O36 Dy1 Dy6 O55 142.2(3) .
O47 Dy1 Dy6 O55 63.7(3) .
O15 Dy1 Dy6 O55 -61.2(3) .
O56 Dy1 Dy6 O55 3.2(3) .
Dy2 Dy1 Dy6 O55 179.54(18) .
O35 Dy1 Dy6 Dy5 -80.9(3) .
O8 Dy1 Dy6 Dy5 38.85(18) .
O7 Dy1 Dy6 Dy5 88.1(3) .
O36 Dy1 Dy6 Dy5 -34.72(19) .
O47 Dy1 Dy6 Dy5 -113.2(2) .
O15 Dy1 Dy6 Dy5 121.9(2) .
O56 Dy1 Dy6 Dy5 -173.7(2) .
Dy2 Dy1 Dy6 Dy5 2.64(3) .
O11 Dy5 Dy6 O12 39.9(4) .
O33 Dy5 Dy6 O12 112.3(4) .
O34 Dy5 Dy6 O12 150.3(4) .
O43 Dy5 Dy6 O12 -172.1(4) .
O23 Dy5 Dy6 O12 -37.4(4) .
O52 Dy5 Dy6 O12 136(3) .
O6W Dy5 Dy6 O12 -102.8(5) .
O53 Dy5 Dy6 O12 -109.8(4) .
Dy4 Dy5 Dy6 O12 75.7(3) .
O12 Dy5 Dy6 O35 -116.6(4) .
O11 Dy5 Dy6 O35 -76.7(3) .
O33 Dy5 Dy6 O35 -4.4(3) .
O34 Dy5 Dy6 O35 33.7(4) .
O43 Dy5 Dy6 O35 71.2(3) .
O23 Dy5 Dy6 O35 -154.0(3) .
O52 Dy5 Dy6 O35 19(3) .
O6W Dy5 Dy6 O35 140.6(4) .
O53 Dy5 Dy6 O35 133.5(3) .
Dy4 Dy5 Dy6 O35 -40.89(19) .
O12 Dy5 Dy6 O7 -36.7(4) .
O11 Dy5 Dy6 O7 3.2(3) .
O33 Dy5 Dy6 O7 75.6(3) .
O34 Dy5 Dy6 O7 113.7(3) .
O43 Dy5 Dy6 O7 151.2(3) .
O23 Dy5 Dy6 O7 -74.1(3) .
O52 Dy5 Dy6 O7 99(3) .
O6W Dy5 Dy6 O7 -139.5(4) .
O53 Dy5 Dy6 O7 -146.5(3) .
Dy4 Dy5 Dy6 O7 39.07(19) .
O12 Dy5 Dy6 O34 -150.3(4) .
O11 Dy5 Dy6 O34 -110.4(3) .
O33 Dy5 Dy6 O34 -38.1(3) .
O43 Dy5 Dy6 O34 37.5(4) .
O23 Dy5 Dy6 O34 172.2(4) .
O52 Dy5 Dy6 O34 -15(3) .
O6W Dy5 Dy6 O34 106.9(5) .
O53 Dy5 Dy6 O34 99.8(4) .
Dy4 Dy5 Dy6 O34 -74.6(3) .
O12 Dy5 Dy6 O54 102.3(4) .
O11 Dy5 Dy6 O54 142.2(3) .
O33 Dy5 Dy6 O54 -145.5(3) .
O34 Dy5 Dy6 O54 -107.4(4) .
O43 Dy5 Dy6 O54 -69.9(3) .
O23 Dy5 Dy6 O54 64.9(3) .
O52 Dy5 Dy6 O54 -122(3) .
O6W Dy5 Dy6 O54 -0.5(4) .
O53 Dy5 Dy6 O54 -7.5(3) .
Dy4 Dy5 Dy6 O54 178.0(2) .
O12 Dy5 Dy6 O13 35.2(4) .
O11 Dy5 Dy6 O13 75.1(2) .
O33 Dy5 Dy6 O13 147.4(2) .
O34 Dy5 Dy6 O13 -174.5(3) .
O43 Dy5 Dy6 O13 -137.0(3) .
O23 Dy5 Dy6 O13 -2.3(3) .
O52 Dy5 Dy6 O13 171(3) .
O6W Dy5 Dy6 O13 -67.6(4) .
O53 Dy5 Dy6 O13 -74.7(3) .
Dy4 Dy5 Dy6 O13 110.90(17) .
O12 Dy5 Dy6 O45 171.7(4) .
O11 Dy5 Dy6 O45 -148.4(3) .
O33 Dy5 Dy6 O45 -76.0(3) .
O34 Dy5 Dy6 O45 -37.9(3) .
O43 Dy5 Dy6 O45 -0.4(3) .
O23 Dy5 Dy6 O45 134.3(3) .
O52 Dy5 Dy6 O45 -53(3) .
O6W Dy5 Dy6 O45 68.9(4) .
O53 Dy5 Dy6 O45 61.9(3) .
Dy4 Dy5 Dy6 O45 -112.52(18) .
O12 Dy5 Dy6 O55 109.7(5) .
O11 Dy5 Dy6 O55 149.6(5) .
O33 Dy5 Dy6 O55 -138.1(5) .
O34 Dy5 Dy6 O55 -100.0(5) .
O43 Dy5 Dy6 O55 -62.5(5) .
O23 Dy5 Dy6 O55 72.3(5) .
O52 Dy5 Dy6 O55 -115(3) .
O6W Dy5 Dy6 O55 6.9(6) .
O53 Dy5 Dy6 O55 -0.1(5) .
Dy4 Dy5 Dy6 O55 -174.6(4) .
O12 Dy5 Dy6 Dy1 -78.0(3) .
O11 Dy5 Dy6 Dy1 -38.06(18) .
O33 Dy5 Dy6 Dy1 34.30(18) .
O34 Dy5 Dy6 Dy1 72.4(3) .
O43 Dy5 Dy6 Dy1 109.9(2) .
O23 Dy5 Dy6 Dy1 -115.4(2) .
O52 Dy5 Dy6 Dy1 58(3) .
O6W Dy5 Dy6 Dy1 179.2(4) .
O53 Dy5 Dy6 Dy1 172.2(2) .
Dy4 Dy5 Dy6 Dy1 -2.22(3) .
O8 Dy2 Dy11 O59 132.7(6) .
O31 Dy2 Dy11 O59 -48.5(6) .
O9 Dy2 Dy11 O59 -127.9(6) .
O36 Dy2 Dy11 O59 49.3(6) .
O17 Dy2 Dy11 O59 -177.7(6) .
O57 Dy2 Dy11 O59 90.6(7) .
O61 Dy2 Dy11 O59 -90.1(7) .
O37 Dy2 Dy11 O59 -1.3(6) .
Dy3 Dy2 Dy11 O59 -88.6(6) .
Dy1 Dy2 Dy11 O59 91.3(6) .
O8 Dy2 Dy11 O18 -55.5(3) .
O31 Dy2 Dy11 O18 123.3(3) .
O9 Dy2 Dy11 O18 43.9(3) .
O36 Dy2 Dy11 O18 -138.9(3) .
O17 Dy2 Dy11 O18 -5.9(3) .
O57 Dy2 Dy11 O18 -97.6(4) .
O61 Dy2 Dy11 O18 81.7(4) .
O37 Dy2 Dy11 O18 170.5(3) .
Dy3 Dy2 Dy11 O18 83.2(2) .
Dy1 Dy2 Dy11 O18 -96.9(2) .
O8 Dy2 Dy11 O38 143.3(3) .
O31 Dy2 Dy11 O38 -38.0(3) .
O9 Dy2 Dy11 O38 -117.4(3) .
O36 Dy2 Dy11 O38 59.8(3) .
O17 Dy2 Dy11 O38 -167.2(3) .
O57 Dy2 Dy11 O38 101.1(4) .
O61 Dy2 Dy11 O38 -79.5(4) .
O37 Dy2 Dy11 O38 9.2(3) .
Dy3 Dy2 Dy11 O38 -78.1(2) .
Dy1 Dy2 Dy11 O38 101.8(2) .
O8 Dy2 Dy11 O57 42.1(4) .
O31 Dy2 Dy11 O57 -139.1(4) .
O9 Dy2 Dy11 O57 141.5(4) .
O36 Dy2 Dy11 O57 -41.3(4) .
O17 Dy2 Dy11 O57 91.7(4) .
O61 Dy2 Dy11 O57 179.3(4) .
O37 Dy2 Dy11 O57 -91.9(4) .
Dy3 Dy2 Dy11 O57 -179.2(3) .
Dy1 Dy2 Dy11 O57 0.7(3) .
O8 Dy2 Dy11 O9W 10.1(3) .
O31 Dy2 Dy11 O9W -171.1(3) .
O9 Dy2 Dy11 O9W 109.5(3) .
O36 Dy2 Dy11 O9W -73.3(3) .
O17 Dy2 Dy11 O9W 59.7(3) .
O57 Dy2 Dy11 O9W -32.0(4) .
O61 Dy2 Dy11 O9W 147.3(4) .
O37 Dy2 Dy11 O9W -123.9(3) .
Dy3 Dy2 Dy11 O9W 148.8(3) .
Dy1 Dy2 Dy11 O9W -31.3(3) .
O8 Dy2 Dy11 O61 -137.2(4) .
O31 Dy2 Dy11 O61 41.5(4) .
O9 Dy2 Dy11 O61 -37.9(4) .
O36 Dy2 Dy11 O61 139.3(4) .
O17 Dy2 Dy11 O61 -87.7(4) .
O57 Dy2 Dy11 O61 -179.3(4) .
O37 Dy2 Dy11 O61 88.7(4) .
Dy3 Dy2 Dy11 O61 1.5(3) .
Dy1 Dy2 Dy11 O61 -178.6(3) .
O8 Dy2 Dy11 N11 76.5(3) .
O31 Dy2 Dy11 N11 -104.8(3) .
O9 Dy2 Dy11 N11 175.8(3) .
O36 Dy2 Dy11 N11 -7.0(3) .
O17 Dy2 Dy11 N11 126.0(3) .
O57 Dy2 Dy11 N11 34.3(4) .
O61 Dy2 Dy11 N11 -146.4(4) .
O37 Dy2 Dy11 N11 -57.6(3) .
Dy3 Dy2 Dy11 N11 -144.9(2) .
Dy1 Dy2 Dy11 N11 35.0(2) .
O8 Dy2 Dy11 N13 -79.1(4) .
O31 Dy2 Dy11 N13 99.7(4) .
O9 Dy2 Dy11 N13 20.3(4) .
O36 Dy2 Dy11 N13 -162.5(4) .
O17 Dy2 Dy11 N13 -29.5(4) .
O57 Dy2 Dy11 N13 -121.2(5) .
O61 Dy2 Dy11 N13 58.1(5) .
O37 Dy2 Dy11 N13 146.9(4) .
Dy3 Dy2 Dy11 N13 59.6(4) .
Dy1 Dy2 Dy11 N13 -120.5(4) .
O8 Dy2 Dy11 N9 -147.6(3) .
O31 Dy2 Dy11 N9 31.1(3) .
O9 Dy2 Dy11 N9 -48.3(3) .
O36 Dy2 Dy11 N9 128.9(3) .
O17 Dy2 Dy11 N9 -98.1(3) .
O57 Dy2 Dy11 N9 170.3(4) .
O61 Dy2 Dy11 N9 -10.4(4) .
O37 Dy2 Dy11 N9 78.3(3) .
Dy3 Dy2 Dy11 N9 -9.0(2) .
Dy1 Dy2 Dy11 N9 170.9(2) .
O5W Dy7 Ge6 O12 147.5(3) .
O65 Dy7 Ge6 O12 -140.3(3) .
O1 Dy7 Ge6 O12 -90.3(4) .
O4W Dy7 Ge6 O12 5.0(3) .
O5 Dy7 Ge6 O12 80.1(3) .
N15 Dy7 Ge6 O12 -144.2(7) .
O6 Dy7 Ge6 O12 109.1(4) .
O3 Dy7 Ge6 O12 -34.2(3) .
O4 Dy7 Ge6 O12 44.8(3) .
O2 Dy7 Ge6 O12 -71.0(3) .
O5W Dy7 Ge6 O6 38.4(4) .
O65 Dy7 Ge6 O6 110.6(4) .
O1 Dy7 Ge6 O6 160.6(5) .
O4W Dy7 Ge6 O6 -104.1(4) .
O5 Dy7 Ge6 O6 -29.0(4) .
N15 Dy7 Ge6 O6 106.7(7) .
O3 Dy7 Ge6 O6 -143.3(4) .
O4 Dy7 Ge6 O6 -64.3(4) .
O2 Dy7 Ge6 O6 179.9(3) .
O5W Dy7 Ge6 O1 -122.2(4) .
O65 Dy7 Ge6 O1 -50.0(4) .
O4W Dy7 Ge6 O1 95.3(4) .
O5 Dy7 Ge6 O1 170.4(4) .
N15 Dy7 Ge6 O1 -53.8(7) .
O6 Dy7 Ge6 O1 -160.6(5) .
O3 Dy7 Ge6 O1 56.2(4) .
O4 Dy7 Ge6 O1 135.1(4) .
O2 Dy7 Ge6 O1 19.3(4) .
O5W Dy7 Ge6 C16 -45.4(6) .
O65 Dy7 Ge6 C16 26.8(6) .
O1 Dy7 Ge6 C16 76.7(6) .
O4W Dy7 Ge6 C16 172.1(5) .
O5 Dy7 Ge6 C16 -112.9(5) .
N15 Dy7 Ge6 C16 22.9(8) .
O6 Dy7 Ge6 C16 -83.8(6) .
O3 Dy7 Ge6 C16 132.9(5) .
O4 Dy7 Ge6 C16 -148.2(5) .
O2 Dy7 Ge6 C16 96.0(5) .
O16 Dy9 N1 C41 15.6(12) 2_654
O42 Dy9 N1 C41 96.9(13) .
O8W Dy9 N1 C41 -68.3(12) .
O22 Dy9 N1 C41 -121.6(12) .
O50 Dy9 N1 C41 -177.7(14) .
O51 Dy9 N1 C41 157.4(11) .
O7W Dy9 N1 C41 -39.1(15) .
N3 Dy9 N1 C41 69.3(14) .
O16 Dy9 N1 C38 -172.1(11) 2_654
O42 Dy9 N1 C38 -90.7(11) .
O8W Dy9 N1 C38 104.1(11) .
O22 Dy9 N1 C38 50.8(11) .
O50 Dy9 N1 C38 -5.4(10) .
O51 Dy9 N1 C38 -30.2(12) .
O7W Dy9 N1 C38 133.2(10) .
N3 Dy9 N1 C38 -118.4(10) .
O16 Dy9 N3 C45 -5.1(16) 2_654
O42 Dy9 N3 C45 -87.8(17) .
O8W Dy9 N3 C45 56.7(18) .
O22 Dy9 N3 C45 131.1(16) .
O50 Dy9 N3 C45 -145.2(15) .
O51 Dy9 N3 C45 -174.1(18) .
O7W Dy9 N3 C45 74.6(16) .
N1 Dy9 N3 C45 -59.0(18) .
O16 Dy9 N3 C43 172.1(12) 2_654
O42 Dy9 N3 C43 89.4(11) .
O8W Dy9 N3 C43 -126.1(10) .
O22 Dy9 N3 C43 -51.7(12) .
O50 Dy9 N3 C43 32.0(13) .
O51 Dy9 N3 C43 3.1(10) .
O7W Dy9 N3 C43 -108.2(12) .
N1 Dy9 N3 C43 118.2(11) .
O60 Dy10 N5 C48 -133.5(10) 1_655
O64 Dy10 N5 C48 153.9(11) 4_557
O54 Dy10 N5 C48 14.8(12) .
O46 Dy10 N5 C48 73.3(11) .
O14 Dy10 N5 C48 -67.0(11) .
O10W Dy10 N5 C48 -131.5(12) .
O55 Dy10 N5 C48 -4.4(10) .
N7 Dy10 N5 C48 107.2(10) .
O60 Dy10 N5 C51 50.7(16) 1_655
O64 Dy10 N5 C51 -21.9(14) 4_557
O54 Dy10 N5 C51 -161.0(13) .
O46 Dy10 N5 C51 -102.5(14) .
O14 Dy10 N5 C51 117.2(14) .
O10W Dy10 N5 C51 52.7(14) .
O55 Dy10 N5 C51 179.8(15) .
N7 Dy10 N5 C51 -68.5(15) .
O60 Dy10 N7 C55 -80.7(11) 1_655
O64 Dy10 N7 C55 13.7(10) 4_557
O54 Dy10 N7 C55 -176.9(11) .
O46 Dy10 N7 C55 95.9(11) .
O14 Dy10 N7 C55 -124.5(10) .
O10W Dy10 N7 C55 -35.9(12) .
O55 Dy10 N7 C55 147.6(10) .
N5 Dy10 N7 C55 62.5(12) .
O60 Dy10 N7 C53 93.3(9) 1_655
O64 Dy10 N7 C53 -172.3(9) 4_557
O54 Dy10 N7 C53 -3.0(8) .
O46 Dy10 N7 C53 -90.1(8) .
O14 Dy10 N7 C53 49.5(9) .
O10W Dy10 N7 C53 138.1(8) .
O55 Dy10 N7 C53 -38.4(9) .
N5 Dy10 N7 C53 -123.5(8) .
O59 Dy11 N9 C58 160.4(10) .
O18 Dy11 N9 C58 -68.8(10) .
O38 Dy11 N9 C58 75.2(10) .
O57 Dy11 N9 C58 12.9(12) .
O9W Dy11 N9 C58 -142.5(9) .
O61 Dy11 N9 C58 -2.7(9) .
N11 Dy11 N9 C58 108.1(10) .
N13 Dy11 N9 C58 -134.6(10) .
Dy2 Dy11 N9 C58 4.6(10) .
O59 Dy11 N9 C61 -17.1(14) .
O18 Dy11 N9 C61 113.7(14) .
O38 Dy11 N9 C61 -102.3(14) .
O57 Dy11 N9 C61 -164.7(13) .
O9W Dy11 N9 C61 39.9(16) .
O61 Dy11 N9 C61 179.8(15) .
N11 Dy11 N9 C61 -69.5(15) .
N13 Dy11 N9 C61 47.8(14) .
Dy2 Dy11 N9 C61 -173.0(14) .
O59 Dy11 N11 C66 -8.9(12) .
O18 Dy11 N11 C66 -139.3(12) .
O38 Dy11 N11 C66 78.6(13) .
O57 Dy11 N11 C66 172.8(13) .
O9W Dy11 N11 C66 -94.6(13) .
O61 Dy11 N11 C66 126.3(12) .
N13 Dy11 N11 C66 -48.6(13) .
N9 Dy11 N11 C66 44.8(14) .
Dy2 Dy11 N11 C66 150.5(12) .
O59 Dy11 N11 C63 172.2(9) .
O18 Dy11 N11 C63 41.8(9) .
O38 Dy11 N11 C63 -100.3(8) .
O57 Dy11 N11 C63 -6.1(8) .
O9W Dy11 N11 C63 86.5(9) .
O61 Dy11 N11 C63 -52.5(9) .
N13 Dy11 N11 C63 132.5(8) .
N9 Dy11 N11 C63 -134.1(8) .
Dy2 Dy11 N11 C63 -28.4(8) .
O59 Dy11 N13 C70 173.1(16) .
O18 Dy11 N13 C70 -17.1(15) .
O38 Dy11 N13 C70 126.1(15) .
O57 Dy11 N13 C70 -53.6(17) .
O9W Dy11 N13 C70 -98.9(15) .
O61 Dy11 N13 C70 41.4(16) .
N11 Dy11 N13 C70 -143.2(14) .
N9 Dy11 N13 C70 86.4(15) .
Dy2 Dy11 N13 C70 7.1(17) .
O59 Dy11 N13 C68 -5.8(9) .
O18 Dy11 N13 C68 164.0(11) .
O38 Dy11 N13 C68 -52.7(11) .
O57 Dy11 N13 C68 127.5(9) .
O9W Dy11 N13 C68 82.2(10) .
O61 Dy11 N13 C68 -137.5(10) .
N11 Dy11 N13 C68 37.9(11) .
N9 Dy11 N13 C68 -92.5(10) .
Dy2 Dy11 N13 C68 -171.8(8) .
O5W Dy7 N15 C74 101.8(13) .
O65 Dy7 N15 C74 21.2(12) .
O1 Dy7 N15 C74 -4.2(14) .
O4W Dy7 N15 C74 -108.9(12) .
O5 Dy7 N15 C74 153.9(12) .
O6 Dy7 N15 C74 80.7(15) .
O3 Dy7 N15 C74 -103.0(13) .
O4 Dy7 N15 C74 -161.2(13) .
O2 Dy7 N15 C74 -48.2(13) .
Ge6 Dy7 N15 C74 25.6(16) .
O5W Dy7 N15 C77 -88.3(15) .
O65 Dy7 N15 C77 -168.8(16) .
O1 Dy7 N15 C77 165.7(14) .
O4W Dy7 N15 C77 61.1(17) .
O5 Dy7 N15 C77 -36.1(15) .
O6 Dy7 N15 C77 -109.4(14) .
O3 Dy7 N15 C77 67.0(14) .
O4 Dy7 N15 C77 8.8(14) .
O2 Dy7 N15 C77 121.7(15) .
Ge6 Dy7 N15 C77 -164.5(12) .
O7 Ge1 O1 Ge6 43.0(7) .
O2 Ge1 O1 Ge6 149.9(6) .
C1 Ge1 O1 Ge6 -102.4(6) .
O7 Ge1 O1 Dy7 -96.3(4) .
O2 Ge1 O1 Dy7 10.7(4) .
C1 Ge1 O1 Dy7 118.3(4) .
O12 Ge6 O1 Ge1 -38.9(6) .
O6 Ge6 O1 Ge1 -154.5(6) .
C16 Ge6 O1 Ge1 91.2(7) .
Dy7 Ge6 O1 Ge1 -140.3(8) .
O12 Ge6 O1 Dy7 101.4(4) .
O6 Ge6 O1 Dy7 -14.2(3) .
C16 Ge6 O1 Dy7 -128.5(5) .
O5W Dy7 O1 Ge1 -145.0(4) .
O65 Dy7 O1 Ge1 -86.7(4) .
O4W Dy7 O1 Ge1 75.7(4) .
O5 Dy7 O1 Ge1 138.7(3) .
N15 Dy7 O1 Ge1 -62.3(5) .
O6 Dy7 O1 Ge1 160.3(5) .
O3 Dy7 O1 Ge1 11.2(4) .
O4 Dy7 O1 Ge1 72.1(5) .
O2 Dy7 O1 Ge1 -8.1(3) .
Ge6 Dy7 O1 Ge1 149.1(6) .
O5W Dy7 O1 Ge6 65.8(4) .
O65 Dy7 O1 Ge6 124.2(5) .
O4W Dy7 O1 Ge6 -73.4(3) .
O5 Dy7 O1 Ge6 -10.4(4) .
N15 Dy7 O1 Ge6 148.6(4) .
O6 Dy7 O1 Ge6 11.2(3) .
O3 Dy7 O1 Ge6 -137.9(3) .
O4 Dy7 O1 Ge6 -77.0(5) .
O2 Dy7 O1 Ge6 -157.2(4) .
O8 Ge2 O2 Ge1 17.3(7) .
O3 Ge2 O2 Ge1 129.4(6) .
C4 Ge2 O2 Ge1 -114.0(7) .
O8 Ge2 O2 Dy7 -95.8(3) .
O3 Ge2 O2 Dy7 16.3(3) .
C4 Ge2 O2 Dy7 132.9(4) .
O7 Ge1 O2 Ge2 -8.5(7) .
O1 Ge1 O2 Ge2 -124.1(6) .
C1 Ge1 O2 Ge2 122.3(6) .
O7 Ge1 O2 Dy7 106.7(3) .
O1 Ge1 O2 Dy7 -8.9(3) .
C1 Ge1 O2 Dy7 -122.4(4) .
O5W Dy7 O2 Ge2 -126.0(4) .
O65 Dy7 O2 Ge2 -139.6(4) .
O1 Dy7 O2 Ge2 144.7(4) .
O4W Dy7 O2 Ge2 66.7(3) .
O5 Dy7 O2 Ge2 62.1(6) .
N15 Dy7 O2 Ge2 -76.9(4) .
O6 Dy7 O2 Ge2 133.6(3) .
O3 Dy7 O2 Ge2 -13.3(3) .
O4 Dy7 O2 Ge2 -0.5(4) .
Ge6 Dy7 O2 Ge2 133.5(3) .
O5W Dy7 O2 Ge1 96.7(5) .
O65 Dy7 O2 Ge1 83.2(4) .
O1 Dy7 O2 Ge1 7.5(3) .
O4W Dy7 O2 Ge1 -70.6(3) .
O5 Dy7 O2 Ge1 -75.2(5) .
N15 Dy7 O2 Ge1 145.8(4) .
O6 Dy7 O2 Ge1 -3.7(4) .
O3 Dy7 O2 Ge1 -150.6(4) .
O4 Dy7 O2 Ge1 -137.7(3) .
Ge6 Dy7 O2 Ge1 -3.8(2) .
O9 Ge3 O3 Ge2 35.1(6) .
O4 Ge3 O3 Ge2 142.8(5) .
C7 Ge3 O3 Ge2 -107.5(6) .
O9 Ge3 O3 Dy7 -92.0(3) .
O4 Ge3 O3 Dy7 15.7(3) .
C7 Ge3 O3 Dy7 125.4(4) .
O8 Ge2 O3 Ge3 -27.7(6) .
O2 Ge2 O3 Ge3 -144.3(5) .
C4 Ge2 O3 Ge3 104.6(6) .
O8 Ge2 O3 Dy7 99.1(3) .
O2 Ge2 O3 Dy7 -17.4(3) .
C4 Ge2 O3 Dy7 -128.6(4) .
O5W Dy7 O3 Ge3 -75.6(5) .
O65 Dy7 O3 Ge3 -155.8(3) .
O1 Dy7 O3 Ge3 133.0(3) .
O4W Dy7 O3 Ge3 69.4(3) .
O5 Dy7 O3 Ge3 5.0(4) .
N15 Dy7 O3 Ge3 -106.5(5) .
O6 Dy7 O3 Ge3 69.1(5) .
O4 Dy7 O3 Ge3 -12.7(2) .
O2 Dy7 O3 Ge3 153.0(4) .
Ge6 Dy7 O3 Ge3 106.6(3) .
O5W Dy7 O3 Ge2 144.7(4) .
O65 Dy7 O3 Ge2 64.4(4) .
O1 Dy7 O3 Ge2 -6.7(4) .
O4W Dy7 O3 Ge2 -70.3(3) .
O5 Dy7 O3 Ge2 -134.7(3) .
N15 Dy7 O3 Ge2 113.7(5) .
O6 Dy7 O3 Ge2 -70.6(5) .
O4 Dy7 O3 Ge2 -152.4(4) .
O2 Dy7 O3 Ge2 13.2(3) .
Ge6 Dy7 O3 Ge2 -33.2(4) .
O10 Ge4 O4 Ge3 30.3(6) .
O5 Ge4 O4 Ge3 136.0(5) .
C10 Ge4 O4 Ge3 -108.3(6) .
O10 Ge4 O4 Dy7 -89.7(3) .
O5 Ge4 O4 Dy7 15.9(3) .
C10 Ge4 O4 Dy7 131.6(5) .
O9 Ge3 O4 Ge4 -22.0(6) .
O3 Ge3 O4 Ge4 -134.9(5) .
C7 Ge3 O4 Ge4 110.0(6) .
O9 Ge3 O4 Dy7 97.4(3) .
O3 Ge3 O4 Dy7 -15.6(3) .
C7 Ge3 O4 Dy7 -130.6(4) .
O5W Dy7 O4 Ge4 -75.8(3) .
O65 Dy7 O4 Ge4 -142.3(4) .
O1 Dy7 O4 Ge4 70.6(5) .
O4W Dy7 O4 Ge4 67.0(3) .
O5 Dy7 O4 Ge4 -13.1(2) .
N15 Dy7 O4 Ge4 -145.7(4) .
O6 Dy7 O4 Ge4 -0.1(4) .
O3 Dy7 O4 Ge4 147.5(4) .
O2 Dy7 O4 Ge4 134.8(3) .
Ge6 Dy7 O4 Ge4 29.6(4) .
O5W Dy7 O4 Ge3 149.1(3) .
O65 Dy7 O4 Ge3 82.6(5) .
O1 Dy7 O4 Ge3 -64.6(5) .
O4W Dy7 O4 Ge3 -68.1(3) .
O5 Dy7 O4 Ge3 -148.3(4) .
N15 Dy7 O4 Ge3 79.2(4) .
O6 Dy7 O4 Ge3 -135.3(3) .
O3 Dy7 O4 Ge3 12.4(2) .
O2 Dy7 O4 Ge3 -0.3(4) .
Ge6 Dy7 O4 Ge3 -105.6(3) .
O11 Ge5 O5 Ge4 38.7(6) .
O6 Ge5 O5 Ge4 143.3(5) .
C13 Ge5 O5 Ge4 -108.1(6) .
O11 Ge5 O5 Dy7 -89.1(3) .
O6 Ge5 O5 Dy7 15.4(3) .
C13 Ge5 O5 Dy7 124.1(4) .
O10 Ge4 O5 Ge5 -34.3(5) .
O4 Ge4 O5 Ge5 -145.0(5) .
C10 Ge4 O5 Ge5 100.1(6) .
O10 Ge4 O5 Dy7 93.9(3) .
O4 Ge4 O5 Dy7 -16.7(3) .
C10 Ge4 O5 Dy7 -131.7(5) .
O5W Dy7 O5 Ge5 -98.3(4) .
O65 Dy7 O5 Ge5 -72.5(5) .
O1 Dy7 O5 Ge5 9.3(4) .
O4W Dy7 O5 Ge5 71.6(3) .
N15 Dy7 O5 Ge5 -151.4(4) .
O6 Dy7 O5 Ge5 -12.5(3) .
O3 Dy7 O5 Ge5 136.1(3) .
O4 Dy7 O5 Ge5 153.6(4) .
O2 Dy7 O5 Ge5 76.2(5) .
Ge6 Dy7 O5 Ge5 4.1(3) .
O5W Dy7 O5 Ge4 121.3(4) .
O65 Dy7 O5 Ge4 147.2(4) .
O1 Dy7 O5 Ge4 -131.1(3) .
O4W Dy7 O5 Ge4 -68.8(3) .
N15 Dy7 O5 Ge4 68.3(4) .
O6 Dy7 O5 Ge4 -152.9(4) .
O3 Dy7 O5 Ge4 -4.3(4) .
O4 Dy7 O5 Ge4 13.2(2) .
O2 Dy7 O5 Ge4 -64.1(5) .
Ge6 Dy7 O5 Ge4 -136.3(3) .
O12 Ge6 O6 Ge5 27.4(6) .
O1 Ge6 O6 Ge5 130.6(5) .
C16 Ge6 O6 Ge5 -116.0(6) .
Dy7 Ge6 O6 Ge5 117.6(6) .
O12 Ge6 O6 Dy7 -90.2(4) .
O1 Ge6 O6 Dy7 13.0(3) .
C16 Ge6 O6 Dy7 126.5(5) .
O11 Ge5 O6 Ge6 -18.3(6) .
O5 Ge5 O6 Ge6 -131.9(5) .
C13 Ge5 O6 Ge6 112.4(6) .
O11 Ge5 O6 Dy7 98.9(3) .
O5 Ge5 O6 Dy7 -14.8(3) .
C13 Ge5 O6 Dy7 -130.5(4) .
O5W Dy7 O6 Ge6 -140.7(4) .
O65 Dy7 O6 Ge6 -70.0(4) .
O1 Dy7 O6 Ge6 -11.2(3) .
O4W Dy7 O6 Ge6 66.3(3) .
O5 Dy7 O6 Ge6 145.4(4) .
N15 Dy7 O6 Ge6 -120.2(7) .
O3 Dy7 O6 Ge6 66.6(5) .
O4 Dy7 O6 Ge6 132.4(3) .
O2 Dy7 O6 Ge6 -0.1(4) .
O5W Dy7 O6 Ge5 86.0(3) .
O65 Dy7 O6 Ge5 156.8(3) .
O1 Dy7 O6 Ge5 -144.5(4) .
O4W Dy7 O6 Ge5 -67.0(3) .
O5 Dy7 O6 Ge5 12.1(3) .
N15 Dy7 O6 Ge5 106.6(7) .
O3 Dy7 O6 Ge5 -66.7(5) .
O4 Dy7 O6 Ge5 -0.8(4) .
O2 Dy7 O6 Ge5 -133.4(3) .
Ge6 Dy7 O6 Ge5 -133.2(5) .
O1 Ge1 O7 Dy1 135.7(5) .
O2 Ge1 O7 Dy1 36.5(6) .
C1 Ge1 O7 Dy1 -83.2(6) .
O1 Ge1 O7 Dy6 -50.7(5) .
O2 Ge1 O7 Dy6 -149.9(4) .
C1 Ge1 O7 Dy6 90.4(5) .
O35 Dy1 O7 Ge1 -179.2(6) .
O8 Dy1 O7 Ge1 -52.9(5) .
O36 Dy1 O7 Ge1 -111.6(5) .
O47 Dy1 O7 Ge1 138.5(5) .
O15 Dy1 O7 Ge1 24.7(5) .
O56 Dy1 O7 Ge1 103.8(5) .
Dy6 Dy1 O7 Ge1 174.0(7) .
Dy2 Dy1 O7 Ge1 -76.0(5) .
O35 Dy1 O7 Dy6 6.8(3) .
O8 Dy1 O7 Dy6 133.1(3) .
O36 Dy1 O7 Dy6 74.4(4) .
O47 Dy1 O7 Dy6 -35.5(6) .
O15 Dy1 O7 Dy6 -149.3(3) .
O56 Dy1 O7 Dy6 -70.2(3) .
Dy2 Dy1 O7 Dy6 110.0(2) .
O12 Dy6 O7 Ge1 50.5(4) .
O35 Dy6 O7 Ge1 178.0(4) .
O34 Dy6 O7 Ge1 112.8(4) .
O54 Dy6 O7 Ge1 -41.1(5) .
O13 Dy6 O7 Ge1 -25.0(3) .
O45 Dy6 O7 Ge1 -148.1(3) .
O55 Dy6 O7 Ge1 -96.5(4) .
Dy1 Dy6 O7 Ge1 -175.3(6) .
Dy5 Dy6 O7 Ge1 70.6(4) .
O12 Dy6 O7 Dy1 -134.3(3) .
O35 Dy6 O7 Dy1 -6.8(3) .
O34 Dy6 O7 Dy1 -71.9(3) .
O54 Dy6 O7 Dy1 134.2(3) .
O13 Dy6 O7 Dy1 150.3(3) .
O45 Dy6 O7 Dy1 27.2(4) .
O55 Dy6 O7 Dy1 78.7(3) .
Dy5 Dy6 O7 Dy1 -114.1(2) .
O2 Ge2 O8 Dy1 -48.0(5) .
O3 Ge2 O8 Dy1 -148.7(3) .
C4 Ge2 O8 Dy1 79.6(5) .
O2 Ge2 O8 Dy2 146.3(4) .
O3 Ge2 O8 Dy2 45.6(5) .
C4 Ge2 O8 Dy2 -86.1(5) .
O35 Dy1 O8 Ge2 116.1(4) .
O7 Dy1 O8 Ge2 52.8(4) .
O36 Dy1 O8 Ge2 -176.1(5) .
O47 Dy1 O8 Ge2 -136.0(4) .
O15 Dy1 O8 Ge2 -32.0(4) .
O56 Dy1 O8 Ge2 4.7(7) .
Dy6 Dy1 O8 Ge2 79.8(4) .
Dy2 Dy1 O8 Ge2 -167.7(6) .
O35 Dy1 O8 Dy2 -76.2(3) .
O7 Dy1 O8 Dy2 -139.5(3) .
O36 Dy1 O8 Dy2 -8.4(2) .
O47 Dy1 O8 Dy2 31.7(5) .
O15 Dy1 O8 Dy2 135.7(3) .
O56 Dy1 O8 Dy2 172.4(3) .
Dy6 Dy1 O8 Dy2 -112.5(2) .
O31 Dy2 O8 Ge2 -117.7(4) .
O9 Dy2 O8 Ge2 -55.1(4) .
O36 Dy2 O8 Ge2 175.5(5) .
O17 Dy2 O8 Ge2 15.4(4) .
O57 Dy2 O8 Ge2 84.0(4) .
O61 Dy2 O8 Ge2 18.3(6) .
O37 Dy2 O8 Ge2 145.9(4) .
Dy3 Dy2 O8 Ge2 -78.1(4) .
Dy1 Dy2 O8 Ge2 167.1(6) .
Dy11 Dy2 O8 Ge2 60.9(4) .
O31 Dy2 O8 Dy1 75.2(4) .
O9 Dy2 O8 Dy1 137.8(3) .
O36 Dy2 O8 Dy1 8.4(2) .
O17 Dy2 O8 Dy1 -151.7(3) .
O57 Dy2 O8 Dy1 -83.0(3) .
O61 Dy2 O8 Dy1 -148.7(3) .
O37 Dy2 O8 Dy1 -21.2(5) .
Dy3 Dy2 O8 Dy1 114.8(2) .
Dy11 Dy2 O8 Dy1 -106.2(2) .
O3 Ge3 O9 Dy2 -56.6(5) .
O4 Ge3 O9 Dy2 -153.1(4) .
C7 Ge3 O9 Dy2 82.8(5) .
O3 Ge3 O9 Dy3 147.7(4) .
O4 Ge3 O9 Dy3 51.2(5) .
C7 Ge3 O9 Dy3 -72.9(6) .
O8 Dy2 O9 Ge3 57.9(4) .
O31 Dy2 O9 Ge3 -172.7(5) .
O36 Dy2 O9 Ge3 118.7(4) .
O17 Dy2 O9 Ge3 -17.0(4) .
O57 Dy2 O9 Ge3 -30.3(6) .
O61 Dy2 O9 Ge3 -86.1(4) .
O37 Dy2 O9 Ge3 -140.3(4) .
Dy3 Dy2 O9 Ge3 -160.1(6) .
Dy1 Dy2 O9 Ge3 82.0(4) .
Dy11 Dy2 O9 Ge3 -64.2(4) .
O8 Dy2 O9 Dy3 -141.9(3) .
O31 Dy2 O9 Dy3 -12.5(3) .
O36 Dy2 O9 Dy3 -81.2(4) .
O17 Dy2 O9 Dy3 143.1(4) .
O57 Dy2 O9 Dy3 129.8(3) .
O61 Dy2 O9 Dy3 74.0(3) .
O37 Dy2 O9 Dy3 19.9(5) .
Dy1 Dy2 O9 Dy3 -117.9(2) .
Dy11 Dy2 O9 Dy3 95.9(3) .
O10 Dy3 O9 Ge3 -65.5(5) .
O32 Dy3 O9 Ge3 -124.6(4) .
O31 Dy3 O9 Ge3 170.0(6) .
O39 Dy3 O9 Ge3 141.7(5) .
O19 Dy3 O9 Ge3 10.0(5) .
O62 Dy3 O9 Ge3 91.0(5) .
O49 Dy3 O9 Ge3 -28.3(8) .
Dy4 Dy3 O9 Ge3 -88.1(5) .
Dy2 Dy3 O9 Ge3 157.7(7) .
O10 Dy3 O9 Dy2 136.8(3) .
O32 Dy3 O9 Dy2 77.7(3) .
O31 Dy3 O9 Dy2 12.4(3) .
O39 Dy3 O9 Dy2 -16.0(6) .
O19 Dy3 O9 Dy2 -147.7(4) .
O62 Dy3 O9 Dy2 -66.7(3) .
O49 Dy3 O9 Dy2 174.0(3) .
Dy4 Dy3 O9 Dy2 114.2(2) .
O4 Ge4 O10 Dy3 -63.9(4) .
O5 Ge4 O10 Dy3 -159.1(3) .
C10 Ge4 O10 Dy3 70.7(6) .
O4 Ge4 O10 Dy4 150.1(4) .
O5 Ge4 O10 Dy4 54.9(5) .
C10 Ge4 O10 Dy4 -75.3(6) .
O9 Dy3 O10 Ge4 67.7(4) .
O32 Dy3 O10 Ge4 -168.8(4) .
O31 Dy3 O10 Ge4 127.2(4) .
O39 Dy3 O10 Ge4 -134.4(4) .
O19 Dy3 O10 Ge4 -13.5(4) .
O62 Dy3 O10 Ge4 23.4(6) .
O49 Dy3 O10 Ge4 -91.2(4) .
Dy4 Dy3 O10 Ge4 -151.4(5) .
Dy2 Dy3 O10 Ge4 91.7(3) .
O9 Dy3 O10 Dy4 -141.0(3) .
O32 Dy3 O10 Dy4 -17.5(2) .
O31 Dy3 O10 Dy4 -81.5(3) .
O39 Dy3 O10 Dy4 17.0(5) .
O19 Dy3 O10 Dy4 137.9(3) .
O62 Dy3 O10 Dy4 174.8(3) .
O49 Dy3 O10 Dy4 60.2(3) .
Dy2 Dy3 O10 Dy4 -116.9(2) .
O33 Dy4 O10 Ge4 -127.1(4) .
O11 Dy4 O10 Ge4 -63.6(4) .
O32 Dy4 O10 Ge4 166.9(5) .
O50 Dy4 O10 Ge4 75.1(4) .
O21 Dy4 O10 Ge4 5.4(4) .
O51 Dy4 O10 Ge4 14.4(7) .
O41 Dy4 O10 Ge4 139.5(4) .
Dy5 Dy4 O10 Ge4 -87.7(4) .
Dy3 Dy4 O10 Ge4 149.2(6) .
O33 Dy4 O10 Dy3 83.7(3) .
O11 Dy4 O10 Dy3 147.2(3) .
O32 Dy4 O10 Dy3 17.7(2) .
O50 Dy4 O10 Dy3 -74.1(3) .
O21 Dy4 O10 Dy3 -143.8(3) .
O51 Dy4 O10 Dy3 -134.8(3) .
O41 Dy4 O10 Dy3 -9.7(5) .
Dy5 Dy4 O10 Dy3 123.1(2) .
O5 Ge5 O11 Dy4 -56.3(4) .
O6 Ge5 O11 Dy4 -150.7(4) .
C13 Ge5 O11 Dy4 87.8(6) .
O5 Ge5 O11 Dy5 146.6(4) .
O6 Ge5 O11 Dy5 52.1(5) .
C13 Ge5 O11 Dy5 -69.3(6) .
O33 Dy4 O11 Ge5 -173.1(5) .
O32 Dy4 O11 Ge5 118.5(4) .
O10 Dy4 O11 Ge5 58.0(4) .
O50 Dy4 O11 Ge5 -29.6(6) .
O21 Dy4 O11 Ge5 -18.7(3) .
O51 Dy4 O11 Ge5 -88.9(4) .
O41 Dy4 O11 Ge5 -143.6(3) .
Dy5 Dy4 O11 Ge5 -162.1(6) .
Dy3 Dy4 O11 Ge5 78.4(4) .
O33 Dy4 O11 Dy5 -11.0(3) .
O32 Dy4 O11 Dy5 -79.4(4) .
O10 Dy4 O11 Dy5 -139.9(3) .
O50 Dy4 O11 Dy5 132.5(3) .
O21 Dy4 O11 Dy5 143.5(4) .
O51 Dy4 O11 Dy5 73.2(3) .
O41 Dy4 O11 Dy5 18.5(4) .
Dy3 Dy4 O11 Dy5 -119.5(2) .
O12 Dy5 O11 Ge5 -68.1(5) .
O33 Dy5 O11 Ge5 169.3(5) .
O34 Dy5 O11 Ge5 -126.7(5) .
O43 Dy5 O11 Ge5 148.3(4) .
O23 Dy5 O11 Ge5 5.0(5) .
O52 Dy5 O11 Ge5 94.0(5) .
O6W Dy5 O11 Ge5 50.1(6) .
O53 Dy5 O11 Ge5 -39.1(8) .
Dy4 Dy5 O11 Ge5 158.5(7) .
Dy6 Dy5 O11 Ge5 -90.1(4) .
O12 Dy5 O11 Dy4 133.4(3) .
O33 Dy5 O11 Dy4 10.7(3) .
O34 Dy5 O11 Dy4 74.8(3) .
O43 Dy5 O11 Dy4 -10.3(5) .
O23 Dy5 O11 Dy4 -153.5(3) .
O52 Dy5 O11 Dy4 -64.5(3) .
O6W Dy5 O11 Dy4 -108.5(4) .
O53 Dy5 O11 Dy4 162.4(4) .
Dy6 Dy5 O11 Dy4 111.4(2) .
O6 Ge6 O12 Dy6 147.1(4) .
O1 Ge6 O12 Dy6 52.8(5) .
C16 Ge6 O12 Dy6 -72.3(6) .
Dy7 Ge6 O12 Dy6 96.6(4) .
O6 Ge6 O12 Dy5 -60.5(5) .
O1 Ge6 O12 Dy5 -154.8(4) .
C16 Ge6 O12 Dy5 80.2(6) .
Dy7 Ge6 O12 Dy5 -110.9(3) .
O35 Dy6 O12 Ge6 -123.3(5) .
O7 Dy6 O12 Ge6 -58.0(5) .
O34 Dy6 O12 Ge6 172.6(6) .
O54 Dy6 O12 Ge6 77.2(5) .
O13 Dy6 O12 Ge6 9.2(4) .
O45 Dy6 O12 Ge6 142.3(4) .
O55 Dy6 O12 Ge6 16.0(8) .
Dy1 Dy6 O12 Ge6 -85.1(5) .
Dy5 Dy6 O12 Ge6 154.1(7) .
O35 Dy6 O12 Dy5 82.6(4) .
O7 Dy6 O12 Dy5 147.8(3) .
O34 Dy6 O12 Dy5 18.5(3) .
O54 Dy6 O12 Dy5 -77.0(3) .
O13 Dy6 O12 Dy5 -144.9(3) .
O45 Dy6 O12 Dy5 -11.9(5) .
O55 Dy6 O12 Dy5 -138.2(3) .
Dy1 Dy6 O12 Dy5 120.8(2) .
O11 Dy5 O12 Ge6 63.2(4) .
O33 Dy5 O12 Ge6 123.4(4) .
O34 Dy5 O12 Ge6 -175.1(5) .
O43 Dy5 O12 Ge6 -146.3(4) .
O23 Dy5 O12 Ge6 -16.4(4) .
O52 Dy5 O12 Ge6 28.5(7) .
O6W Dy5 O12 Ge6 -58.9(6) .
O53 Dy5 O12 Ge6 -100.7(4) .
Dy4 Dy5 O12 Ge6 88.6(4) .
Dy6 Dy5 O12 Ge6 -156.8(6) .
O11 Dy5 O12 Dy6 -140.0(3) .
O33 Dy5 O12 Dy6 -79.7(3) .
O34 Dy5 O12 Dy6 -18.3(3) .
O43 Dy5 O12 Dy6 10.5(5) .
O23 Dy5 O12 Dy6 140.4(4) .
O52 Dy5 O12 Dy6 -174.6(3) .
O6W Dy5 O12 Dy6 97.9(4) .
O53 Dy5 O12 Dy6 56.1(3) .
Dy4 Dy5 O12 Dy6 -114.6(3) .
O12 Dy6 O13 C3 167.3(10) .
O35 Dy6 O13 C3 -69.0(10) .
O7 Dy6 O13 C3 -99.2(10) .
O34 Dy6 O13 C3 142.0(9) .
O54 Dy6 O13 C3 68.8(9) .
O45 Dy6 O13 C3 27.4(10) .
O55 Dy6 O13 C3 -8.7(9) .
Dy1 Dy6 O13 C3 -82.0(9) .
Dy5 Dy6 O13 C3 147.3(9) .
O60 Dy10 O14 C3 -115.6(10) 1_655
O64 Dy10 O14 C3 -178.0(8) 4_557
O54 Dy10 O14 C3 -28.5(9) .
O46 Dy10 O14 C3 35.1(11) .
O10W Dy10 O14 C3 165.7(10) .
O55 Dy10 O14 C3 45.6(9) .
N5 Dy10 O14 C3 101.9(9) .
N7 Dy10 O14 C3 -73.5(10) .
O35 Dy1 O15 C6 162.1(19) .
O8 Dy1 O15 C6 -71(2) .
O7 Dy1 O15 C6 -155(2) .
O36 Dy1 O15 C6 -24(2) .
O47 Dy1 O15 C6 59(2) .
O56 Dy1 O15 C6 127(2) .
Dy6 Dy1 O15 C6 -174.2(19) .
Dy2 Dy1 O15 C6 -47(2) .
O8 Dy2 O17 C9 168.2(12) .
O31 Dy2 O17 C9 -68.8(12) .
O9 Dy2 O17 C9 -101.7(12) .
O36 Dy2 O17 C9 139.4(11) .
O57 Dy2 O17 C9 69.1(11) .
O61 Dy2 O17 C9 -9.9(11) .
O37 Dy2 O17 C9 26.7(12) .
Dy3 Dy2 O17 C9 -80.9(11) .
Dy1 Dy2 O17 C9 152.0(11) .
Dy11 Dy2 O17 C9 30.7(11) .
O59 Dy11 O18 C9 167.3(10) .
O38 Dy11 O18 C9 22.3(13) .
O57 Dy11 O18 C9 -45.5(10) .
O9W Dy11 O18 C9 -129.5(11) .
O61 Dy11 O18 C9 31.5(10) .
N11 Dy11 O18 C9 -87.6(11) .
N13 Dy11 O18 C9 155.4(11) .
N9 Dy11 O18 C9 89.4(11) .
Dy2 Dy11 O18 C9 -8.3(10) .
O10 Dy3 O19 C12 -120(2) .
O9 Dy3 O19 C12 161(2) .
O32 Dy3 O19 C12 -86(2) .
O31 Dy3 O19 C12 129.2(19) .
O39 Dy3 O19 C12 13(2) .
O62 Dy3 O19 C12 80(2) .
O49 Dy3 O19 C12 -41(2) .
Dy4 Dy3 O19 C12 -96(2) .
Dy2 Dy3 O19 C12 142(2) .
O33 Dy4 O21 C15 -69.0(10) .
O11 Dy4 O21 C15 -103.2(9) .
O32 Dy4 O21 C15 139.8(9) .
O10 Dy4 O21 C15 167.7(10) .
O50 Dy4 O21 C15 69.2(9) .
O51 Dy4 O21 C15 -7.0(9) .
O41 Dy4 O21 C15 26.8(10) .
Dy5 Dy4 O21 C15 -82.4(9) .
Dy3 Dy4 O21 C15 146.7(9) .
O16 Dy9 O22 C15 166.9(10) 2_654
O42 Dy9 O22 C15 7.7(14) .
O8W Dy9 O22 C15 -145.4(12) .
O50 Dy9 O22 C15 -44.7(11) .
O51 Dy9 O22 C15 30.3(11) .
O7W Dy9 O22 C15 135.9(12) .
N1 Dy9 O22 C15 -92.5(11) .
N3 Dy9 O22 C15 80.5(12) .
O12 Dy5 O23 C18 -126(2) .
O11 Dy5 O23 C18 154(2) .
O33 Dy5 O23 C18 129(2) .
O34 Dy5 O23 C18 -98(2) .
O43 Dy5 O23 C18 4(2) .
O52 Dy5 O23 C18 76(2) .
O6W Dy5 O23 C18 14(2) .
O53 Dy5 O23 C18 -49(2) .
Dy4 Dy5 O23 C18 138(2) .
Dy6 Dy5 O23 C18 -105(2) .
O31 Ge7 O25 Ge12 -37.5(6) .
O26 Ge7 O25 Ge12 -144.5(5) .
C19 Ge7 O25 Ge12 110.1(6) .
O31 Ge7 O25 Dy8 90.1(4) .
O26 Ge7 O25 Dy8 -16.8(3) .
C19 Ge7 O25 Dy8 -122.2(5) .
O36 Ge12 O25 Ge7 28.2(6) .
O30 Ge12 O25 Ge7 144.6(5) .
C34 Ge12 O25 Ge7 -102.7(6) .
O36 Ge12 O25 Dy8 -100.3(3) .
O30 Ge12 O25 Dy8 16.1(3) .
C34 Ge12 O25 Dy8 128.8(4) .
O63 Dy8 O25 Ge7 140.6(4) .
O2W Dy8 O25 Ge7 104.8(7) .
O1W Dy8 O25 Ge7 -69.0(3) .
O29 Dy8 O25 Ge7 -134.2(3) .
O27 Dy8 O25 Ge7 -3.4(4) .
O3W Dy8 O25 Ge7 70.8(4) .
O28 Dy8 O25 Ge7 -67.9(6) .
O30 Dy8 O25 Ge7 -150.9(4) .
O26 Dy8 O25 Ge7 13.2(3) .
O63 Dy8 O25 Ge12 -81.0(4) .
O2W Dy8 O25 Ge12 -116.8(6) .
O1W Dy8 O25 Ge12 69.4(3) .
O29 Dy8 O25 Ge12 4.3(4) .
O27 Dy8 O25 Ge12 135.0(3) .
O3W Dy8 O25 Ge12 -150.8(4) .
O28 Dy8 O25 Ge12 70.6(6) .
O30 Dy8 O25 Ge12 -12.5(3) .
O26 Dy8 O25 Ge12 151.6(4) .
O32 Ge8 O26 Ge7 -27.7(8) .
O27 Ge8 O26 Ge7 -132.8(6) .
C22 Ge8 O26 Ge7 113.2(7) .
O32 Ge8 O26 Dy8 89.2(3) .
O27 Ge8 O26 Dy8 -15.9(3) .
C22 Ge8 O26 Dy8 -129.9(5) .
O31 Ge7 O26 Ge8 17.6(7) .
O25 Ge7 O26 Ge8 131.6(7) .
C19 Ge7 O26 Ge8 -112.9(7) .
O31 Ge7 O26 Dy8 -98.6(3) .
O25 Ge7 O26 Dy8 15.4(3) .
C19 Ge7 O26 Dy8 130.9(5) .
O63 Dy8 O26 Ge8 151.4(3) .
O2W Dy8 O26 Ge8 72.9(4) .
O1W Dy8 O26 Ge8 -66.5(3) .
O29 Dy8 O26 Ge8 -69.1(5) .
O27 Dy8 O26 Ge8 13.5(3) .
O3W Dy8 O26 Ge8 108.8(5) .
O25 Dy8 O26 Ge8 -148.2(4) .
O28 Dy8 O26 Ge8 -0.4(4) .
O30 Dy8 O26 Ge8 -133.7(3) .
O63 Dy8 O26 Ge7 -73.2(4) .
O2W Dy8 O26 Ge7 -151.8(4) .
O1W Dy8 O26 Ge7 68.9(3) .
O29 Dy8 O26 Ge7 66.3(5) .
O27 Dy8 O26 Ge7 148.9(4) .
O3W Dy8 O26 Ge7 -115.8(5) .
O25 Dy8 O26 Ge7 -12.8(3) .
O28 Dy8 O26 Ge7 135.0(3) .
O30 Dy8 O26 Ge7 1.7(4) .
O33 Ge9 O27 Ge8 -38.7(6) .
O28 Ge9 O27 Ge8 -144.5(5) .
C25 Ge9 O27 Ge8 105.7(6) .
O33 Ge9 O27 Dy8 90.7(4) .
O28 Ge9 O27 Dy8 -15.1(3) .
C25 Ge9 O27 Dy8 -124.9(4) .
O32 Ge8 O27 Ge9 34.7(5) .
O26 Ge8 O27 Ge9 146.9(5) .
C22 Ge8 O27 Ge9 -99.8(6) .
O32 Ge8 O27 Dy8 -94.3(3) .
O26 Ge8 O27 Dy8 17.8(3) .
C22 Ge8 O27 Dy8 131.2(5) .
O63 Dy8 O27 Ge9 117.2(5) .
O2W Dy8 O27 Ge9 77.5(4) .
O1W Dy8 O27 Ge9 -70.2(3) .
O29 Dy8 O27 Ge9 -6.2(4) .
O3W Dy8 O27 Ge9 145.9(4) .
O25 Dy8 O27 Ge9 -136.5(3) .
O28 Dy8 O27 Ge9 12.2(3) .
O30 Dy8 O27 Ge9 -73.5(5) .
O26 Dy8 O27 Ge9 -152.9(4) .
O63 Dy8 O27 Ge8 -103.6(5) .
O2W Dy8 O27 Ge8 -143.3(4) .
O1W Dy8 O27 Ge8 69.0(3) .
O29 Dy8 O27 Ge8 133.0(3) .
O3W Dy8 O27 Ge8 -74.9(4) .
O25 Dy8 O27 Ge8 2.7(4) .
O28 Dy8 O27 Ge8 151.4(4) .
O30 Dy8 O27 Ge8 65.7(6) .
O26 Dy8 O27 Ge8 -13.7(3) .
O34 Ge10 O28 Ge9 -31.8(6) .
O29 Ge10 O28 Ge9 -135.1(6) .
C28 Ge10 O28 Ge9 114.8(6) .
O34 Ge10 O28 Dy8 87.5(3) .
O29 Ge10 O28 Dy8 -15.8(3) .
C28 Ge10 O28 Dy8 -125.9(5) .
O33 Ge9 O28 Ge10 18.6(6) .
O27 Ge9 O28 Ge10 134.2(5) .
C25 Ge9 O28 Ge10 -111.7(7) .
O33 Ge9 O28 Dy8 -101.3(3) .
O27 Ge9 O28 Dy8 14.2(3) .
C25 Ge9 O28 Dy8 128.4(5) .
O63 Dy8 O28 Ge10 77.7(4) .
O2W Dy8 O28 Ge10 116.8(5) .
O1W Dy8 O28 Ge10 -66.8(3) .
O29 Dy8 O28 Ge10 13.5(3) .
O27 Dy8 O28 Ge10 -146.7(4) .
O3W Dy8 O28 Ge10 160.1(4) .
O25 Dy8 O28 Ge10 -67.9(6) .
O30 Dy8 O28 Ge10 -0.7(4) .
O26 Dy8 O28 Ge10 -133.0(3) .
O63 Dy8 O28 Ge9 -147.4(3) .
O2W Dy8 O28 Ge9 -108.3(5) .
O1W Dy8 O28 Ge9 68.1(3) .
O29 Dy8 O28 Ge9 148.4(4) .
O27 Dy8 O28 Ge9 -11.8(2) .
O3W Dy8 O28 Ge9 -65.0(4) .
O25 Dy8 O28 Ge9 67.0(5) .
O30 Dy8 O28 Ge9 134.2(3) .
O26 Dy8 O28 Ge9 2.0(4) .
O35 Ge11 O29 Ge10 -36.7(6) .
O30 Ge11 O29 Ge10 -144.0(5) .
C31 Ge11 O29 Ge10 106.4(6) .
O35 Ge11 O29 Dy8 91.5(4) .
O30 Ge11 O29 Dy8 -15.8(3) .
C31 Ge11 O29 Dy8 -125.4(5) .
O34 Ge10 O29 Ge11 32.6(6) .
O28 Ge10 O29 Ge11 145.5(5) .
C28 Ge10 O29 Ge11 -98.5(6) .
O34 Ge10 O29 Dy8 -96.4(3) .
O28 Ge10 O29 Dy8 16.5(3) .
C28 Ge10 O29 Dy8 132.6(5) .
O63 Dy8 O29 Ge11 76.4(4) .
O2W Dy8 O29 Ge11 145.6(4) .
O1W Dy8 O29 Ge11 -70.2(3) .
O27 Dy8 O29 Ge11 -134.0(3) .
O3W Dy8 O29 Ge11 116.1(8) .
O25 Dy8 O29 Ge11 -4.4(4) .
O28 Dy8 O29 Ge11 -152.5(4) .
O30 Dy8 O29 Ge11 12.3(3) .
O26 Dy8 O29 Ge11 -67.5(5) .
O63 Dy8 O29 Ge10 -144.2(4) .
O2W Dy8 O29 Ge10 -75.0(4) .
O1W Dy8 O29 Ge10 69.2(3) .
O27 Dy8 O29 Ge10 5.4(4) .
O3W Dy8 O29 Ge10 -104.5(8) .
O25 Dy8 O29 Ge10 135.0(3) .
O28 Dy8 O29 Ge10 -13.1(3) .
O30 Dy8 O29 Ge10 151.7(4) .
O26 Dy8 O29 Ge10 71.8(5) .
O36 Ge12 O30 Ge11 -20.9(7) .
O25 Ge12 O30 Ge11 -131.9(6) .
C34 Ge12 O30 Ge11 115.3(6) .
O36 Ge12 O30 Dy8 95.9(3) .
O25 Ge12 O30 Dy8 -15.1(3) .
C34 Ge12 O30 Dy8 -127.8(4) .
O35 Ge11 O30 Ge12 14.9(6) .
O29 Ge11 O30 Ge12 131.8(6) .
C31 Ge11 O30 Ge12 -114.1(6) .
O35 Ge11 O30 Dy8 -102.8(3) .
O29 Ge11 O30 Dy8 14.2(3) .
C31 Ge11 O30 Dy8 128.3(4) .
O63 Dy8 O30 Ge12 107.3(4) .
O2W Dy8 O30 Ge12 149.6(4) .
O1W Dy8 O30 Ge12 -69.1(3) .
O29 Dy8 O30 Ge12 -149.3(4) .
O27 Dy8 O30 Ge12 -65.7(6) .
O3W Dy8 O30 Ge12 65.5(5) .
O25 Dy8 O30 Ge12 12.5(3) .
O28 Dy8 O30 Ge12 -135.1(3) .
O26 Dy8 O30 Ge12 -1.9(4) .
O63 Dy8 O30 Ge11 -115.2(4) .
O2W Dy8 O30 Ge11 -72.9(5) .
O1W Dy8 O30 Ge11 68.4(3) .
O29 Dy8 O30 Ge11 -11.8(3) .
O27 Dy8 O30 Ge11 71.8(5) .
O3W Dy8 O30 Ge11 -157.0(4) .
O25 Dy8 O30 Ge11 150.0(4) .
O28 Dy8 O30 Ge11 2.4(4) .
O26 Dy8 O30 Ge11 135.6(3) .
O26 Ge7 O31 Dy2 153.8(4) .
O25 Ge7 O31 Dy2 57.9(5) .
C19 Ge7 O31 Dy2 -87.0(6) .
O26 Ge7 O31 Dy3 -47.5(6) .
O25 Ge7 O31 Dy3 -143.3(4) .
C19 Ge7 O31 Dy3 71.8(7) .
O8 Dy2 O31 Ge7 -115.6(4) .
O9 Dy2 O31 Ge7 175.3(5) .
O36 Dy2 O31 Ge7 -55.7(4) .
O17 Dy2 O31 Ge7 142.6(4) .
O57 Dy2 O31 Ge7 31.3(6) .
O61 Dy2 O31 Ge7 89.5(4) .
O37 Dy2 O31 Ge7 20.6(4) .
Dy3 Dy2 O31 Ge7 163.0(7) .
Dy1 Dy2 O31 Ge7 -79.7(4) .
Dy11 Dy2 O31 Ge7 65.7(5) .
O8 Dy2 O31 Dy3 81.4(4) .
O9 Dy2 O31 Dy3 12.3(3) .
O36 Dy2 O31 Dy3 141.4(3) .
O17 Dy2 O31 Dy3 -20.4(5) .
O57 Dy2 O31 Dy3 -131.7(3) .
O61 Dy2 O31 Dy3 -73.5(3) .
O37 Dy2 O31 Dy3 -142.4(4) .
Dy1 Dy2 O31 Dy3 117.4(2) .
Dy11 Dy2 O31 Dy3 -97.3(2) .
O10 Dy3 O31 Ge7 123.9(5) .
O9 Dy3 O31 Ge7 -173.1(6) .
O32 Dy3 O31 Ge7 64.6(5) .
O39 Dy3 O31 Ge7 -9.7(5) .
O19 Dy3 O31 Ge7 -140.0(5) .
O62 Dy3 O31 Ge7 -90.3(5) .
O49 Dy3 O31 Ge7 24.3(8) .
Dy4 Dy3 O31 Ge7 86.5(5) .
Dy2 Dy3 O31 Ge7 -160.8(7) .
O10 Dy3 O31 Dy2 -75.4(3) .
O9 Dy3 O31 Dy2 -12.3(3) .
O32 Dy3 O31 Dy2 -134.6(3) .
O39 Dy3 O31 Dy2 151.1(4) .
O19 Dy3 O31 Dy2 20.8(6) .
O62 Dy3 O31 Dy2 70.4(3) .
O49 Dy3 O31 Dy2 -174.9(3) .
Dy4 Dy3 O31 Dy2 -112.7(2) .
O26 Ge8 O32 Dy4 -151.8(4) .
O27 Ge8 O32 Dy4 -56.7(5) .
C22 Ge8 O32 Dy4 72.0(7) .
O26 Ge8 O32 Dy3 61.5(5) .
O27 Ge8 O32 Dy3 156.7(3) .
C22 Ge8 O32 Dy3 -74.6(6) .
O33 Dy4 O32 Ge8 63.0(4) .
O11 Dy4 O32 Ge8 126.1(4) .
O10 Dy4 O32 Ge8 -166.6(5) .
O50 Dy4 O32 Ge8 -74.3(5) .
O21 Dy4 O32 Ge8 -137.7(4) .
O51 Dy4 O32 Ge8 -9.6(7) .
O41 Dy4 O32 Ge8 -5.6(4) .
Dy5 Dy4 O32 Ge8 87.7(4) .
Dy3 Dy4 O32 Ge8 -149.1(6) .
O33 Dy4 O32 Dy3 -147.9(3) .
O11 Dy4 O32 Dy3 -84.9(3) .
O10 Dy4 O32 Dy3 -17.6(2) .
O50 Dy4 O32 Dy3 74.8(3) .
O21 Dy4 O32 Dy3 11.4(5) .
O51 Dy4 O32 Dy3 139.5(3) .
O41 Dy4 O32 Dy3 143.4(3) .
Dy5 Dy4 O32 Dy3 -123.2(2) .
O10 Dy3 O32 Ge8 170.4(4) .
O9 Dy3 O32 Ge8 -126.3(3) .
O31 Dy3 O32 Ge8 -65.4(4) .
O39 Dy3 O32 Ge8 15.6(4) .
O19 Dy3 O32 Ge8 135.8(4) .
O62 Dy3 O32 Ge8 -21.2(6) .
O49 Dy3 O32 Ge8 90.4(4) .
Dy4 Dy3 O32 Ge8 152.7(6) .
Dy2 Dy3 O32 Ge8 -90.6(3) .
O10 Dy3 O32 Dy4 17.7(2) .
O9 Dy3 O32 Dy4 81.0(3) .
O31 Dy3 O32 Dy4 141.9(3) .
O39 Dy3 O32 Dy4 -137.1(3) .
O19 Dy3 O32 Dy4 -16.9(5) .
O62 Dy3 O32 Dy4 -173.9(3) .
O49 Dy3 O32 Dy4 -62.3(3) .
Dy2 Dy3 O32 Dy4 116.6(2) .
O27 Ge9 O33 Dy4 55.1(5) .
O28 Ge9 O33 Dy4 150.3(4) .
C25 Ge9 O33 Dy4 -86.6(6) .
O27 Ge9 O33 Dy5 -144.0(4) .
O28 Ge9 O33 Dy5 -48.7(6) .
C25 Ge9 O33 Dy5 74.4(7) .
O11 Dy4 O33 Ge9 175.9(5) .
O32 Dy4 O33 Ge9 -55.3(4) .
O10 Dy4 O33 Ge9 -114.9(4) .
O50 Dy4 O33 Ge9 31.2(6) .
O21 Dy4 O33 Ge9 142.6(4) .
O51 Dy4 O33 Ge9 85.5(4) .
O41 Dy4 O33 Ge9 18.4(4) .
Dy5 Dy4 O33 Ge9 165.2(6) .
Dy3 Dy4 O33 Ge9 -75.3(4) .
O11 Dy4 O33 Dy5 10.7(3) .
O32 Dy4 O33 Dy5 139.6(3) .
O10 Dy4 O33 Dy5 79.9(4) .
O50 Dy4 O33 Dy5 -133.9(3) .
O21 Dy4 O33 Dy5 -22.5(5) .
O51 Dy4 O33 Dy5 -79.7(3) .
O41 Dy4 O33 Dy5 -146.8(4) .
Dy3 Dy4 O33 Dy5 119.5(2) .
O12 Dy5 O33 Ge9 122.9(5) .
O11 Dy5 O33 Ge9 -173.2(6) .
O34 Dy5 O33 Ge9 65.8(5) .
O43 Dy5 O33 Ge9 -6.5(5) .
O23 Dy5 O33 Ge9 -147.5(5) .
O52 Dy5 O33 Ge9 -90.5(5) .
O6W Dy5 O33 Ge9 -54.6(6) .
O53 Dy5 O33 Ge9 29.8(7) .
Dy4 Dy5 O33 Ge9 -162.5(7) .
Dy6 Dy5 O33 Ge9 87.8(5) .
O12 Dy5 O33 Dy4 -74.6(3) .
O11 Dy5 O33 Dy4 -10.7(2) .
O34 Dy5 O33 Dy4 -131.7(3) .
O43 Dy5 O33 Dy4 156.0(3) .
O23 Dy5 O33 Dy4 15.0(6) .
O52 Dy5 O33 Dy4 72.0(3) .
O6W Dy5 O33 Dy4 107.9(4) .
O53 Dy5 O33 Dy4 -167.7(3) .
Dy6 Dy5 O33 Dy4 -109.7(2) .
O28 Ge10 O34 Dy6 -149.4(4) .
O29 Ge10 O34 Dy6 -56.5(5) .
C28 Ge10 O34 Dy6 66.5(7) .
O28 Ge10 O34 Dy5 66.0(5) .
O29 Ge10 O34 Dy5 158.9(4) .
C28 Ge10 O34 Dy5 -78.0(6) .
O12 Dy6 O34 Ge10 -164.6(6) .
O35 Dy6 O34 Ge10 64.1(5) .
O7 Dy6 O34 Ge10 124.2(5) .
O54 Dy6 O34 Ge10 -74.0(5) .
O13 Dy6 O34 Ge10 -138.3(4) .
O45 Dy6 O34 Ge10 -5.7(4) .
O55 Dy6 O34 Ge10 -5.3(7) .
Dy1 Dy6 O34 Ge10 88.0(5) .
Dy5 Dy6 O34 Ge10 -146.9(7) .
O12 Dy6 O34 Dy5 -17.8(3) .
O35 Dy6 O34 Dy5 -149.1(3) .
O7 Dy6 O34 Dy5 -89.0(3) .
O54 Dy6 O34 Dy5 72.9(3) .
O13 Dy6 O34 Dy5 8.5(5) .
O45 Dy6 O34 Dy5 141.1(3) .
O55 Dy6 O34 Dy5 141.5(3) .
Dy1 Dy6 O34 Dy5 -125.1(2) .
O12 Dy5 O34 Ge10 169.4(5) .
O11 Dy5 O34 Ge10 -127.0(4) .
O33 Dy5 O34 Ge10 -66.3(4) .
O43 Dy5 O34 Ge10 11.9(4) .
O23 Dy5 O34 Ge10 141.2(4) .
O52 Dy5 O34 Ge10 -29.8(6) .
O6W Dy5 O34 Ge10 56.2(6) .
O53 Dy5 O34 Ge10 88.8(4) .
Dy4 Dy5 O34 Ge10 -92.5(4) .
Dy6 Dy5 O34 Ge10 151.8(6) .
O12 Dy5 O34 Dy6 17.6(3) .
O11 Dy5 O34 Dy6 81.2(3) .
O33 Dy5 O34 Dy6 141.9(3) .
O43 Dy5 O34 Dy6 -139.9(4) .
O23 Dy5 O34 Dy6 -10.6(5) .
O52 Dy5 O34 Dy6 178.4(3) .
O6W Dy5 O34 Dy6 -95.6(4) .
O53 Dy5 O34 Dy6 -63.0(3) .
Dy4 Dy5 O34 Dy6 115.7(2) .
O29 Ge11 O35 Dy1 -142.1(5) .
O30 Ge11 O35 Dy1 -44.1(6) .
C31 Ge11 O35 Dy1 77.5(7) .
O29 Ge11 O35 Dy6 54.4(5) .
O30 Ge11 O35 Dy6 152.4(4) .
C31 Ge11 O35 Dy6 -86.0(6) .
O8 Dy1 O35 Ge11 119.6(5) .
O7 Dy1 O35 Ge11 -171.7(6) .
O36 Dy1 O35 Ge11 58.7(5) .
O47 Dy1 O35 Ge11 -14.8(5) .
O15 Dy1 O35 Ge11 -126.1(5) .
O56 Dy1 O35 Ge11 -90.4(5) .
Dy6 Dy1 O35 Ge11 -164.8(7) .
Dy2 Dy1 O35 Ge11 84.0(5) .
O8 Dy1 O35 Dy6 -75.6(4) .
O7 Dy1 O35 Dy6 -6.9(3) .
O36 Dy1 O35 Dy6 -136.5(3) .
O47 Dy1 O35 Dy6 150.0(3) .
O15 Dy1 O35 Dy6 38.7(6) .
O56 Dy1 O35 Dy6 74.4(3) .
Dy2 Dy1 O35 Dy6 -111.2(2) .
O12 Dy6 O35 Ge11 -112.8(4) .
O7 Dy6 O35 Ge11 173.8(5) .
O34 Dy6 O35 Ge11 -54.6(4) .
O54 Dy6 O35 Ge11 35.6(6) .
O13 Dy6 O35 Ge11 144.3(3) .
O45 Dy6 O35 Ge11 20.2(4) .
O55 Dy6 O35 Ge11 88.9(4) .
Dy1 Dy6 O35 Ge11 166.9(6) .
Dy5 Dy6 O35 Ge11 -74.2(4) .
O12 Dy6 O35 Dy1 80.3(4) .
O7 Dy6 O35 Dy1 6.8(3) .
O34 Dy6 O35 Dy1 138.4(3) .
O54 Dy6 O35 Dy1 -131.3(3) .
O13 Dy6 O35 Dy1 -22.6(5) .
O45 Dy6 O35 Dy1 -146.7(4) .
O55 Dy6 O35 Dy1 -78.0(3) .
Dy5 Dy6 O35 Dy1 118.8(2) .
O30 Ge12 O36 Dy2 -144.1(4) .
O25 Ge12 O36 Dy2 -44.8(5) .
C34 Ge12 O36 Dy2 82.6(6) .
O30 Ge12 O36 Dy1 48.7(5) .
O25 Ge12 O36 Dy1 148.0(4) .
C34 Ge12 O36 Dy1 -84.7(5) .
O8 Dy2 O36 Ge12 -176.5(5) .
O31 Dy2 O36 Ge12 53.1(5) .
O9 Dy2 O36 Ge12 115.4(5) .
O17 Dy2 O36 Ge12 -146.8(4) .
O57 Dy2 O36 Ge12 -84.3(5) .
O61 Dy2 O36 Ge12 -20.0(7) .
O37 Dy2 O36 Ge12 -15.8(4) .
Dy3 Dy2 O36 Ge12 76.8(5) .
Dy1 Dy2 O36 Ge12 -168.3(7) .
Dy11 Dy2 O36 Ge12 -61.5(5) .
O8 Dy2 O36 Dy1 -8.3(2) .
O31 Dy2 O36 Dy1 -138.7(3) .
O9 Dy2 O36 Dy1 -76.3(4) .
O17 Dy2 O36 Dy1 21.4(5) .
O57 Dy2 O36 Dy1 84.0(3) .
O61 Dy2 O36 Dy1 148.3(3) .
O37 Dy2 O36 Dy1 152.5(3) .
Dy3 Dy2 O36 Dy1 -115.0(2) .
Dy11 Dy2 O36 Dy1 106.7(2) .
O35 Dy1 O36 Ge12 -55.3(4) .
O8 Dy1 O36 Ge12 177.9(5) .
O7 Dy1 O36 Ge12 -117.5(4) .
O47 Dy1 O36 Ge12 27.9(4) .
O15 Dy1 O36 Ge12 128.4(4) .
O56 Dy1 O36 Ge12 -2.7(6) .
Dy6 Dy1 O36 Ge12 -80.4(4) .
Dy2 Dy1 O36 Ge12 169.6(6) .
O35 Dy1 O36 Dy2 135.2(3) .
O8 Dy1 O36 Dy2 8.3(2) .
O7 Dy1 O36 Dy2 72.9(4) .
O47 Dy1 O36 Dy2 -141.7(4) .
O15 Dy1 O36 Dy2 -41.2(4) .
O56 Dy1 O36 Dy2 -172.3(2) .
Dy6 Dy1 O36 Dy2 110.0(2) .
O8 Dy2 O37 C21 -142.5(9) .
O31 Dy2 O37 C21 99.4(10) .
O9 Dy2 O37 C21 66.3(10) .
O36 Dy2 O37 C21 -171.1(10) .
O17 Dy2 O37 C21 -30.2(11) .
O57 Dy2 O37 C21 -72.9(10) .
O61 Dy2 O37 C21 6.3(9) .
Dy3 Dy2 O37 C21 77.9(10) .
Dy1 Dy2 O37 C21 -154.9(9) .
Dy11 Dy2 O37 C21 -34.3(9) .
O59 Dy11 O38 C21 178.3(10) .
O18 Dy11 O38 C21 -27.7(12) .
O57 Dy11 O38 C21 39.0(9) .
O9W Dy11 O38 C21 111.6(10) .
O61 Dy11 O38 C21 -36.9(9) .
N11 Dy11 O38 C21 102.6(10) .
N13 Dy11 O38 C21 -140.9(9) .
N9 Dy11 O38 C21 -102.0(9) .
Dy2 Dy11 O38 C21 2.6(9) .
O10 Dy3 O39 C24 84.3(18) .
O9 Dy3 O39 C24 -134.0(17) .
O32 Dy3 O39 C24 118.0(18) .
O31 Dy3 O39 C24 -161.1(18) .
O19 Dy3 O39 C24 -15.1(19) .
O62 Dy3 O39 C24 -83.2(18) .
O49 Dy3 O39 C24 39.9(17) .
Dy4 Dy3 O39 C24 94.4(18) .
Dy2 Dy3 O39 C24 -143.7(17) .
O33 Dy4 O41 C27 111.3(12) .
O11 Dy4 O41 C27 80.9(12) .
O32 Dy4 O41 C27 -159.0(12) .
O10 Dy4 O41 C27 -132.0(11) .
O50 Dy4 O41 C27 -59.5(11) .
O21 Dy4 O41 C27 -16.9(13) .
O51 Dy4 O41 C27 18.2(11) .
Dy5 Dy4 O41 C27 91.8(11) .
Dy3 Dy4 O41 C27 -137.8(11) .
O16 Dy9 O42 C27 -160.9(10) 2_654
O8W Dy9 O42 C27 141.3(9) .
O22 Dy9 O42 C27 4.9(12) .
O50 Dy9 O42 C27 56.8(9) .
O51 Dy9 O42 C27 -16.5(9) .
O7W Dy9 O42 C27 -101.2(10) .
N1 Dy9 O42 C27 118.6(10) .
N3 Dy9 O42 C27 -79.8(10) .
O12 Dy5 O43 C30 92.1(13) .
O11 Dy5 O43 C30 -138.7(12) .
O33 Dy5 O43 C30 -159.2(13) .
O34 Dy5 O43 C30 120.5(13) .
O23 Dy5 O43 C30 -10.2(14) .
O52 Dy5 O43 C30 -85.2(13) .
O6W Dy5 O43 C30 -20.4(13) .
O53 Dy5 O43 C30 45.5(13) .
Dy4 Dy5 O43 C30 -144.9(13) .
Dy6 Dy5 O43 C30 98.1(13) .
O12 Dy6 O45 C33 -138.2(10) .
O35 Dy6 O45 C33 104.2(10) .
O7 Dy6 O45 C33 69.6(11) .
O34 Dy6 O45 C33 -167.8(11) .
O54 Dy6 O45 C33 -65.1(10) .
O13 Dy6 O45 C33 -24.3(11) .
O55 Dy6 O45 C33 12.5(10) .
Dy1 Dy6 O45 C33 85.4(10) .
Dy5 Dy6 O45 C33 -145.2(10) .
O60 Dy10 O46 C33 114.8(10) 1_655
O64 Dy10 O46 C33 -175.8(10) 4_557
O54 Dy10 O46 C33 46.6(9) .
O14 Dy10 O46 C33 -17.3(11) .
O10W Dy10 O46 C33 -124.1(10) .
O55 Dy10 O46 C33 -27.6(9) .
N5 Dy10 O46 C33 -92.3(10) .
N7 Dy10 O46 C33 109.8(10) .
O35 Dy1 O47 C36 180(2) .
O8 Dy1 O47 C36 56(2) .
O7 Dy1 O47 C36 -139.8(18) .
O36 Dy1 O47 C36 95(2) .
O15 Dy1 O47 C36 -34(2) .
O56 Dy1 O47 C36 -105(2) .
Dy6 Dy1 O47 C36 -161.7(19) .
Dy2 Dy1 O47 C36 73(2) .
O10 Dy3 O49 C37 -47.8(15) .
O9 Dy3 O49 C37 -85.2(16) .
O32 Dy3 O49 C37 24.5(15) .
O31 Dy3 O49 C37 65.7(16) .
O39 Dy3 O49 C37 101.0(16) .
O19 Dy3 O49 C37 -124.2(16) .
O62 Dy3 O49 C37 166.8(15) .
Dy4 Dy3 O49 C37 -11.8(15) .
Dy2 Dy3 O49 C37 7(5) .
O33 Dy4 O50 C37 -108.8(8) .
O11 Dy4 O50 C37 127.8(8) .
O32 Dy4 O50 C37 -26.1(8) .
O10 Dy4 O50 C37 43.8(8) .
O21 Dy4 O50 C37 117.1(8) .
O51 Dy4 O50 C37 -167.1(9) .
O41 Dy4 O50 C37 -96.2(8) .
Dy5 Dy4 O50 C37 -170.2(7) .
Dy3 Dy4 O50 C37 9.1(8) .
O33 Dy4 O50 Dy9 56.8(5) .
O11 Dy4 O50 Dy9 -66.6(5) .
O32 Dy4 O50 Dy9 139.5(3) .
O10 Dy4 O50 Dy9 -150.7(3) .
O21 Dy4 O50 Dy9 -77.3(3) .
O51 Dy4 O50 Dy9 -1.5(3) .
O41 Dy4 O50 Dy9 69.4(3) .
Dy5 Dy4 O50 Dy9 -4.7(5) .
Dy3 Dy4 O50 Dy9 174.6(3) .
O16 Dy9 O50 C37 24.0(11) 2_654
O42 Dy9 O50 C37 85.0(10) .
O8W Dy9 O50 C37 -57.1(10) .
O22 Dy9 O50 C37 -124.7(10) .
O51 Dy9 O50 C37 164.4(10) .
O7W Dy9 O50 C37 -123.8(10) .
N1 Dy9 O50 C37 4.9(10) .
N3 Dy9 O50 C37 138.1(10) .
O16 Dy9 O50 Dy4 -138.9(3) 2_654
O42 Dy9 O50 Dy4 -77.9(3) .
O8W Dy9 O50 Dy4 140.0(3) .
O22 Dy9 O50 Dy4 72.4(3) .
O51 Dy9 O50 Dy4 1.5(3) .
O7W Dy9 O50 Dy4 73.3(6) .
N1 Dy9 O50 Dy4 -158.0(4) .
N3 Dy9 O50 Dy4 -24.8(5) .
O16 Dy9 O51 C42 -26.2(11) 2_654
O42 Dy9 O51 C42 -83.3(10) .
O8W Dy9 O51 C42 116.7(10) .
O22 Dy9 O51 C42 110.7(10) .
O50 Dy9 O51 C42 -166.3(10) .
O7W Dy9 O51 C42 47.8(10) .
N1 Dy9 O51 C42 -143.6(9) .
N3 Dy9 O51 C42 -10.3(9) .
O16 Dy9 O51 Dy4 138.6(4) 2_654
O42 Dy9 O51 Dy4 81.4(3) .
O8W Dy9 O51 Dy4 -78.6(5) .
O22 Dy9 O51 Dy4 -84.6(3) .
O50 Dy9 O51 Dy4 -1.5(3) .
O7W Dy9 O51 Dy4 -147.4(4) .
N1 Dy9 O51 Dy4 21.1(5) .
N3 Dy9 O51 Dy4 154.4(5) .
O33 Dy4 O51 C42 23.5(8) .
O11 Dy4 O51 C42 -48.7(8) .
O32 Dy4 O51 C42 95.8(9) .
O10 Dy4 O51 C42 -125.3(8) .
O50 Dy4 O51 C42 168.0(9) .
O21 Dy4 O51 C42 -116.1(9) .
O41 Dy4 O51 C42 91.7(8) .
Dy5 Dy4 O51 C42 -13.5(8) .
Dy3 Dy4 O51 C42 159.2(7) .
O33 Dy4 O51 Dy9 -143.0(3) .
O11 Dy4 O51 Dy9 144.8(3) .
O32 Dy4 O51 Dy9 -70.7(4) .
O10 Dy4 O51 Dy9 68.2(5) .
O50 Dy4 O51 Dy9 1.5(3) .
O21 Dy4 O51 Dy9 77.4(3) .
O41 Dy4 O51 Dy9 -74.9(3) .
Dy5 Dy4 O51 Dy9 179.9(3) .
Dy3 Dy4 O51 Dy9 -7.3(6) .
O12 Dy5 O52 C42 86.9(15) .
O11 Dy5 O52 C42 52.4(14) .
O33 Dy5 O52 C42 -20.4(14) .
O34 Dy5 O52 C42 -57.7(15) .
O43 Dy5 O52 C42 -96.9(14) .
O23 Dy5 O52 C42 128.9(14) .
O6W Dy5 O52 C42 -167.6(15) .
O53 Dy5 O52 C42 -156.4(13) .
Dy4 Dy5 O52 C42 17.2(13) .
Dy6 Dy5 O52 C42 -44(4) .
O12 Dy5 O53 C52 -36.5(18) .
O11 Dy5 O53 C52 -66(2) .
O33 Dy5 O53 C52 72.5(19) .
O34 Dy5 O53 C52 35.2(18) .
O43 Dy5 O53 C52 109.4(18) .
O23 Dy5 O53 C52 -109.1(18) .
O52 Dy5 O53 C52 172.8(17) .
O6W Dy5 O53 C52 -175.8(19) .
Dy4 Dy5 O53 C52 28(3) .
Dy6 Dy5 O53 C52 -2.8(17) .
O60 Dy10 O54 C52 -65.6(10) 1_655
O64 Dy10 O54 C52 15.1(11) 4_557
O46 Dy10 O54 C52 78.6(10) .
O14 Dy10 O54 C52 -138.1(10) .
O10W Dy10 O54 C52 -113.8(12) .
O55 Dy10 O54 C52 151.5(10) .
N5 Dy10 O54 C52 133.9(9) .
N7 Dy10 O54 C52 1.3(9) .
O60 Dy10 O54 Dy6 142.4(4) 1_655
O64 Dy10 O54 Dy6 -136.9(3) 4_557
O46 Dy10 O54 Dy6 -73.3(3) .
O14 Dy10 O54 Dy6 70.0(3) .
O10W Dy10 O54 Dy6 94.3(8) .
O55 Dy10 O54 Dy6 -0.5(3) .
N5 Dy10 O54 Dy6 -18.1(6) .
N7 Dy10 O54 Dy6 -150.6(5) .
O12 Dy6 O54 C52 54.8(8) .
O35 Dy6 O54 C52 -99.5(8) .
O7 Dy6 O54 C52 144.2(8) .
O34 Dy6 O54 C52 -14.6(8) .
O13 Dy6 O54 C52 128.4(8) .
O45 Dy6 O54 C52 -84.4(8) .
O55 Dy6 O54 C52 -156.4(9) .
Dy1 Dy6 O54 C52 -159.1(7) .
Dy5 Dy6 O54 C52 20.5(8) .
O12 Dy6 O54 Dy10 -148.3(3) .
O35 Dy6 O54 Dy10 57.4(5) .
O7 Dy6 O54 Dy10 -58.9(5) .
O34 Dy6 O54 Dy10 142.3(3) .
O13 Dy6 O54 Dy10 -74.7(3) .
O45 Dy6 O54 Dy10 72.5(3) .
O55 Dy6 O54 Dy10 0.5(3) .
Dy1 Dy6 O54 Dy10 -2.2(6) .
Dy5 Dy6 O54 Dy10 177.4(3) .
O12 Dy6 O55 C47 -124.5(9) .
O35 Dy6 O55 C47 22.6(8) .
O7 Dy6 O55 C47 -49.1(9) .
O34 Dy6 O55 C47 91.5(9) .
O54 Dy6 O55 C47 168.5(9) .
O13 Dy6 O55 C47 -117.5(9) .
O45 Dy6 O55 C47 91.9(9) .
Dy1 Dy6 O55 C47 -12.9(8) .
Dy5 Dy6 O55 C47 160.7(7) .
O12 Dy6 O55 Dy10 66.6(5) .
O35 Dy6 O55 Dy10 -146.3(3) .
O7 Dy6 O55 Dy10 142.0(3) .
O34 Dy6 O55 Dy10 -77.4(4) .
O54 Dy6 O55 Dy10 -0.4(3) .
O13 Dy6 O55 Dy10 73.6(3) .
O45 Dy6 O55 Dy10 -76.9(3) .
Dy1 Dy6 O55 Dy10 178.2(3) .
Dy5 Dy6 O55 Dy10 -8.2(6) .
O60 Dy10 O55 C47 130.8(9) 1_655
O64 Dy10 O55 C47 -35.2(10) 4_557
O54 Dy10 O55 C47 -168.5(9) .
O46 Dy10 O55 C47 -82.9(9) .
O14 Dy10 O55 C47 104.4(9) .
O10W Dy10 O55 C47 46.9(9) .
N5 Dy10 O55 C47 -3.7(8) .
N7 Dy10 O55 C47 -136.0(8) .
O60 Dy10 O55 Dy6 -60.3(6) 1_655
O64 Dy10 O55 Dy6 133.7(4) 4_557
O54 Dy10 O55 Dy6 0.4(3) .
O46 Dy10 O55 Dy6 86.0(3) .
O14 Dy10 O55 Dy6 -86.7(3) .
O10W Dy10 O55 Dy6 -144.1(3) .
N5 Dy10 O55 Dy6 165.2(4) .
N7 Dy10 O55 Dy6 32.9(4) .
O35 Dy1 O56 C47 -33.5(11) .
O8 Dy1 O56 C47 90.3(12) .
O7 Dy1 O56 C47 41.0(11) .
O36 Dy1 O56 C47 -88.6(12) .
O47 Dy1 O56 C47 -119.0(12) .
O15 Dy1 O56 C47 126.8(12) .
Dy6 Dy1 O56 C47 4.0(11) .
Dy2 Dy1 O56 C47 -140.6(14) .
O59 Dy11 O57 C62 9.2(11) .
O18 Dy11 O57 C62 -133.8(9) .
O38 Dy11 O57 C62 80.7(9) .
O9W Dy11 O57 C62 -56.6(9) .
O61 Dy11 O57 C62 153.0(9) .
N11 Dy11 O57 C62 11.7(8) .
N13 Dy11 O57 C62 -99.5(10) .
N9 Dy11 O57 C62 138.9(9) .
Dy2 Dy11 O57 C62 152.6(10) .
O59 Dy11 O57 Dy2 -143.4(4) .
O18 Dy11 O57 Dy2 73.6(3) .
O38 Dy11 O57 Dy2 -71.9(3) .
O9W Dy11 O57 Dy2 150.8(4) .
O61 Dy11 O57 Dy2 0.4(3) .
N11 Dy11 O57 Dy2 -140.9(4) .
N13 Dy11 O57 Dy2 108.0(5) .
N9 Dy11 O57 Dy2 -13.7(6) .
O8 Dy2 O57 C62 60.2(8) .
O31 Dy2 O57 C62 -93.1(9) .
O9 Dy2 O57 C62 145.3(8) .
O36 Dy2 O57 C62 -9.3(8) .
O17 Dy2 O57 C62 132.1(9) .
O61 Dy2 O57 C62 -155.3(9) .
O37 Dy2 O57 C62 -82.5(8) .
Dy3 Dy2 O57 C62 -153.4(7) .
Dy1 Dy2 O57 C62 25.7(8) .
Dy11 Dy2 O57 C62 -154.8(10) .
O8 Dy2 O57 Dy11 -145.0(3) .
O31 Dy2 O57 Dy11 61.8(5) .
O9 Dy2 O57 Dy11 -59.8(5) .
O36 Dy2 O57 Dy11 145.5(3) .
O17 Dy2 O57 Dy11 -73.1(3) .
O61 Dy2 O57 Dy11 -0.4(3) .
O37 Dy2 O57 Dy11 72.3(3) .
Dy3 Dy2 O57 Dy11 1.4(6) .
Dy1 Dy2 O57 Dy11 -179.4(3) .
O18 Dy11 O59 C67 -3.7(13) .
O38 Dy11 O59 C67 155.6(12) .
O57 Dy11 O59 C67 -132.0(11) .
O9W Dy11 O59 C67 -65.4(12) .
O61 Dy11 O59 C67 103.5(12) .
N11 Dy11 O59 C67 -134.3(12) .
N13 Dy11 O59 C67 8.9(11) .
N9 Dy11 O59 C67 81.8(12) .
Dy2 Dy11 O59 C67 165.9(9) .
O59 Dy11 O61 C57 -27.0(10) .
O18 Dy11 O61 C57 103.3(9) .
O38 Dy11 O61 C57 -82.6(9) .
O57 Dy11 O61 C57 -171.5(9) .
O9W Dy11 O61 C57 134.7(9) .
N11 Dy11 O61 C57 -129.3(9) .
N13 Dy11 O61 C57 46.1(9) .
N9 Dy11 O61 C57 -2.8(8) .
Dy2 Dy11 O61 C57 -171.0(10) .
O59 Dy11 O61 Dy2 144.0(3) .
O18 Dy11 O61 Dy2 -85.6(3) .
O38 Dy11 O61 Dy2 88.5(3) .
O57 Dy11 O61 Dy2 -0.4(3) .
O9W Dy11 O61 Dy2 -54.2(6) .
N11 Dy11 O61 Dy2 41.7(4) .
N13 Dy11 O61 Dy2 -142.9(3) .
N9 Dy11 O61 Dy2 168.3(4) .
O8 Dy2 O61 C57 -116.2(8) .
O31 Dy2 O61 C57 28.8(8) .
O9 Dy2 O61 C57 -42.7(8) .
O36 Dy2 O61 C57 101.5(9) .
O17 Dy2 O61 C57 -113.2(9) .
O57 Dy2 O61 C57 171.7(9) .
O37 Dy2 O61 C57 97.2(9) .
Dy3 Dy2 O61 C57 -7.3(8) .
Dy1 Dy2 O61 C57 174.9(6) .
Dy11 Dy2 O61 C57 171.3(10) .
O8 Dy2 O61 Dy11 72.5(4) .
O31 Dy2 O61 Dy11 -142.6(3) .
O9 Dy2 O61 Dy11 146.0(3) .
O36 Dy2 O61 Dy11 -69.8(5) .
O17 Dy2 O61 Dy11 75.5(3) .
O57 Dy2 O61 Dy11 0.4(3) .
O37 Dy2 O61 Dy11 -74.2(3) .
Dy3 Dy2 O61 Dy11 -178.6(3) .
Dy1 Dy2 O61 Dy11 3.5(8) .
O10 Dy3 O62 C57 78.4(13) .
O9 Dy3 O62 C57 34.6(12) .
O32 Dy3 O62 C57 -82.0(13) .
O31 Dy3 O62 C57 -37.4(12) .
O39 Dy3 O62 C57 -117.6(13) .
O19 Dy3 O62 C57 114.3(13) .
O49 Dy3 O62 C57 -179.5(12) .
Dy4 Dy3 O62 C57 -160(2) .
Dy2 Dy3 O62 C57 -0.7(12) .
O2W Dy8 O63 C72 149.7(13) .
O1W Dy8 O63 C72 -61.2(14) .
O29 Dy8 O63 C72 -122.6(12) .
O27 Dy8 O63 C72 107.1(12) .
O3W Dy8 O63 C72 76.8(13) .
O25 Dy8 O63 C72 -8.8(12) .
O28 Dy8 O63 C72 -172.6(11) .
O30 Dy8 O63 C72 -67.0(12) .
O26 Dy8 O63 C72 38.3(13) .
O5W Dy7 O65 C73 -107.5(12) .
O1 Dy7 O65 C73 127.0(13) .
O4W Dy7 O65 C73 102.2(12) .
O5 Dy7 O65 C73 -132.7(12) .
N15 Dy7 O65 C73 -30.7(12) .
O6 Dy7 O65 C73 179.7(12) .
O3 Dy7 O65 C73 20.1(12) .
O4 Dy7 O65 C73 -34.5(14) .
O2 Dy7 O65 C73 63.7(12) .
Ge6 Dy7 O65 C73 151.6(12) .
O7 Ge1 C1 C2 -85.4(9) .
O1 Ge1 C1 C2 56.5(9) .
O2 Ge1 C1 C2 155.4(8) .
Ge1 C1 C2 C3 42.5(11) .
Dy10 O14 C3 O13 11.9(16) .
Dy10 O14 C3 C2 -169.3(7) .
Dy6 O13 C3 O14 -40.8(16) .
Dy6 O13 C3 C2 140.4(8) .
C1 C2 C3 O14 130.4(10) .
C1 C2 C3 O13 -50.6(13) .
O8 Ge2 C4 C5 -84.1(10) .
O2 Ge2 C4 C5 46.3(11) .
O3 Ge2 C4 C5 146.7(9) .
Ge2 C4 C5 C6 57.5(16) .
Dy1 O15 C6 O16 -97(2) .
Dy1 O15 C6 C5 102(2) .
Dy9 O16 C6 O15 33(3) 2_655
Dy9 O16 C6 C5 -165.4(13) 2_655
C4 C5 C6 O15 -49.7(19) .
C4 C5 C6 O16 147.2(13) .
O9 Ge3 C7 C8 -92.2(9) .
O3 Ge3 C7 C8 46.5(10) .
O4 Ge3 C7 C8 144.4(8) .
Ge3 C7 C8 C9 46.5(13) .
Dy2 O17 C9 O18 -49.2(18) .
Dy2 O17 C9 C8 132.0(10) .
Dy11 O18 C9 O17 31.0(18) .
Dy11 O18 C9 C8 -150.2(9) .
C7 C8 C9 O17 -48.6(16) .
C7 C8 C9 O18 132.5(12) .
O10 Ge4 C10 C11 -97.1(10) .
O4 Ge4 C10 C11 36.4(11) .
O5 Ge4 C10 C11 136.7(9) .
Ge4 C10 C11 C12 54.2(14) .
Dy3 O19 C12 O20 -55(3) .
Dy3 O19 C12 C11 126.2(18) .
C10 C11 C12 O20 149.7(13) .
C10 C11 C12 O19 -31.3(16) .
O11 Ge5 C13 C14 -77.7(12) .
O5 Ge5 C13 C14 66.0(12) .
O6 Ge5 C13 C14 162.6(10) .
Ge5 C13 C14 C15 23.0(18) .
Dy9 O22 C15 O21 38.7(19) .
Dy9 O22 C15 C14 -147.6(11) .
Dy4 O21 C15 O22 -55.0(17) .
Dy4 O21 C15 C14 131.1(10) .
C13 C14 C15 O22 153.2(13) .
C13 C14 C15 O21 -32.3(19) .
O12 Ge6 C16 C17 -102.4(10) .
O6 Ge6 C16 C17 39.1(11) .
O1 Ge6 C16 C17 137.2(9) .
Dy7 Ge6 C16 C17 92.0(10) .
Ge6 C16 C17 C18 48.8(14) .
Dy5 O23 C18 O24 -59(3) .
Dy5 O23 C18 C17 128.9(19) .
C16 C17 C18 O24 162.5(13) .
C16 C17 C18 O23 -24.8(17) .
O31 Ge7 C19 C20 85.2(11) .
O26 Ge7 C19 C20 -154.7(10) .
O25 Ge7 C19 C20 -59.1(12) .
Ge7 C19 C20 C21 -37.7(16) .
Dy11 O38 C21 O37 -26.8(17) .
Dy11 O38 C21 C20 156.9(9) .
Dy2 O37 C21 O38 51.8(16) .
Dy2 O37 C21 C20 -131.8(10) .
C19 C20 C21 O38 -139.6(12) .
C19 C20 C21 O37 43.8(16) .
O32 Ge8 C22 C23 94.5(11) .
O26 Ge8 C22 C23 -41.6(13) .
O27 Ge8 C22 C23 -140.5(10) .
Ge8 C22 C23 C24 -50.3(16) .
Dy3 O39 C24 O40 50(3) .
Dy3 O39 C24 C23 -132.1(15) .
C22 C23 C24 O40 -146.2(16) .
C22 C23 C24 O39 35.4(18) .
O33 Ge9 C25 C26 93.0(10) .
O27 Ge9 C25 C26 -49.3(11) .
O28 Ge9 C25 C26 -145.8(9) .
Ge9 C25 C26 C27 -39.1(14) .
Dy4 O41 C27 O42 48.6(19) .
Dy4 O41 C27 C26 -130.2(11) .
Dy9 O42 C27 O41 -44.0(16) .
Dy9 O42 C27 C26 134.7(10) .
C25 C26 C27 O41 33.5(16) .
C25 C26 C27 O42 -145.3(12) .
O34 Ge10 C28 C29 97.6(10) .
O28 Ge10 C28 C29 -45.7(11) .
O29 Ge10 C28 C29 -142.2(9) .
Ge10 C28 C29 C30 -42.9(15) .
Dy5 O43 C30 O44 46(2) .
Dy5 O43 C30 C29 -129.3(12) .
C28 C29 C30 O43 29.8(18) .
C28 C29 C30 O44 -145.7(13) .
O35 Ge11 C31 C32 88.4(11) .
O29 Ge11 C31 C32 -53.2(11) .
O30 Ge11 C31 C32 -151.3(10) .
Ge11 C31 C32 C33 -40.4(15) .
Dy10 O46 C33 O45 -35.8(16) .
Dy10 O46 C33 C32 146.2(9) .
Dy6 O45 C33 O46 50.7(17) .
Dy6 O45 C33 C32 -131.2(10) .
C31 C32 C33 O46 -141.1(12) .
C31 C32 C33 O45 40.7(16) .
O36 Ge12 C34 C35 91.0(9) .
O30 Ge12 C34 C35 -44.0(9) .
O25 Ge12 C34 C35 -142.8(8) .
Ge12 C34 C35 C36 -53.7(14) .
Dy1 O47 C36 O48 62(3) .
Dy1 O47 C36 C35 -121.0(18) .
C34 C35 C36 O48 -140.5(15) .
C34 C35 C36 O47 42.6(17) .
Dy3 O49 C37 O50 25(2) .
Dy3 O49 C37 C38 -152.2(11) .
Dy4 O50 C37 O49 -19.0(17) .
Dy9 O50 C37 O49 179.2(9) .
Dy4 O50 C37 C38 158.1(8) .
Dy9 O50 C37 C38 -3.7(15) .
C41 N1 C38 C39 1(2) .
Dy9 N1 C38 C39 -172.1(12) .
C41 N1 C38 C37 179.2(12) .
Dy9 N1 C38 C37 6.0(16) .
O49 C37 C38 N1 175.2(12) .
O50 C37 C38 N1 -2.2(17) .
O49 C37 C38 C39 -7(2) .
O50 C37 C38 C39 175.9(13) .
C40 N2 C39 C38 4(3) .
N1 C38 C39 N2 -4(3) .
C37 C38 C39 N2 178.5(13) .
C39 N2 C40 C41 -3(3) .
C38 N1 C41 C40 0(3) .
Dy9 N1 C41 C40 172.7(16) .
N2 C40 C41 N1 1(4) .
Dy5 O52 C42 O51 -37(2) .
Dy5 O52 C42 C43 141.8(11) .
Dy9 O51 C42 O52 -166.6(9) .
Dy4 O51 C42 O52 30.3(17) .
Dy9 O51 C42 C43 14.8(15) .
Dy4 O51 C42 C43 -148.3(8) .
C45 N3 C43 C44 -2(2) .
Dy9 N3 C43 C44 -179.4(12) .
C45 N3 C43 C42 179.6(15) .
Dy9 N3 C43 C42 2.0(17) .
O52 C42 C43 N3 171.8(13) .
O51 C42 C43 N3 -9.6(18) .
O52 C42 C43 C44 -7(2) .
O51 C42 C43 C44 171.8(14) .
C46 N4 C44 C43 2(3) .
N3 C43 C44 N4 2(3) .
C42 C43 C44 N4 -179.2(16) .
C43 N3 C45 C46 -3(3) .
Dy9 N3 C45 C46 174.6(17) .
C44 N4 C46 C45 -6(3) .
N3 C45 C46 N4 7(4) .
Dy1 O56 C47 O55 -16(2) .
Dy1 O56 C47 C48 161.2(8) .
Dy6 O55 C47 O56 20.9(17) .
Dy10 O55 C47 O56 -172.5(9) .
Dy6 O55 C47 C48 -156.5(8) .
Dy10 O55 C47 C48 10.1(14) .
C51 N5 C48 C49 8(2) .
Dy10 N5 C48 C49 -168.0(14) .
C51 N5 C48 C47 -173.4(13) .
Dy10 N5 C48 C47 10.4(16) .
O56 C47 C48 N5 169.1(12) .
O55 C47 C48 N5 -13.2(17) .
O56 C47 C48 C49 -12(2) .
O55 C47 C48 C49 165.3(15) .
C50 N6 C49 C48 -3(3) .
N5 C48 C49 N6 -6(3) .
C47 C48 C49 N6 176.1(16) .
C49 N6 C50 C51 10(3) .
N6 C50 C51 N5 -8(3) .
C48 N5 C51 C50 -2(3) .
Dy10 N5 C51 C50 174.2(15) .
Dy5 O53 C52 O54 23(3) .
Dy5 O53 C52 C53 -157.9(12) .
Dy10 O54 C52 O53 179.1(9) .
Dy6 O54 C52 O53 -29.5(16) .
Dy10 O54 C52 C53 0.4(15) .
Dy6 O54 C52 C53 151.7(8) .
C55 N7 C53 C54 -2.8(18) .
Dy10 N7 C53 C54 -177.7(10) .
C55 N7 C53 C52 179.2(11) .
Dy10 N7 C53 C52 4.3(13) .
O53 C52 C53 C54 -0.1(19) .
O54 C52 C53 C54 178.7(12) .
O53 C52 C53 N7 177.8(11) .
O54 C52 C53 N7 -3.3(16) .
N7 C53 C54 N8 7(2) .
C52 C53 C54 N8 -175.2(14) .
C56 N8 C54 C53 -7(2) .
C53 N7 C55 C56 0.2(19) .
Dy10 N7 C55 C56 174.3(10) .
C54 N8 C56 C55 5(2) .
N7 C55 C56 N8 -1(2) .
Dy3 O62 C57 O61 -5(2) .
Dy3 O62 C57 C58 167.0(9) .
Dy11 O61 C57 O62 179.3(9) .
Dy2 O61 C57 O62 10.1(16) .
Dy11 O61 C57 C58 7.1(14) .
Dy2 O61 C57 C58 -162.2(8) .
C61 N9 C58 C59 4(2) .
Dy11 N9 C58 C59 -173.6(13) .
C61 N9 C58 C57 -175.4(13) .
Dy11 N9 C58 C57 6.8(15) .
O62 C57 C58 N9 177.8(11) .
O61 C57 C58 N9 -9.0(17) .
O62 C57 C58 C59 -2(2) .
O61 C57 C58 C59 171.4(14) .
N9 C58 C59 N10 1(3) .
C57 C58 C59 N10 -179.6(16) .
C60 N10 C59 C58 -6(3) .
C59 N10 C60 C61 6(3) .
C58 N9 C61 C60 -4(3) .
Dy11 N9 C61 C60 173.3(13) .
N10 C60 C61 N9 -1(3) .
Dy11 O57 C62 O58 166.3(10) .
Dy2 O57 C62 O58 -44.2(16) .
Dy11 O57 C62 C63 -14.8(14) .
Dy2 O57 C62 C63 134.7(8) .
C66 N11 C63 C64 -1.7(18) .
Dy11 N11 C63 C64 177.4(9) .
C66 N11 C63 C62 -176.9(12) .
Dy11 N11 C63 C62 2.1(13) .
O58 C62 C63 N11 -173.9(11) .
O57 C62 C63 N11 7.1(15) .
O58 C62 C63 C64 10.9(18) .
O57 C62 C63 C64 -168.0(11) .
C65 N12 C64 C63 -4(2) .
N11 C63 C64 N12 2(2) .
C62 C63 C64 N12 177.0(13) .
C64 N12 C65 C66 5(2) .
C63 N11 C66 C65 3(2) .
Dy11 N11 C66 C65 -175.8(12) .
N12 C65 C66 N11 -5(3) .
Dy11 O59 C67 O60 169.0(11) .
Dy11 O59 C67 C68 -10.3(18) .
Dy10 O60 C67 O59 37(5) 1_455
Dy10 O60 C67 C68 -144(3) 1_455
C70 N13 C68 C69 6(2) .
Dy11 N13 C68 C69 -174.8(12) .
C70 N13 C68 C67 -175.2(14) .
Dy11 N13 C68 C67 3.9(15) .
O59 C67 C68 N13 2.9(19) .
O60 C67 C68 N13 -176.5(13) .
O59 C67 C68 C69 -178.5(14) .
O60 C67 C68 C69 2(2) .
C71 N14 C69 C68 -1(3) .
N13 C68 C69 N14 -5(3) .
C67 C68 C69 N14 176.8(16) .
C68 N13 C70 C71 -3(3) .
Dy11 N13 C70 C71 178.4(13) .
C69 N14 C71 C70 4(3) .
N13 C70 C71 N14 -3(3) .
Dy8 O63 C72 O64 -175.3(9) .
Dy10 O64 C72 O63 165.0(10) 4_457
Dy7 O65 C73 O66 -148.4(17) .
Dy7 O65 C73 C74 35(2) .
C77 N15 C74 C75 -6(3) .
Dy7 N15 C74 C75 164.6(19) .
C77 N15 C74 C73 175.5(18) .
Dy7 N15 C74 C73 -14(2) .
O65 C73 C74 N15 -12(3) .
O66 C73 C74 N15 171.8(19) .
O65 C73 C74 C75 169.6(19) .
O66 C73 C74 C75 -7(3) .
C76 N16 C75 C74 5(4) .
N15 C74 C75 N16 2(4) .
C73 C74 C75 N16 -179(2) .
C75 N16 C76 C77 -8(5) .
C74 N15 C77 C76 2(3) .
Dy7 N15 C77 C76 -167.0(17) .
N16 C76 C77 N15 4(4) .
